data_4107702
loop_
_publ_author_name
'Yuji Kikukawa'
'Syuhei Yamaguchi'
'Kazutaka Tsuchida'
'Yoshinao Nakagawa'
'Kazuhiro Uehara'
'Kazuya Yamaguchi'
'Noritaka Mizuno'

_publ_contact_author_email tmizuno@mail.ecc.u-tokyo.ac.jp
_publ_contact_author_fax +81-3-5841-7220
_publ_contact_author_name 'Professor Noritaka Mizuno'
_publ_contact_author_phone +81-3-5841-7272
_publ_section_title
;
 Synthesis and Catalysis of Di- and Tetranuclear Metal Sandwich-Type
 Silicotungstates [(\g-SiW10O36)2M2(\m-OH)2]10- and
 [(\g-SiW10O36)2M4(\m4-O)(\m-OH)6]8- (M = Zr or Hf)
;
_journal_name_full 'Journal of the American Chemical Society'
_journal_page_first 5472
_journal_page_last 5478
_journal_paper_doi 10.1021/ja078313i
_journal_volume 130
_journal_year 2008
_chemical_formula_moiety 'Cs8 O95.25 Si2 W20 Zr4 '
_chemical_formula_sum 'Cs8 O95.25 Si2 W20 Zr4'
_chemical_formula_weight 6685.24
_space_group_IT_number 92
_symmetry_cell_setting tetragonal
_symmetry_Int_Tables_number 92
_symmetry_space_group_name_Hall 'P 4abw 2nw'
_symmetry_space_group_name_H-M 'P 41 21 2'
_audit_creation_date 2007-06-12
_audit_creation_method 'by CrystalStructure 3.8'
_cell_angle_alpha 90.0000
_cell_angle_beta 90.0000
_cell_angle_gamma 90.0000
_cell_formula_units_Z 4
_cell_length_a 12.67370(10)
_cell_length_b 12.67370(10)
_cell_length_c 61.6213(8)
_cell_measurement_temperature 153.1
_cell_volume 9897.78(17)
_computing_cell_refinement CrystalClear
_computing_data_collection CrystalClear
_computing_data_reduction CrystalStructure
_computing_publication_material 'CrystalStructure 3.8'
_computing_structure_refinement SHELXL
_computing_structure_solution SHELXS97
_diffrn_detector_area_resol_mean 29.26
_diffrn_measured_fraction_theta_full 0.909
_diffrn_measured_fraction_theta_max 0.909
_diffrn_measurement_device_type 'Rigaku Saturn'
_diffrn_measurement_method \w
_diffrn_radiation_type 'Mo K\a'
_diffrn_radiation_wavelength 0.71069
_diffrn_reflns_av_R_equivalents 0.023
_diffrn_reflns_limit_h_max 17
_diffrn_reflns_limit_h_min 0
_diffrn_reflns_limit_k_max 11
_diffrn_reflns_limit_k_min -11
_diffrn_reflns_limit_l_max 83
_diffrn_reflns_limit_l_min 0
_diffrn_reflns_number 10985
_diffrn_reflns_theta_full 28.95
_diffrn_reflns_theta_max 28.95
_exptl_absorpt_coefficient_mu 26.596
_exptl_absorpt_correction_T_max 0.000
_exptl_absorpt_correction_T_min 0.000
_exptl_absorpt_correction_type none
_exptl_crystal_colour colorless
_exptl_crystal_density_diffrn 4.486
_exptl_crystal_description platelet
_exptl_crystal_F_000 11480.00
_exptl_crystal_size_max 0.20
_exptl_crystal_size_mid 0.10
_exptl_crystal_size_min 0.05
_refine_diff_density_max 25.81
_refine_diff_density_min -3.95
_refine_ls_extinction_method none
_refine_ls_goodness_of_fit_ref 1.057
_refine_ls_number_parameters 378
_refine_ls_number_reflns 10926
_refine_ls_R_factor_gt 0.0762
_refine_ls_shift/su_max 0.0000
_refine_ls_structure_factor_coef Fsqd
_refine_ls_weighting_details 'w = 1/[\s^2^(Fo^2^)+(0.1000P)^2^+0.0000P] where P=(Fo^2^+2Fc^2^)/3'
_refine_ls_weighting_scheme calc
_refine_ls_wR_factor_ref 0.2304
_reflns_number_gt 8447
_reflns_number_total 10926
_reflns_threshold_expression F^2^>2.0\s(F^2^)
_cod_data_source_file ja078313i-file001.cif
_cod_data_source_block '_shelxl'
_cod_original_formula_sum 'Cs8 O95.25 Si2 W20 Zr4 '
_cod_database_code 4107702

loop_
_symmetry_equiv_pos_site_id
_symmetry_equiv_pos_as_xyz
1 +X,+Y,+Z
2 1/2-Y,1/2+X,1/4+Z
3 -X,-Y,1/2+Z
4 1/2+Y,1/2-X,3/4+Z
5 1/2-X,1/2+Y,1/4-Z
6 +Y,+X,-Z
7 1/2+X,1/2-Y,3/4-Z
8 -Y,-X,1/2-Z

loop_
_atom_site_label
_atom_site_type_symbol
_atom_site_fract_x
_atom_site_fract_y
_atom_site_fract_z
_atom_site_U_iso_or_equiv
_atom_site_adp_type
_atom_site_occupancy
_atom_site_symmetry_multiplicity
_atom_site_calc_flag
_atom_site_refinement_flags
O(201) O 1.290(2) 0.104(2) 0.0277(6) 0.045(7) Uiso 1.00 1 d .
O(1A1) O 1.103(5) 0.286(5) 0.0278(11) 0.010(6) Uiso 0.32 1 d P
O(1C1) O 1.190(4) 0.286(4) 0.0371(10) 0.010(6) Uiso 0.34 1 d P
O(1B1) O 1.031(4) 0.249(4) 0.0158(10) 0.010(6) Uiso 0.34 1 d P
Cs(4A1) Cs 1.2152(5) -0.1063(6) 0.08685(12) 0.0530(14) Uiso 0.60 1 d P
Cs(4B1) Cs 1.124(3) -0.182(3) -0.0008(6) 0.0530(14) Uiso 0.12 1 d P
Cs(4C1) Cs 1.348(3) -0.140(3) 0.0277(6) 0.0530(14) Uiso 0.11 1 d P
Cs(4D1) Cs 0.967(2) -0.162(2) 0.0510(4) 0.0530(14) Uiso 0.15 1 d P
O(903) O 0.8616(16) 0.8411(16) -0.0266(4) 0.013(3) Uiso 1.00 1 d .
O(902) O 1.326(2) 0.381(2) -0.0559(4) 0.029(5) Uiso 1.00 1 d .
O(901) O 0.775(3) 0.110(3) 0.1208(6) 0.053(8) Uiso 1.00 1 d .
O(904) O 0.663(2) 0.507(2) -0.0230(5) 0.030(5) Uiso 1.00 1 d .
O(905) O 0.475(3) 0.519(3) 0.0559(6) 0.050(7) Uiso 1.00 1 d .
O(907) O 1.397(5) 0.017(4) 0.0603(9) 0.111(17) Uiso 1.00 1 d .
O(101) O 1.121(6) -0.047(5) 0.0301(12) 0.048(11) Uiso 0.57 1 d P
O(151) O 1.161(7) -0.038(6) 0.0386(16) 0.048(11) Uiso 0.43 1 d P
O(203) O 1.076(6) 0.029(6) 0.0052(14) 0.060(19) Uiso 0.25 1 d P
O(253) O 1.076(6) 0.029(6) 0.0052(14) 0.060(19) Uiso 0.25 1 d P
O(906) O 1.324(6) -0.249(6) 0.0866(13) 0.17(2) Uiso 1.00 1 d .
W(112) W 0.72471(11) 0.36874(12) 0.08833(2) 0.0209(3) Uani 1.00 1 d .
W(108) W 0.73195(12) 0.37754(12) 0.03516(2) 0.0231(3) Uani 1.00 1 d .
W(111) W 0.77037(11) 0.59931(11) 0.06206(3) 0.0227(3) Uani 1.00 1 d .
W(110) W 1.01571(11) 0.63744(11) 0.09386(2) 0.0219(3) Uani 1.00 1 d .
W(106) W 0.87327(11) 0.15463(11) 0.06029(3) 0.0228(3) Uani 1.00 1 d .
W(104) W 1.16346(12) 0.57425(11) 0.04320(2) 0.0223(3) Uani 1.00 1 d .
W(107) W 1.19882(11) 0.45473(12) 0.09717(2) 0.0228(3) Uani 1.00 1 d .
W(109) W 0.96987(11) 0.40781(13) 0.12062(2) 0.0241(3) Uani 1.00 1 d .
W(105) W 0.94769(12) 0.54668(11) 0.01532(2) 0.0234(3) Uani 1.00 1 d .
W(103) W 1.08760(12) 0.19142(12) 0.08757(3) 0.0266(3) Uani 1.00 1 d .
Zr(1) Zr 1.1245(3) 0.1287(3) 0.02838(8) 0.0368(11) Uani 1.00 1 d .
Zr(2) Zr 1.1639(3) 0.3584(3) 0.00121(8) 0.0365(11) Uani 1.00 1 d .
Cs(1) Cs 0.6900(2) 0.38226(19) 0.15466(4) 0.0310(6) Uani 1.00 1 d .
Cs(2) Cs 1.0924(2) 0.7036(3) 0.15274(6) 0.0501(8) Uani 1.00 1 d .
Cs(3) Cs 0.5074(2) 0.6134(3) 0.10362(7) 0.0680(12) Uani 1.00 1 d .
Si(1) Si 0.9682(7) 0.4115(8) 0.06429(14) 0.018(2) Uani 1.00 1 d .
O(128) O 1.152(2) 0.597(2) 0.1020(4) 0.029(5) Uiso 1.00 1 d .
O(130) O 0.654(2) 0.342(2) 0.0604(4) 0.027(5) Uiso 1.00 1 d .
O(134) O 0.8280(18) 0.4081(18) 0.1080(4) 0.022(5) Uiso 1.00 1 d .
O(137) O 1.0251(17) 0.4643(16) 0.0866(4) 0.015(3) Uiso 1.00 1 d .
O(121) O 0.8114(16) 0.2510(17) 0.0391(4) 0.015(3) Uiso 1.00 1 d .
O(124) O 1.068(2) 0.652(2) 0.0665(4) 0.028(5) Uiso 1.00 1 d .
O(138) O 0.8383(17) 0.4322(17) 0.0627(4) 0.016(3) Uiso 1.00 1 d .
O(133) O 0.696(2) 0.515(2) 0.0834(5) 0.033(5) Uiso 1.00 1 d .
O(116) O 0.971(2) 0.112(2) 0.0402(5) 0.029(5) Uiso 1.00 1 d .
O(126) O 0.7931(15) 0.2433(16) 0.0827(3) 0.012(3) Uiso 1.00 1 d .
O(135) O 0.9900(19) 0.2859(19) 0.0659(4) 0.024(5) Uiso 1.00 1 d .
O(113) O 1.140(2) 0.139(2) 0.0642(5) 0.036(6) Uiso 1.00 1 d .
O(2) O 1.1861(18) 0.1861(18) 0.0000 0.021(6) Uiso 1.00 2 d S
O(111) O 0.698(2) 0.710(2) 0.0619(5) 0.039(6) Uiso 1.00 1 d .
O(131) O 0.968(2) 0.562(2) 0.1193(4) 0.028(5) Uiso 1.00 1 d .
O(202) O 1.3298(18) 0.3298(18) 0.0000 0.021(6) Uiso 1.00 2 d S
O(120) O 0.8409(18) 0.4377(18) 0.0184(4) 0.021(5) Uiso 1.00 1 d .
O(115) O 1.0289(18) 0.4585(17) -0.0008(4) 0.020(5) Uiso 1.00 1 d .
O(117) O 1.1784(19) 0.3141(19) 0.0886(4) 0.026(5) Uiso 1.00 1 d .
O(119) O 1.0593(19) 0.6363(19) 0.0220(4) 0.025(5) Uiso 1.00 1 d .
O(136) O 1.0295(16) 0.4679(17) 0.0438(4) 0.014(3) Uiso 1.00 1 d .
O(118) O 1.2130(19) 0.4916(19) 0.0666(4) 0.025(5) Uiso 1.00 1 d .
O(114) O 1.214(2) 0.491(2) 0.0241(4) 0.029(5) Uiso 1.00 1 d .
O(103) O 1.151(2) 0.115(2) 0.1073(5) 0.035(5) Uiso 1.00 1 d .
O(108) O 0.646(2) 0.348(2) 0.0137(5) 0.037(6) Uiso 1.00 1 d .
O(127) O 1.126(2) 0.425(2) 0.1224(5) 0.029(5) Uiso 1.00 1 d .
O(110) O 1.019(2) 0.758(2) 0.1037(5) 0.035(6) Uiso 1.00 1 d .
O(132) O 0.8733(19) 0.6368(18) 0.0831(4) 0.024(5) Uiso 1.00 1 d .
O(102) O 1.215(3) 0.481(3) -0.0242(6) 0.049(7) Uiso 1.00 1 d .
O(123) O 1.0007(19) 0.2727(19) 0.1092(4) 0.024(5) Uiso 1.00 1 d .
O(122) O 0.956(2) 0.106(2) 0.0850(5) 0.040(6) Uiso 1.00 1 d .
O(129) O 0.6907(19) 0.5200(19) 0.0401(4) 0.023(5) Uiso 1.00 1 d .
O(125) O 0.870(2) 0.620(2) 0.0403(5) 0.034(5) Uiso 1.00 1 d .
O(107) O 1.3284(17) 0.4462(17) 0.1064(4) 0.018(5) Uiso 1.00 1 d .
O(104) O 1.255(2) 0.674(2) 0.0423(5) 0.034(5) Uiso 1.00 1 d .
O(112) O 0.624(2) 0.339(2) 0.1054(4) 0.028(5) Uiso 1.00 1 d .
O(109) O 0.944(2) 0.381(2) 0.1472(4) 0.029(5) Uiso 1.00 1 d .
O(105) O 0.896(3) 0.627(3) -0.0040(6) 0.052(8) Uiso 1.00 1 d .
O(106) O 0.7776(19) 0.053(2) 0.0593(4) 0.025(5) Uiso 1.00 1 d .

loop_
_atom_site_aniso_label
_atom_site_aniso_U_11
_atom_site_aniso_U_22
_atom_site_aniso_U_33
_atom_site_aniso_U_12
_atom_site_aniso_U_13
_atom_site_aniso_U_23
Cs(4A1) 0.0000 0.102(5) 0.057(4) -0.028(4) 0.000(3) 0.029(3)
Cs(4B1) 0.0000 0.102(5) 0.057(4) -0.028(4) 0.000(3) 0.029(3)
Cs(4C1) 0.0000 0.102(5) 0.057(4) -0.028(4) 0.000(3) 0.029(3)
Cs(4D1) 0.0000 0.102(5) 0.057(4) -0.028(4) 0.000(3) 0.029(3)
W(112) 0.0187(6) 0.0278(7) 0.0161(6) 0.0007(6) 0.0019(5) 0.0016(6)
W(108) 0.0293(7) 0.0235(7) 0.0165(6) -0.0058(6) -0.0041(6) 0.0031(6)
W(111) 0.0230(7) 0.0206(7) 0.0244(7) 0.0001(6) -0.0024(6) -0.0002(6)
W(110) 0.0231(7) 0.0247(7) 0.0179(6) -0.0001(6) 0.0013(5) -0.0059(6)
W(106) 0.0234(7) 0.0174(6) 0.0277(8) -0.0034(6) 0.0074(6) 0.0022(6)
W(104) 0.0280(7) 0.0226(7) 0.0162(6) -0.0043(6) 0.0052(6) -0.0008(5)
W(107) 0.0185(6) 0.0321(8) 0.0179(7) 0.0005(6) 0.0006(5) 0.0003(6)
W(109) 0.0199(7) 0.0388(8) 0.0137(6) 0.0003(6) 0.0017(5) 0.0036(6)
W(105) 0.0351(8) 0.0210(7) 0.0142(6) -0.0053(6) 0.0001(6) 0.0037(5)
W(103) 0.0210(7) 0.0238(7) 0.0349(9) 0.0016(6) 0.0024(6) 0.0109(7)
Zr(1) 0.0236(18) 0.0268(19) 0.060(3) -0.0038(17) 0.0135(19) 0.0079(19)
Zr(2) 0.031(2) 0.0235(19) 0.055(3) -0.0082(16) 0.011(2) -0.0145(19)
Cs(1) 0.0363(13) 0.0290(12) 0.0278(12) -0.0087(10) 0.0083(10) -0.0019(10)
Cs(2) 0.0426(16) 0.0613(19) 0.0465(18) -0.0062(14) -0.0163(14) -0.0127(15)
Cs(3) 0.0381(16) 0.090(3) 0.076(3) -0.0206(16) 0.0228(16) -0.059(2)
Si(1) 0.021(4) 0.025(5) 0.009(4) -0.002(4) 0.002(3) -0.002(4)

loop_
_atom_type_symbol
_atom_type_description
_atom_type_scat_dispersion_real
_atom_type_scat_dispersion_imag
_atom_type_scat_source
Cs Cs -0.368 2.119
;
International Tables for Crystallography
(1992, Vol. C, Tables 4.2.6.8 and 6.1.1.4)
;
O O 0.011 0.006
;
International Tables for Crystallography
(1992, Vol. C, Tables 4.2.6.8 and 6.1.1.4)
;
Si Si 0.082 0.070
;
International Tables for Crystallography
(1992, Vol. C, Tables 4.2.6.8 and 6.1.1.4)
;
W W -0.849 6.872
;
International Tables for Crystallography
(1992, Vol. C, Tables 4.2.6.8 and 6.1.1.4)
;
Zr Zr -2.967 0.560
;
International Tables for Crystallography
(1992, Vol. C, Tables 4.2.6.8 and 6.1.1.4)
;

loop_
_geom_angle_atom_site_label_1
_geom_angle_atom_site_label_2
_geom_angle_atom_site_label_3
_geom_angle
_geom_angle_publ_flag
_geom_angle_site_symmetry_1
_geom_angle_site_symmetry_3
Cs(4C1) O(201) Zr(1) 111.9(11) yes . .
Cs(4C1) O(201) Zr(2) 104.7(12) yes . 6_645
Zr(1) O(201) Zr(2) 111.6(14) yes . 6_645
O(1C1) O(1A1) O(1B1) 155(6) yes . .
O(1C1) O(1A1) Zr(1) 83(3) yes . .
O(1C1) O(1A1) Zr(2) 92(4) yes . .
O(1B1) O(1A1) Zr(1) 75(3) yes . .
O(1B1) O(1A1) Zr(2) 88(4) yes . .
Zr(1) O(1A1) Zr(2) 114(3) yes . .
O(1A1) O(1C1) Zr(1) 64(3) yes . .
O(1A1) O(1C1) Zr(2) 57(3) yes . .
Zr(1) O(1C1) Zr(2) 94(2) yes . .
O(1A1) O(1B1) Cs(4B1) 160(4) yes . 6_645
O(1A1) O(1B1) Zr(1) 69(3) yes . .
O(1A1) O(1B1) Zr(2) 59(3) yes . .
Cs(4B1) O(1B1) Zr(1) 102.8(19) yes 6_645 .
Cs(4B1) O(1B1) Zr(2) 140(2) yes 6_645 .
Zr(1) O(1B1) Zr(2) 100(2) yes . .
O(907) Cs(4A1) O(151) 63.1(18) yes . .
O(907) Cs(4A1) O(906) 87(2) yes . .
O(907) Cs(4A1) O(113) 64.4(10) yes . .
O(907) Cs(4A1) O(103) 87.5(10) yes . .
O(907) Cs(4A1) O(127) 83.7(11) yes . 5_745
O(907) Cs(4A1) O(110) 168.5(11) yes . 1_545
O(151) Cs(4A1) O(906) 110(2) yes . .
O(151) Cs(4A1) O(113) 48.1(15) yes . .
O(151) Cs(4A1) O(103) 94.3(15) yes . .
O(151) Cs(4A1) O(127) 145.8(16) yes . 5_745
O(151) Cs(4A1) O(110) 106.4(16) yes . 1_545
O(906) Cs(4A1) O(113) 149(2) yes . .
O(906) Cs(4A1) O(103) 149(2) yes . .
O(906) Cs(4A1) O(127) 74(2) yes . 5_745
O(906) Cs(4A1) O(110) 92.6(19) yes . 1_545
O(113) Cs(4A1) O(103) 46.6(7) yes . .
O(113) Cs(4A1) O(127) 111.4(6) yes . 5_745
O(113) Cs(4A1) O(110) 113.0(6) yes . 1_545
O(103) Cs(4A1) O(127) 75.2(6) yes . 5_745
O(103) Cs(4A1) O(110) 98.4(6) yes . 1_545
O(127) Cs(4A1) O(110) 107.3(7) yes 5_745 1_545
O(1B1) Cs(4B1) Cs(4C1) 67.0(13) yes 6_645 .
O(1B1) Cs(4B1) O(101) 70(2) yes 6_645 .
O(1B1) Cs(4B1) O(151) 70(2) yes 6_645 .
O(1B1) Cs(4B1) O(203) 49.1(19) yes 6_645 .
O(1B1) Cs(4B1) O(203) 51.1(16) yes 6_645 6_645
O(1B1) Cs(4B1) O(253) 49.1(19) yes 6_645 .
O(1B1) Cs(4B1) O(253) 51.1(16) yes 6_645 6_645
O(1B1) Cs(4B1) O(121) 61.1(13) yes 6_645 6_645
O(1B1) Cs(4B1) O(116) 44.5(12) yes 6_645 6_645
O(1B1) Cs(4B1) O(119) 163.3(17) yes 6_645 1_545
Cs(4C1) Cs(4B1) O(101) 61.4(19) yes . .
Cs(4C1) Cs(4B1) O(151) 50.8(18) yes . .
Cs(4C1) Cs(4B1) O(203) 88(2) yes . .
Cs(4C1) Cs(4B1) O(203) 100.5(17) yes . 6_645
Cs(4C1) Cs(4B1) O(253) 88(2) yes . .
Cs(4C1) Cs(4B1) O(253) 100.5(17) yes . 6_645
Cs(4C1) Cs(4B1) O(121) 87.7(12) yes . 6_645
Cs(4C1) Cs(4B1) O(116) 110.4(13) yes . 6_645
Cs(4C1) Cs(4B1) O(119) 96.5(13) yes . 1_545
O(101) Cs(4B1) O(151) 11(2) yes . .
O(101) Cs(4B1) O(203) 42(2) yes . .
O(101) Cs(4B1) O(203) 55(2) yes . 6_645
O(101) Cs(4B1) O(253) 42(2) yes . .
O(101) Cs(4B1) O(253) 55(2) yes . 6_645
O(101) Cs(4B1) O(121) 130(2) yes . 6_645
O(101) Cs(4B1) O(116) 99.4(19) yes . 6_645
O(101) Cs(4B1) O(119) 100(2) yes . 1_545
O(151) Cs(4B1) O(203) 50(2) yes . .
O(151) Cs(4B1) O(203) 64(2) yes . 6_645
O(151) Cs(4B1) O(253) 50(2) yes . .
O(151) Cs(4B1) O(253) 64(2) yes . 6_645
O(151) Cs(4B1) O(121) 126(2) yes . 6_645
O(151) Cs(4B1) O(116) 104.7(19) yes . 6_645
O(151) Cs(4B1) O(119) 97.8(19) yes . 1_545
O(203) Cs(4B1) O(203) 14(2) yes . 6_645
O(203) Cs(4B1) O(253) 0(3) yes . .
O(203) Cs(4B1) O(253) 14(2) yes . 6_645
O(203) Cs(4B1) O(121) 105(2) yes . 6_645
O(203) Cs(4B1) O(116) 59.4(19) yes . 6_645
O(203) Cs(4B1) O(119) 131(2) yes . 1_545
O(203) Cs(4B1) O(253) 14(2) yes 6_645 .
O(203) Cs(4B1) O(253) 0(2) yes 6_645 6_645
O(203) Cs(4B1) O(121) 99.1(17) yes 6_645 6_645
O(203) Cs(4B1) O(116) 48.7(15) yes 6_645 6_645
O(203) Cs(4B1) O(119) 134.6(19) yes 6_645 1_545
O(253) Cs(4B1) O(253) 14(2) yes . 6_645
O(253) Cs(4B1) O(121) 105(2) yes . 6_645
O(253) Cs(4B1) O(116) 59.4(19) yes . 6_645
O(253) Cs(4B1) O(119) 131(2) yes . 1_545
O(253) Cs(4B1) O(121) 99.1(17) yes 6_645 6_645
O(253) Cs(4B1) O(116) 48.7(15) yes 6_645 6_645
O(253) Cs(4B1) O(119) 134.6(19) yes 6_645 1_545
O(121) Cs(4B1) O(116) 53.2(9) yes 6_645 6_645
O(121) Cs(4B1) O(119) 123.5(14) yes 6_645 1_545
O(116) Cs(4B1) O(119) 152.1(15) yes 6_645 1_545
O(201) Cs(4C1) Cs(4B1) 87.6(12) yes . .
O(201) Cs(4C1) O(904) 154.0(14) yes . 6_645
O(201) Cs(4C1) O(907) 51.7(14) yes . .
O(201) Cs(4C1) O(101) 54.4(14) yes . .
O(201) Cs(4C1) O(151) 49.5(18) yes . .
O(201) Cs(4C1) O(120) 99.3(13) yes . 6_645
O(201) Cs(4C1) O(115) 54.8(9) yes . 6_645
O(201) Cs(4C1) O(104) 136.5(15) yes . 1_545
Cs(4B1) Cs(4C1) O(904) 110.9(13) yes . 6_645
Cs(4B1) Cs(4C1) O(907) 130.5(18) yes . .
Cs(4B1) Cs(4C1) O(101) 46.2(15) yes . .
Cs(4B1) Cs(4C1) O(151) 59(2) yes . .
Cs(4B1) Cs(4C1) O(120) 79.5(11) yes . 6_645
Cs(4B1) Cs(4C1) O(115) 102.4(12) yes . 6_645
Cs(4B1) Cs(4C1) O(104) 71.3(12) yes . 1_545
O(904) Cs(4C1) O(907) 117.4(17) yes 6_645 .
O(904) Cs(4C1) O(101) 151.2(18) yes 6_645 .
O(904) Cs(4C1) O(151) 156(2) yes 6_645 .
O(904) Cs(4C1) O(120) 67.9(10) yes 6_645 6_645
O(904) Cs(4C1) O(115) 102.0(12) yes 6_645 6_645
O(904) Cs(4C1) O(104) 68.8(10) yes 6_645 1_545
O(907) Cs(4C1) O(101) 85(2) yes . .
O(907) Cs(4C1) O(151) 72(2) yes . .
O(907) Cs(4C1) O(120) 128.1(17) yes . 6_645
O(907) Cs(4C1) O(115) 78.2(14) yes . 6_645
O(907) Cs(4C1) O(104) 116.6(17) yes . 1_545
O(101) Cs(4C1) O(151) 13(2) yes . .
O(101) Cs(4C1) O(120) 114.6(18) yes . 6_645
O(101) Cs(4C1) O(115) 100.6(17) yes . 6_645
O(101) Cs(4C1) O(104) 85.1(16) yes . 1_545
O(151) Cs(4C1) O(120) 125(2) yes . 6_645
O(151) Cs(4C1) O(115) 101(2) yes . 6_645
O(151) Cs(4C1) O(104) 87(2) yes . 1_545
O(120) Cs(4C1) O(115) 51.8(8) yes 6_645 6_645
O(120) Cs(4C1) O(104) 112.9(14) yes 6_645 1_545
O(115) Cs(4C1) O(104) 164.7(16) yes 6_645 1_545
O(903) Cs(4D1) O(101) 97.0(18) yes 6_545 .
O(903) Cs(4D1) O(151) 110(2) yes 6_545 .
O(903) Cs(4D1) Cs(1) 95.8(10) yes 6_545 5_645
O(903) Cs(4D1) O(124) 131.6(12) yes 6_545 1_545
O(903) Cs(4D1) O(116) 75.5(9) yes 6_545 .
O(903) Cs(4D1) O(119) 89.6(10) yes 6_545 1_545
O(903) Cs(4D1) O(110) 144.4(12) yes 6_545 1_545
O(903) Cs(4D1) O(132) 104.0(10) yes 6_545 1_545
O(903) Cs(4D1) O(125) 71.9(9) yes 6_545 1_545
O(101) Cs(4D1) O(151) 14(2) yes . .
O(101) Cs(4D1) Cs(1) 134.2(16) yes . 5_645
O(101) Cs(4D1) O(124) 106.0(17) yes . 1_545
O(101) Cs(4D1) O(116) 51.9(15) yes . .
O(101) Cs(4D1) O(119) 84.6(15) yes . 1_545
O(101) Cs(4D1) O(110) 117.3(18) yes . 1_545
O(101) Cs(4D1) O(132) 154.9(17) yes . 1_545
O(101) Cs(4D1) O(125) 130.8(17) yes . 1_545
O(151) Cs(4D1) Cs(1) 126.2(19) yes . 5_645
O(151) Cs(4D1) O(124) 98.6(17) yes . 1_545
O(151) Cs(4D1) O(116) 55.2(16) yes . .
O(151) Cs(4D1) O(119) 88.7(17) yes . 1_545
O(151) Cs(4D1) O(110) 104(2) yes . 1_545
O(151) Cs(4D1) O(132) 144.4(19) yes . 1_545
O(151) Cs(4D1) O(125) 137.3(18) yes . 1_545
Cs(1) Cs(4D1) O(124) 97.4(8) yes 5_645 1_545
Cs(1) Cs(4D1) O(116) 89.9(7) yes 5_645 .
Cs(1) Cs(4D1) O(119) 139.2(9) yes 5_645 1_545
Cs(1) Cs(4D1) O(110) 53.9(5) yes 5_645 1_545
Cs(1) Cs(4D1) O(132) 57.5(5) yes 5_645 1_545
Cs(1) Cs(4D1) O(125) 94.9(8) yes 5_645 1_545
O(124) Cs(4D1) O(116) 150.4(11) yes 1_545 .
O(124) Cs(4D1) O(119) 52.2(7) yes 1_545 1_545
O(124) Cs(4D1) O(110) 50.1(7) yes 1_545 1_545
O(124) Cs(4D1) O(132) 49.3(7) yes 1_545 1_545
O(124) Cs(4D1) O(125) 60.7(8) yes 1_545 1_545
O(116) Cs(4D1) O(119) 130.4(9) yes . 1_545
O(116) Cs(4D1) O(110) 117.4(9) yes . 1_545
O(116) Cs(4D1) O(132) 147.3(9) yes . 1_545
O(116) Cs(4D1) O(125) 147.4(10) yes . 1_545
O(119) Cs(4D1) O(110) 102.2(8) yes 1_545 1_545
O(119) Cs(4D1) O(132) 82.0(8) yes 1_545 1_545
O(119) Cs(4D1) O(125) 48.7(7) yes 1_545 1_545
O(110) Cs(4D1) O(132) 46.3(6) yes 1_545 1_545
O(110) Cs(4D1) O(125) 90.8(9) yes 1_545 1_545
O(132) Cs(4D1) O(125) 47.4(7) yes 1_545 1_545
Cs(1) O(901) Cs(3) 97.5(10) yes 5_645 5_645
Cs(4A1) O(907) Cs(4C1) 82.3(15) yes . .
Cs(4A1) O(907) Cs(2) 91.5(14) yes . 5_745
Cs(4C1) O(907) Cs(2) 170(2) yes . 5_745
Cs(4B1) O(101) Cs(4C1) 72(2) yes . .
Cs(4B1) O(101) Cs(4D1) 90(2) yes . .
Cs(4B1) O(101) O(151) 128(9) yes . .
Cs(4B1) O(101) Zr(1) 129(3) yes . .
Cs(4C1) O(101) Cs(4D1) 118(2) yes . .
Cs(4C1) O(101) O(151) 57(8) yes . .
Cs(4C1) O(101) Zr(1) 111(2) yes . .
Cs(4D1) O(101) O(151) 104(9) yes . .
Cs(4D1) O(101) Zr(1) 124(3) yes . .
O(151) O(101) Zr(1) 82(7) yes . .
Cs(4A1) O(151) Cs(4B1) 128(2) yes . .
Cs(4A1) O(151) Cs(4C1) 85(2) yes . .
Cs(4A1) O(151) Cs(4D1) 78(2) yes . .
Cs(4A1) O(151) O(101) 141(9) yes . .
Cs(4A1) O(151) Zr(1) 124(3) yes . .
Cs(4B1) O(151) Cs(4C1) 70(2) yes . .
Cs(4B1) O(151) Cs(4D1) 76(2) yes . .
Cs(4B1) O(151) O(101) 41(7) yes . .
Cs(4B1) O(151) Zr(1) 108(3) yes . .
Cs(4C1) O(151) Cs(4D1) 121(2) yes . .
Cs(4C1) O(151) O(101) 110(9) yes . .
Cs(4C1) O(151) Zr(1) 123(3) yes . .
Cs(4D1) O(151) O(101) 63(8) yes . .
Cs(4D1) O(151) Zr(1) 113(3) yes . .
O(101) O(151) Zr(1) 79(7) yes . .
Cs(4B1) O(203) Cs(4B1) 122(2) yes . 6_645
Cs(4B1) O(203) O(203) 126(7) yes . 6_645
Cs(4B1) O(203) O(253) 126(7) yes . 6_645
Cs(4B1) O(203) Zr(1) 130(3) yes . .
Cs(4B1) O(203) Zr(1) 107(3) yes . 6_645
Cs(4B1) O(203) O(203) 40(5) yes 6_645 6_645
Cs(4B1) O(203) O(253) 40(5) yes 6_645 6_645
Cs(4B1) O(203) Zr(1) 97(2) yes 6_645 .
Cs(4B1) O(203) Zr(1) 91(2) yes 6_645 6_645
O(203) O(203) O(253) 0(8) yes 6_645 6_645
O(203) O(203) Zr(1) 104(6) yes 6_645 .
O(203) O(203) Zr(1) 51(5) yes 6_645 6_645
O(253) O(203) Zr(1) 104(6) yes 6_645 .
O(253) O(203) Zr(1) 51(5) yes 6_645 6_645
Zr(1) O(203) Zr(1) 102(3) yes . 6_645
Cs(4B1) O(253) Cs(4B1) 122(2) yes . 6_645
Cs(4B1) O(253) O(203) 126(7) yes . 6_645
Cs(4B1) O(253) O(253) 126(7) yes . 6_645
Cs(4B1) O(253) Zr(1) 130(3) yes . .
Cs(4B1) O(253) Zr(1) 107(3) yes . 6_645
Cs(4B1) O(253) O(203) 40(5) yes 6_645 6_645
Cs(4B1) O(253) O(253) 40(5) yes 6_645 6_645
Cs(4B1) O(253) Zr(1) 97(2) yes 6_645 .
Cs(4B1) O(253) Zr(1) 91(2) yes 6_645 6_645
O(203) O(253) O(253) 0(8) yes 6_645 6_645
O(203) O(253) Zr(1) 104(6) yes 6_645 .
O(203) O(253) Zr(1) 51(5) yes 6_645 6_645
O(253) O(253) Zr(1) 104(6) yes 6_645 .
O(253) O(253) Zr(1) 51(5) yes 6_645 6_645
Zr(1) O(253) Zr(1) 102(3) yes . 6_645
Cs(4A1) O(906) Cs(3) 155(3) yes . 1_645
O(130) W(112) O(134) 160.0(10) yes . .
O(130) W(112) O(138) 75.1(9) yes . .
O(130) W(112) O(133) 86.6(11) yes . .
O(130) W(112) O(126) 84.3(9) yes . .
O(130) W(112) O(112) 99.3(11) yes . .
O(134) W(112) O(138) 85.0(9) yes . .
O(134) W(112) O(133) 88.7(10) yes . .
O(134) W(112) O(126) 91.3(9) yes . .
O(134) W(112) O(112) 100.7(11) yes . .
O(138) W(112) O(133) 70.7(9) yes . .
O(138) W(112) O(126) 82.9(8) yes . .
O(138) W(112) O(112) 169.0(10) yes . .
O(133) W(112) O(126) 153.5(10) yes . .
O(133) W(112) O(112) 99.8(11) yes . .
O(126) W(112) O(112) 106.2(10) yes . .
O(130) W(108) O(121) 88.3(10) yes . .
O(130) W(108) O(138) 76.7(9) yes . .
O(130) W(108) O(120) 157.9(10) yes . .
O(130) W(108) O(108) 104.1(11) yes . .
O(130) W(108) O(129) 87.2(10) yes . .
O(121) W(108) O(138) 81.3(8) yes . .
O(121) W(108) O(120) 91.3(9) yes . .
O(121) W(108) O(108) 104.1(10) yes . .
O(121) W(108) O(129) 157.1(10) yes . .
O(138) W(108) O(120) 81.5(9) yes . .
O(138) W(108) O(108) 174.5(9) yes . .
O(138) W(108) O(129) 75.8(9) yes . .
O(120) W(108) O(108) 97.4(11) yes . .
O(120) W(108) O(129) 84.6(10) yes . .
O(108) W(108) O(129) 98.8(11) yes . .
O(138) W(111) O(133) 70.2(9) yes . .
O(138) W(111) O(111) 168.9(10) yes . .
O(138) W(111) O(132) 87.8(9) yes . .
O(138) W(111) O(129) 74.4(9) yes . .
O(138) W(111) O(125) 83.5(9) yes . .
O(133) W(111) O(111) 101.5(12) yes . .
O(133) W(111) O(132) 90.5(10) yes . .
O(133) W(111) O(129) 86.3(11) yes . .
O(133) W(111) O(125) 153.7(10) yes . .
O(111) W(111) O(132) 99.8(11) yes . .
O(111) W(111) O(129) 98.2(11) yes . .
O(111) W(111) O(125) 104.4(12) yes . .
O(132) W(111) O(129) 162.0(9) yes . .
O(132) W(111) O(125) 89.5(11) yes . .
O(129) W(111) O(125) 85.7(11) yes . .
O(128) W(110) O(137) 74.7(9) yes . .
O(128) W(110) O(124) 86.6(10) yes . .
O(128) W(110) O(131) 86.3(10) yes . .
O(128) W(110) O(110) 97.6(11) yes . .
O(128) W(110) O(132) 163.4(10) yes . .
O(137) W(110) O(124) 84.0(10) yes . .
O(137) W(110) O(131) 72.2(9) yes . .
O(137) W(110) O(110) 168.9(12) yes . .
O(137) W(110) O(132) 88.7(8) yes . .
O(124) W(110) O(131) 156.2(10) yes . .
O(124) W(110) O(110) 103.8(12) yes . .
O(124) W(110) O(132) 91.3(10) yes . .
O(131) W(110) O(110) 99.7(12) yes . .
O(131) W(110) O(132) 89.1(10) yes . .
O(110) W(110) O(132) 98.9(11) yes . .
O(121) W(106) O(116) 90.2(11) yes . .
O(121) W(106) O(126) 84.8(8) yes . .
O(121) W(106) O(135) 84.5(8) yes . .
O(121) W(106) O(122) 159.5(9) yes . .
O(121) W(106) O(106) 99.0(10) yes . .
O(116) W(106) O(126) 162.1(9) yes . .
O(116) W(106) O(135) 83.0(10) yes . .
O(116) W(106) O(122) 94.1(12) yes . .
O(116) W(106) O(106) 103.0(11) yes . .
O(126) W(106) O(135) 79.5(8) yes . .
O(126) W(106) O(122) 85.0(9) yes . .
O(126) W(106) O(106) 94.7(9) yes . .
O(135) W(106) O(122) 76.1(9) yes . .
O(135) W(106) O(106) 173.0(10) yes . .
O(122) W(106) O(106) 99.5(10) yes . .
O(124) W(104) O(119) 83.3(9) yes . .
O(124) W(104) O(136) 80.2(9) yes . .
O(124) W(104) O(118) 86.0(9) yes . .
O(124) W(104) O(114) 165.7(10) yes . .
O(124) W(104) O(104) 93.7(11) yes . .
O(119) W(104) O(136) 75.0(9) yes . .
O(119) W(104) O(118) 158.1(10) yes . .
O(119) W(104) O(114) 92.3(10) yes . .
O(119) W(104) O(104) 97.7(11) yes . .
O(136) W(104) O(118) 84.4(9) yes . .
O(136) W(104) O(114) 85.5(10) yes . .
O(136) W(104) O(104) 170.9(10) yes . .
O(118) W(104) O(114) 93.4(11) yes . .
O(118) W(104) O(104) 102.0(12) yes . .
O(114) W(104) O(104) 100.3(12) yes . .
O(128) W(107) O(137) 72.5(9) yes . .
O(128) W(107) O(117) 153.1(10) yes . .
O(128) W(107) O(118) 87.3(10) yes . .
O(128) W(107) O(127) 84.6(10) yes . .
O(128) W(107) O(107) 107.4(10) yes . .
O(137) W(107) O(117) 80.7(8) yes . .
O(137) W(107) O(118) 78.6(9) yes . .
O(137) W(107) O(127) 76.7(10) yes . .
O(137) W(107) O(107) 177.3(9) yes . .
O(117) W(107) O(118) 88.2(10) yes . .
O(117) W(107) O(127) 88.5(11) yes . .
O(117) W(107) O(107) 99.4(10) yes . .
O(118) W(107) O(127) 155.3(10) yes . .
O(118) W(107) O(107) 104.1(10) yes . .
O(127) W(107) O(107) 100.6(11) yes . .
O(134) W(109) O(137) 85.3(8) yes . .
O(134) W(109) O(131) 88.3(9) yes . .
O(134) W(109) O(127) 158.8(11) yes . .
O(134) W(109) O(123) 92.5(9) yes . .
O(134) W(109) O(109) 101.8(11) yes . .
O(137) W(109) O(131) 70.0(8) yes . .
O(137) W(109) O(127) 73.6(10) yes . .
O(137) W(109) O(123) 83.2(9) yes . .
O(137) W(109) O(109) 170.6(10) yes . .
O(131) W(109) O(127) 84.6(10) yes . .
O(131) W(109) O(123) 153.0(10) yes . .
O(131) W(109) O(109) 103.7(11) yes . .
O(127) W(109) O(123) 85.1(10) yes . .
O(127) W(109) O(109) 99.2(12) yes . .
O(123) W(109) O(109) 102.5(11) yes . .
O(120) W(105) O(115) 90.6(9) yes . .
O(120) W(105) O(119) 160.4(10) yes . .
O(120) W(105) O(136) 86.0(8) yes . .
O(120) W(105) O(125) 85.1(10) yes . .
O(120) W(105) O(105) 103.1(14) yes . .
O(115) W(105) O(119) 93.8(10) yes . .
O(115) W(105) O(136) 83.9(9) yes . .
O(115) W(105) O(125) 164.2(10) yes . .
O(115) W(105) O(105) 101.8(14) yes . .
O(119) W(105) O(136) 75.5(9) yes . .
O(119) W(105) O(125) 85.5(10) yes . .
O(119) W(105) O(105) 94.7(14) yes . .
O(136) W(105) O(125) 80.7(9) yes . .
O(136) W(105) O(105) 169.2(14) yes . .
O(125) W(105) O(105) 94.0(14) yes . .
O(135) W(103) O(113) 85.3(11) yes . .
O(135) W(103) O(117) 85.2(9) yes . .
O(135) W(103) O(103) 172.2(10) yes . .
O(135) W(103) O(123) 79.3(9) yes . .
O(135) W(103) O(122) 77.0(10) yes . .
O(113) W(103) O(117) 96.2(11) yes . .
O(113) W(103) O(103) 101.0(12) yes . .
O(113) W(103) O(123) 164.5(11) yes . .
O(113) W(103) O(122) 92.7(11) yes . .
O(117) W(103) O(103) 98.6(11) yes . .
O(117) W(103) O(123) 83.8(9) yes . .
O(117) W(103) O(122) 159.4(10) yes . .
O(103) W(103) O(123) 94.3(11) yes . .
O(103) W(103) O(122) 98.0(11) yes . .
O(123) W(103) O(122) 82.7(10) yes . .
O(201) Zr(1) O(1A1) 106.2(19) yes . .
O(201) Zr(1) O(1C1) 76.6(14) yes . .
O(201) Zr(1) O(1B1) 131.6(16) yes . .
O(201) Zr(1) O(101) 83(2) yes . .
O(201) Zr(1) O(151) 70(2) yes . .
O(201) Zr(1) O(203) 101(2) yes . .
O(201) Zr(1) O(203) 115(2) yes . 6_645
O(201) Zr(1) O(253) 101(2) yes . .
O(201) Zr(1) O(253) 115(2) yes . 6_645
O(201) Zr(1) Zr(2) 88.4(7) yes . .
O(201) Zr(1) O(116) 156.0(12) yes . .
O(201) Zr(1) O(113) 86.6(12) yes . .
O(201) Zr(1) O(2) 70.0(11) yes . .
O(1A1) Zr(1) O(1C1) 34(2) yes . .
O(1A1) Zr(1) O(1B1) 36(2) yes . .
O(1A1) Zr(1) O(101) 171(2) yes . .
O(1A1) Zr(1) O(151) 164(3) yes . .
O(1A1) Zr(1) O(203) 125(2) yes . .
O(1A1) Zr(1) O(203) 101(2) yes . 6_645
O(1A1) Zr(1) O(253) 125(2) yes . .
O(1A1) Zr(1) O(253) 101(2) yes . 6_645
O(1A1) Zr(1) Zr(2) 33.0(19) yes . .
O(1A1) Zr(1) O(116) 88.9(19) yes . .
O(1A1) Zr(1) O(113) 88(2) yes . .
O(1A1) Zr(1) O(2) 72(2) yes . .
O(1C1) Zr(1) O(1B1) 69.3(19) yes . .
O(1C1) Zr(1) O(101) 153(2) yes . .
O(1C1) Zr(1) O(151) 134(2) yes . .
O(1C1) Zr(1) O(203) 148(2) yes . .
O(1C1) Zr(1) O(203) 129(2) yes . 6_645
O(1C1) Zr(1) O(253) 148(2) yes . .
O(1C1) Zr(1) O(253) 129(2) yes . 6_645
O(1C1) Zr(1) Zr(2) 45.3(15) yes . .
O(1C1) Zr(1) O(116) 110.7(15) yes . .
O(1C1) Zr(1) O(113) 71.0(16) yes . .
O(1C1) Zr(1) O(2) 75.3(16) yes . .
O(1B1) Zr(1) O(101) 138(2) yes . .
O(1B1) Zr(1) O(151) 155(2) yes . .
O(1B1) Zr(1) O(203) 91(2) yes . .
O(1B1) Zr(1) O(203) 67(2) yes . 6_645
O(1B1) Zr(1) O(253) 91(2) yes . .
O(1B1) Zr(1) O(253) 67(2) yes . 6_645
O(1B1) Zr(1) Zr(2) 43.3(14) yes . .
O(1B1) Zr(1) O(116) 71.0(16) yes . .
O(1B1) Zr(1) O(113) 112.2(18) yes . .
O(1B1) Zr(1) O(2) 68.8(17) yes . .
O(101) Zr(1) O(151) 19(3) yes . .
O(101) Zr(1) O(203) 53(3) yes . .
O(101) Zr(1) O(203) 76(2) yes . 6_645
O(101) Zr(1) O(253) 53(3) yes . .
O(101) Zr(1) O(253) 76(2) yes . 6_645
O(101) Zr(1) Zr(2) 152.0(19) yes . .
O(101) Zr(1) O(116) 82(2) yes . .
O(101) Zr(1) O(113) 91(2) yes . .
O(101) Zr(1) O(2) 114(2) yes . .
O(151) Zr(1) O(203) 71(3) yes . .
O(151) Zr(1) O(203) 95(2) yes . 6_645
O(151) Zr(1) O(253) 71(3) yes . .
O(151) Zr(1) O(253) 95(2) yes . 6_645
O(151) Zr(1) Zr(2) 156(2) yes . .
O(151) Zr(1) O(116) 90(2) yes . .
O(151) Zr(1) O(113) 76(2) yes . .
O(151) Zr(1) O(2) 120(2) yes . .
O(203) Zr(1) O(203) 24(2) yes . 6_645
O(203) Zr(1) O(253) 0(4) yes . .
O(203) Zr(1) O(253) 24(2) yes . 6_645
O(203) Zr(1) Zr(2) 104(2) yes . .
O(203) Zr(1) O(116) 84(2) yes . .
O(203) Zr(1) O(113) 141(2) yes . .
O(203) Zr(1) O(2) 74(2) yes . .
O(203) Zr(1) O(253) 24(2) yes 6_645 .
O(203) Zr(1) O(253) 0(3) yes 6_645 6_645
O(203) Zr(1) Zr(2) 83.8(18) yes 6_645 .
O(203) Zr(1) O(116) 79(2) yes 6_645 .
O(203) Zr(1) O(113) 152.3(19) yes 6_645 .
O(203) Zr(1) O(2) 64.6(19) yes 6_645 .
O(253) Zr(1) O(253) 24(2) yes . 6_645
O(253) Zr(1) Zr(2) 104(2) yes . .
O(253) Zr(1) O(116) 84(2) yes . .
O(253) Zr(1) O(113) 141(2) yes . .
O(253) Zr(1) O(2) 74(2) yes . .
O(253) Zr(1) Zr(2) 83.8(18) yes 6_645 .
O(253) Zr(1) O(116) 79(2) yes 6_645 .
O(253) Zr(1) O(113) 152.3(19) yes 6_645 .
O(253) Zr(1) O(2) 64.6(19) yes 6_645 .
Zr(2) Zr(1) O(116) 113.3(7) yes . .
Zr(2) Zr(1) O(113) 115.3(6) yes . .
Zr(2) Zr(1) O(2) 38.6(6) yes . .
O(116) Zr(1) O(113) 75.0(10) yes . .
O(116) Zr(1) O(2) 133.5(10) yes . .
O(113) Zr(1) O(2) 142.6(8) yes . .
O(201) Zr(2) O(1A1) 110.9(19) yes 6_645 .
O(201) Zr(2) O(1C1) 131.5(14) yes 6_645 .
O(201) Zr(2) O(1B1) 79.9(16) yes 6_645 .
O(201) Zr(2) Zr(1) 90.6(7) yes 6_645 .
O(201) Zr(2) O(2) 67.2(7) yes 6_645 .
O(201) Zr(2) O(202) 104.7(7) yes 6_645 .
O(201) Zr(2) O(115) 84.7(9) yes 6_645 .
O(201) Zr(2) O(114) 156.7(9) yes 6_645 .
O(201) Zr(2) O(102) 78.8(12) yes 6_645 .
O(1A1) Zr(2) O(1C1) 31(2) yes . .
O(1A1) Zr(2) O(1B1) 32(2) yes . .
O(1A1) Zr(2) Zr(1) 32.7(18) yes . .
O(1A1) Zr(2) O(2) 68.2(18) yes . .
O(1A1) Zr(2) O(202) 109.0(18) yes . .
O(1A1) Zr(2) O(115) 90.6(19) yes . .
O(1A1) Zr(2) O(114) 86.6(19) yes . .
O(1A1) Zr(2) O(102) 164(2) yes . .
O(1C1) Zr(2) O(1B1) 61.7(18) yes . .
O(1C1) Zr(2) Zr(1) 40.8(12) yes . .
O(1C1) Zr(2) O(2) 68.7(12) yes . .
O(1C1) Zr(2) O(202) 80.4(12) yes . .
O(1C1) Zr(2) O(115) 112.9(14) yes . .
O(1C1) Zr(2) O(114) 71.1(13) yes . .
O(1C1) Zr(2) O(102) 147.3(15) yes . .
O(1B1) Zr(2) Zr(1) 37.2(12) yes . .
O(1B1) Zr(2) O(2) 61.4(13) yes . .
O(1B1) Zr(2) O(202) 128.1(13) yes . .
O(1B1) Zr(2) O(115) 78.4(13) yes . .
O(1B1) Zr(2) O(114) 113.3(15) yes . .
O(1B1) Zr(2) O(102) 149.1(16) yes . .
Zr(1) Zr(2) O(2) 35.5(2) yes . .
Zr(1) Zr(2) O(202) 90.9(5) yes . .
Zr(1) Zr(2) O(115) 114.9(6) yes . .
Zr(1) Zr(2) O(114) 111.5(6) yes . .
Zr(1) Zr(2) O(102) 163.1(9) yes . .
O(2) Zr(2) O(202) 72.8(8) yes . .
O(2) Zr(2) O(115) 133.6(8) yes . .
O(2) Zr(2) O(114) 135.6(7) yes . .
O(2) Zr(2) O(102) 127.7(9) yes . .
O(202) Zr(2) O(115) 152.7(8) yes . .
O(202) Zr(2) O(114) 82.7(8) yes . .
O(202) Zr(2) O(102) 79.3(10) yes . .
O(115) Zr(2) O(114) 79.7(8) yes . .
O(115) Zr(2) O(102) 77.6(11) yes . .
O(114) Zr(2) O(102) 81.1(11) yes . .
Cs(4D1) Cs(1) O(901) 126.7(7) yes 5_655 5_655
Cs(4D1) Cs(1) O(134) 173.9(5) yes 5_655 .
Cs(4D1) Cs(1) O(111) 69.3(6) yes 5_655 5_645
Cs(4D1) Cs(1) O(110) 63.7(7) yes 5_655 5_645
Cs(4D1) Cs(1) O(132) 61.5(5) yes 5_655 5_645
Cs(4D1) Cs(1) O(122) 71.1(6) yes 5_655 5_655
Cs(4D1) Cs(1) O(112) 125.3(6) yes 5_655 .
Cs(4D1) Cs(1) O(109) 133.4(6) yes 5_655 .
Cs(4D1) Cs(1) O(106) 67.9(6) yes 5_655 5_655
O(901) Cs(1) O(134) 56.2(7) yes 5_655 .
O(901) Cs(1) O(111) 144.0(7) yes 5_655 5_645
O(901) Cs(1) O(110) 118.3(8) yes 5_655 5_645
O(901) Cs(1) O(132) 164.0(7) yes 5_655 5_645
O(901) Cs(1) O(122) 56.1(8) yes 5_655 5_655
O(901) Cs(1) O(112) 74.6(7) yes 5_655 .
O(901) Cs(1) O(109) 78.7(7) yes 5_655 .
O(901) Cs(1) O(106) 73.5(7) yes 5_655 5_655
O(134) Cs(1) O(111) 111.7(6) yes . 5_645
O(134) Cs(1) O(110) 110.3(6) yes . 5_645
O(134) Cs(1) O(132) 114.3(5) yes . 5_645
O(134) Cs(1) O(122) 110.8(6) yes . 5_655
O(134) Cs(1) O(112) 49.0(6) yes . .
O(134) Cs(1) O(109) 50.8(5) yes . .
O(134) Cs(1) O(106) 118.0(5) yes . 5_655
O(111) Cs(1) O(110) 97.7(6) yes 5_645 5_645
O(111) Cs(1) O(132) 48.9(6) yes 5_645 5_645
O(111) Cs(1) O(122) 131.0(7) yes 5_645 5_655
O(111) Cs(1) O(112) 126.0(6) yes 5_645 .
O(111) Cs(1) O(109) 70.2(6) yes 5_645 .
O(111) Cs(1) O(106) 87.6(6) yes 5_645 5_655
O(110) Cs(1) O(132) 49.9(6) yes 5_645 5_645
O(110) Cs(1) O(122) 89.4(6) yes 5_645 5_655
O(110) Cs(1) O(112) 62.3(7) yes 5_645 .
O(110) Cs(1) O(109) 144.4(6) yes 5_645 .
O(110) Cs(1) O(106) 125.2(6) yes 5_645 5_655
O(132) Cs(1) O(122) 127.1(6) yes 5_645 5_655
O(132) Cs(1) O(112) 89.5(6) yes 5_645 .
O(132) Cs(1) O(109) 105.6(6) yes 5_645 .
O(132) Cs(1) O(106) 121.5(6) yes 5_645 5_655
O(122) Cs(1) O(112) 100.2(6) yes 5_655 .
O(122) Cs(1) O(109) 124.2(6) yes 5_655 .
O(122) Cs(1) O(106) 50.9(6) yes 5_655 5_655
O(112) Cs(1) O(109) 97.1(6) yes . .
O(112) Cs(1) O(106) 145.8(6) yes . 5_655
O(109) Cs(1) O(106) 88.5(6) yes . 5_655
O(902) Cs(2) O(907) 77.2(10) yes 2_645 5_755
O(902) Cs(2) O(128) 159.5(6) yes 2_645 .
O(902) Cs(2) O(131) 154.7(6) yes 2_645 .
O(902) Cs(2) O(117) 62.6(6) yes 2_645 5_755
O(902) Cs(2) O(103) 102.2(6) yes 2_645 5_755
O(902) Cs(2) O(110) 135.6(6) yes 2_645 .
O(902) Cs(2) O(107) 68.1(6) yes 2_645 5_755
O(902) Cs(2) O(112) 87.3(6) yes 2_645 5_655
O(907) Cs(2) O(128) 109.5(10) yes 5_755 .
O(907) Cs(2) O(131) 93.7(10) yes 5_755 .
O(907) Cs(2) O(117) 99.1(11) yes 5_755 5_755
O(907) Cs(2) O(103) 81.6(11) yes 5_755 5_755
O(907) Cs(2) O(110) 144.3(10) yes 5_755 .
O(907) Cs(2) O(107) 141.3(10) yes 5_755 5_755
O(907) Cs(2) O(112) 121.2(11) yes 5_755 5_655
O(128) Cs(2) O(131) 45.8(6) yes . .
O(128) Cs(2) O(117) 96.9(6) yes . 5_755
O(128) Cs(2) O(103) 61.0(6) yes . 5_755
O(128) Cs(2) O(110) 46.2(6) yes . .
O(128) Cs(2) O(107) 98.2(6) yes . 5_755
O(128) Cs(2) O(112) 104.3(6) yes . 5_655
O(131) Cs(2) O(117) 142.6(6) yes . 5_755
O(131) Cs(2) O(103) 99.6(6) yes . 5_755
O(131) Cs(2) O(110) 50.8(6) yes . .
O(131) Cs(2) O(107) 125.0(6) yes . 5_755
O(131) Cs(2) O(112) 77.3(6) yes . 5_655
O(117) Cs(2) O(103) 48.7(6) yes 5_755 5_755
O(117) Cs(2) O(110) 108.5(6) yes 5_755 .
O(117) Cs(2) O(107) 49.8(5) yes 5_755 5_755
O(117) Cs(2) O(112) 123.0(6) yes 5_755 5_655
O(103) Cs(2) O(110) 99.8(6) yes 5_755 .
O(103) Cs(2) O(107) 89.2(5) yes 5_755 5_755
O(103) Cs(2) O(112) 157.0(6) yes 5_755 5_655
O(110) Cs(2) O(107) 74.2(6) yes . 5_755
O(110) Cs(2) O(112) 60.3(6) yes . 5_655
O(107) Cs(2) O(112) 74.9(5) yes 5_755 5_655
O(901) Cs(3) O(905) 124.2(9) yes 5_655 .
O(901) Cs(3) O(906) 146.0(15) yes 5_655 1_465
O(901) Cs(3) O(133) 60.3(8) yes 5_655 .
O(901) Cs(3) O(103) 100.1(8) yes 5_655 5_655
O(901) Cs(3) O(123) 70.5(8) yes 5_655 5_655
O(901) Cs(3) O(107) 126.6(8) yes 5_655 1_455
O(901) Cs(3) O(109) 82.3(8) yes 5_655 5_655
O(905) Cs(3) O(906) 78.6(16) yes . 1_465
O(905) Cs(3) O(133) 64.0(8) yes . .
O(905) Cs(3) O(103) 128.7(8) yes . 5_655
O(905) Cs(3) O(123) 158.7(8) yes . 5_655
O(905) Cs(3) O(107) 72.7(8) yes . 1_455
O(905) Cs(3) O(109) 112.2(8) yes . 5_655
O(906) Cs(3) O(133) 134.4(16) yes 1_465 .
O(906) Cs(3) O(103) 77.0(15) yes 1_465 5_655
O(906) Cs(3) O(123) 81.7(15) yes 1_465 5_655
O(906) Cs(3) O(107) 81.6(14) yes 1_465 1_455
O(906) Cs(3) O(109) 64.8(14) yes 1_465 5_655
O(133) Cs(3) O(103) 147.2(7) yes . 5_655
O(133) Cs(3) O(123) 128.2(7) yes . 5_655
O(133) Cs(3) O(107) 108.9(6) yes . 1_455
O(133) Cs(3) O(109) 105.3(6) yes . 5_655
O(103) Cs(3) O(123) 53.0(6) yes 5_655 5_655
O(103) Cs(3) O(107) 59.7(6) yes 5_655 1_455
O(103) Cs(3) O(109) 96.9(6) yes 5_655 5_655
O(123) Cs(3) O(107) 112.6(6) yes 5_655 1_455
O(123) Cs(3) O(109) 50.7(6) yes 5_655 5_655
O(107) Cs(3) O(109) 143.3(5) yes 1_455 5_655
O(137) Si(1) O(138) 114.0(12) yes . .
O(137) Si(1) O(135) 105.5(12) yes . .
O(137) Si(1) O(136) 104.5(12) yes . .
O(138) Si(1) O(135) 109.0(12) yes . .
O(138) Si(1) O(136) 110.6(12) yes . .
O(135) Si(1) O(136) 113.2(12) yes . .
W(110) O(128) W(107) 120.1(13) yes . .
W(110) O(128) Cs(2) 86.2(8) yes . .
W(107) O(128) Cs(2) 124.7(10) yes . .
W(112) O(130) W(108) 116.0(12) yes . .
W(112) O(134) W(109) 155.2(14) yes . .
W(112) O(134) Cs(1) 99.5(8) yes . .
W(109) O(134) Cs(1) 97.9(8) yes . .
W(110) O(137) W(107) 92.6(7) yes . .
W(110) O(137) W(109) 96.1(8) yes . .
W(110) O(137) Si(1) 121.8(12) yes . .
W(107) O(137) W(109) 91.0(8) yes . .
W(107) O(137) Si(1) 128.2(12) yes . .
W(109) O(137) Si(1) 118.9(11) yes . .
Cs(4B1) O(121) W(108) 112.6(12) yes 6_645 .
Cs(4B1) O(121) W(106) 100.8(11) yes 6_645 .
W(108) O(121) W(106) 145.3(13) yes . .
Cs(4D1) O(124) W(110) 103.3(11) yes 1_565 .
Cs(4D1) O(124) W(104) 114.5(11) yes 1_565 .
W(110) O(124) W(104) 142.0(13) yes . .
W(112) O(138) W(108) 92.0(7) yes . .
W(112) O(138) W(111) 95.8(8) yes . .
W(112) O(138) Si(1) 121.7(12) yes . .
W(108) O(138) W(111) 92.6(8) yes . .
W(108) O(138) Si(1) 125.4(12) yes . .
W(111) O(138) Si(1) 121.2(11) yes . .
W(112) O(133) W(111) 123.3(14) yes . .
W(112) O(133) Cs(3) 119.6(11) yes . .
W(111) O(133) Cs(3) 116.4(10) yes . .
Cs(4B1) O(116) Cs(4D1) 100.7(10) yes 6_645 .
Cs(4B1) O(116) W(106) 95.3(11) yes 6_645 .
Cs(4B1) O(116) Zr(1) 107.7(13) yes 6_645 .
Cs(4D1) O(116) W(106) 98.8(10) yes . .
Cs(4D1) O(116) Zr(1) 100.3(9) yes . .
W(106) O(116) Zr(1) 146.7(15) yes . .
W(112) O(126) W(106) 146.4(10) yes . .
W(106) O(135) W(103) 93.5(9) yes . .
W(106) O(135) Si(1) 127.2(13) yes . .
W(103) O(135) Si(1) 132.4(14) yes . .
Cs(4A1) O(113) W(103) 96.5(11) yes . .
Cs(4A1) O(113) Zr(1) 111.4(9) yes . .
W(103) O(113) Zr(1) 145.2(14) yes . .
Zr(1) O(2) Zr(1) 117.3(11) yes . 6_645
Zr(1) O(2) Zr(2) 105.9(7) yes . .
Zr(1) O(2) Zr(2) 111.2(7) yes . 6_645
Zr(1) O(2) Zr(2) 111.2(7) yes 6_645 .
Zr(1) O(2) Zr(2) 105.9(7) yes 6_645 6_645
Zr(2) O(2) Zr(2) 104.7(9) yes . 6_645
W(111) O(111) Cs(1) 108.2(11) yes . 5_655
W(110) O(131) W(109) 121.6(12) yes . .
W(110) O(131) Cs(2) 95.3(9) yes . .
W(109) O(131) Cs(2) 122.4(10) yes . .
Zr(2) O(202) Zr(2) 109.6(10) yes . 6_645
Cs(4C1) O(120) W(108) 114.5(12) yes 6_645 .
Cs(4C1) O(120) W(105) 96.8(11) yes 6_645 .
W(108) O(120) W(105) 148.3(13) yes . .
Cs(4C1) O(115) W(105) 100.5(11) yes 6_645 .
Cs(4C1) O(115) Zr(2) 108.8(11) yes 6_645 .
W(105) O(115) Zr(2) 142.1(13) yes . .
W(107) O(117) W(103) 148.7(13) yes . .
W(107) O(117) Cs(2) 103.8(9) yes . 5_745
W(103) O(117) Cs(2) 100.9(8) yes . 5_745
Cs(4B1) O(119) Cs(4D1) 75.1(10) yes 1_565 1_565
Cs(4B1) O(119) W(104) 116.8(12) yes 1_565 .
Cs(4B1) O(119) W(105) 127.6(13) yes 1_565 .
Cs(4D1) O(119) W(104) 100.5(9) yes 1_565 .
Cs(4D1) O(119) W(105) 108.7(10) yes 1_565 .
W(104) O(119) W(105) 113.8(11) yes . .
W(104) O(136) W(105) 94.1(8) yes . .
W(104) O(136) Si(1) 130.7(13) yes . .
W(105) O(136) Si(1) 124.7(11) yes . .
W(104) O(118) W(107) 147.1(13) yes . .
W(104) O(114) Zr(2) 141.0(14) yes . .
Cs(4A1) O(103) W(103) 109.3(12) yes . .
Cs(4A1) O(103) Cs(2) 88.6(6) yes . 5_745
Cs(4A1) O(103) Cs(3) 117.5(8) yes . 5_645
W(103) O(103) Cs(2) 97.3(10) yes . 5_745
W(103) O(103) Cs(3) 104.1(10) yes . 5_645
Cs(2) O(103) Cs(3) 137.2(9) yes 5_745 5_645
Cs(4A1) O(127) W(107) 111.5(10) yes 5_755 .
Cs(4A1) O(127) W(109) 130.2(12) yes 5_755 .
W(107) O(127) W(109) 118.2(15) yes . .
Cs(4A1) O(110) Cs(4D1) 71.7(7) yes 1_565 1_565
Cs(4A1) O(110) W(110) 113.6(12) yes 1_565 .
Cs(4A1) O(110) Cs(1) 109.6(7) yes 1_565 5_655
Cs(4A1) O(110) Cs(2) 101.2(7) yes 1_565 .
Cs(4D1) O(110) W(110) 85.5(12) yes 1_565 .
Cs(4D1) O(110) Cs(1) 62.4(6) yes 1_565 5_655
Cs(4D1) O(110) Cs(2) 172.8(9) yes 1_565 .
W(110) O(110) Cs(1) 112.7(12) yes . 5_655
W(110) O(110) Cs(2) 98.8(11) yes . .
Cs(1) O(110) Cs(2) 120.3(9) yes 5_655 .
Cs(4D1) O(132) W(111) 91.7(9) yes 1_565 .
Cs(4D1) O(132) W(110) 82.6(8) yes 1_565 .
Cs(4D1) O(132) Cs(1) 61.1(5) yes 1_565 5_655
W(111) O(132) W(110) 151.8(14) yes . .
W(111) O(132) Cs(1) 103.0(8) yes . 5_655
W(110) O(132) Cs(1) 98.4(8) yes . 5_655
W(109) O(123) W(103) 145.3(13) yes . .
W(109) O(123) Cs(3) 108.2(10) yes . 5_645
W(103) O(123) Cs(3) 100.2(8) yes . 5_645
W(106) O(122) W(103) 109.9(13) yes . .
W(106) O(122) Cs(1) 96.7(9) yes . 5_645
W(103) O(122) Cs(1) 151.8(11) yes . 5_645
W(108) O(129) W(111) 117.0(12) yes . .
Cs(4D1) O(125) W(111) 104.0(12) yes 1_565 .
Cs(4D1) O(125) W(105) 112.0(11) yes 1_565 .
W(111) O(125) W(105) 143.4(14) yes . .
W(107) O(107) Cs(2) 106.9(9) yes . 5_745
W(107) O(107) Cs(3) 128.9(10) yes . 1_655
Cs(2) O(107) Cs(3) 113.9(6) yes 5_745 1_655
Cs(4C1) O(104) W(104) 156.9(17) yes 1_565 .
W(112) O(112) Cs(1) 110.7(10) yes . .
W(112) O(112) Cs(2) 130.7(11) yes . 5_645
Cs(1) O(112) Cs(2) 117.0(7) yes . 5_645
W(109) O(109) Cs(1) 109.0(10) yes . .
W(109) O(109) Cs(3) 98.5(10) yes . 5_645
Cs(1) O(109) Cs(3) 100.6(6) yes . 5_645
W(106) O(106) Cs(1) 112.9(10) yes . 5_645

loop_
_geom_bond_atom_site_label_1
_geom_bond_atom_site_label_2
_geom_bond_distance
_geom_bond_publ_flag
_geom_bond_site_symmetry_2
O(201) Cs(4C1) 3.18(4) yes .
O(201) Zr(1) 2.12(2) yes .
O(201) Zr(2) 2.12(3) yes 6_645
O(1A1) O(1C1) 1.24(8) yes .
O(1A1) O(1B1) 1.26(8) yes .
O(1A1) Zr(1) 2.01(6) yes .
O(1A1) Zr(2) 2.03(6) yes .
O(1C1) Zr(1) 2.23(5) yes .
O(1C1) Zr(2) 2.42(6) yes .
O(1B1) Cs(4B1) 3.26(6) yes 6_645
O(1B1) Zr(1) 2.08(5) yes .
O(1B1) Zr(2) 2.36(5) yes .
Cs(4A1) O(907) 3.23(5) yes .
Cs(4A1) O(151) 3.17(9) yes .
Cs(4A1) O(906) 2.27(7) yes .
Cs(4A1) O(113) 3.54(2) yes .
Cs(4A1) O(103) 3.18(2) yes .
Cs(4A1) O(127) 3.24(2) yes 5_745
Cs(4A1) O(110) 3.20(2) yes 1_545
Cs(4B1) Cs(4C1) 3.38(5) yes .
Cs(4B1) O(101) 2.56(7) yes .
Cs(4B1) O(151) 3.07(9) yes .
Cs(4B1) O(203) 2.77(8) yes .
Cs(4B1) O(203) 3.49(8) yes 6_645
Cs(4B1) O(253) 2.77(8) yes .
Cs(4B1) O(253) 3.49(8) yes 6_645
Cs(4B1) O(121) 2.86(4) yes 6_645
Cs(4B1) O(116) 3.11(4) yes 6_645
Cs(4B1) O(119) 2.82(4) yes 1_545
Cs(4C1) O(907) 2.89(6) yes .
Cs(4C1) O(101) 3.11(8) yes .
Cs(4C1) O(151) 2.78(9) yes .
Cs(4C1) O(120) 3.07(4) yes 6_645
Cs(4C1) O(115) 3.05(4) yes 6_645
Cs(4C1) O(104) 2.78(4) yes 1_545
Cs(4D1) O(101) 2.76(7) yes .
Cs(4D1) O(151) 3.02(9) yes .
Cs(4D1) Cs(1) 3.43(2) yes 5_645
Cs(4D1) O(124) 2.85(3) yes 1_545
Cs(4D1) O(116) 3.54(3) yes .
Cs(4D1) O(119) 3.33(3) yes 1_545
Cs(4D1) O(110) 3.47(3) yes 1_545
Cs(4D1) O(132) 3.44(3) yes 1_545
Cs(4D1) O(125) 3.10(3) yes 1_545
O(905) Cs(3) 3.20(3) yes .
O(907) Cs(2) 3.29(5) yes 5_745
O(101) O(151) 0.74(12) yes .
O(101) Zr(1) 2.23(6) yes .
O(151) Zr(1) 2.25(7) yes .
O(203) O(203) 1.06(11) yes 6_645
O(203) O(253) 1.06(11) yes 6_645
O(203) Zr(1) 2.00(7) yes .
O(203) Zr(1) 2.49(8) yes 6_645
O(253) O(253) 1.06(11) yes 6_645
O(253) Zr(1) 2.00(7) yes .
O(253) Zr(1) 2.49(8) yes 6_645
O(906) Cs(3) 3.09(7) yes 1_645
W(112) O(130) 1.97(2) yes .
W(112) O(134) 1.85(2) yes .
W(112) O(138) 2.28(2) yes .
W(112) O(133) 1.91(2) yes .
W(112) O(126) 1.844(19) yes .
W(112) O(112) 1.70(2) yes .
W(108) O(130) 1.90(2) yes .
W(108) O(121) 1.91(2) yes .
W(108) O(138) 2.28(2) yes .
W(108) O(120) 1.89(2) yes .
W(108) O(108) 1.75(2) yes .
W(108) O(129) 1.90(2) yes .
W(111) O(138) 2.29(2) yes .
W(111) O(133) 1.94(2) yes .
W(111) O(111) 1.68(2) yes .
W(111) O(132) 1.90(2) yes .
W(111) O(129) 1.96(2) yes .
W(111) O(125) 1.86(2) yes .
W(110) O(128) 1.87(2) yes .
W(110) O(137) 2.24(2) yes .
W(110) O(124) 1.82(2) yes .
W(110) O(131) 1.93(2) yes .
W(110) O(110) 1.64(2) yes .
W(110) O(132) 1.92(2) yes .
W(106) O(121) 1.95(2) yes .
W(106) O(116) 1.83(2) yes .
W(106) O(126) 2.050(19) yes .
W(106) O(135) 2.25(2) yes .
W(106) O(122) 1.95(2) yes .
W(106) O(106) 1.77(2) yes .
W(104) O(124) 2.12(2) yes .
W(104) O(119) 2.02(2) yes .
W(104) O(136) 2.17(2) yes .
W(104) O(118) 1.89(2) yes .
W(104) O(114) 1.71(2) yes .
W(104) O(104) 1.72(2) yes .
W(107) O(128) 1.92(2) yes .
W(107) O(137) 2.30(2) yes .
W(107) O(117) 1.88(2) yes .
W(107) O(118) 1.95(2) yes .
W(107) O(127) 1.85(2) yes .
W(107) O(107) 1.74(2) yes .
W(109) O(134) 1.96(2) yes .
W(109) O(137) 2.32(2) yes .
W(109) O(131) 1.96(2) yes .
W(109) O(127) 1.99(2) yes .
W(109) O(123) 1.89(2) yes .
W(109) O(109) 1.70(2) yes .
W(105) O(120) 1.94(2) yes .
W(105) O(115) 1.82(2) yes .
W(105) O(119) 1.86(2) yes .
W(105) O(136) 2.27(2) yes .
W(105) O(125) 2.05(2) yes .
W(105) O(105) 1.70(3) yes .
W(103) O(135) 2.18(2) yes .
W(103) O(113) 1.72(2) yes .
W(103) O(117) 1.94(2) yes .
W(103) O(103) 1.75(2) yes .
W(103) O(123) 2.01(2) yes .
W(103) O(122) 1.99(2) yes .
Zr(1) Zr(2) 3.395(5) yes .
Zr(1) O(116) 2.09(2) yes .
Zr(1) O(113) 2.22(3) yes .
Zr(1) O(2) 2.049(12) yes .
Zr(2) O(2) 2.20(2) yes .
Zr(2) O(202) 2.13(2) yes .
Zr(2) O(115) 2.13(2) yes .
Zr(2) O(114) 2.28(2) yes .
Zr(2) O(102) 2.30(3) yes .
Cs(1) O(134) 3.38(2) yes .
Cs(1) O(111) 3.32(2) yes 5_645
Cs(1) O(110) 3.12(2) yes 5_645
Cs(1) O(132) 3.30(2) yes 5_645
Cs(1) O(122) 3.45(2) yes 5_655
Cs(1) O(112) 3.20(2) yes .
Cs(1) O(109) 3.25(2) yes .
Cs(1) O(106) 3.13(2) yes 5_655
Cs(2) O(128) 3.49(2) yes .
Cs(2) O(131) 3.15(2) yes .
Cs(2) O(117) 3.27(2) yes 5_755
Cs(2) O(103) 3.50(2) yes 5_755
Cs(2) O(110) 3.24(3) yes .
Cs(2) O(107) 3.28(2) yes 5_755
Cs(2) O(112) 3.27(2) yes 5_655
Cs(3) O(133) 2.97(2) yes .
Cs(3) O(103) 3.14(2) yes 5_655
Cs(3) O(123) 3.06(2) yes 5_655
Cs(3) O(107) 3.11(2) yes 1_455
Cs(3) O(109) 3.45(2) yes 5_655
Si(1) O(137) 1.69(2) yes .
Si(1) O(138) 1.67(2) yes .
Si(1) O(135) 1.62(2) yes .
Si(1) O(136) 1.65(2) yes .

loop_
_geom_contact_atom_site_label_1
_geom_contact_atom_site_label_2
_geom_contact_distance
_geom_contact_site_symmetry_2
O(201) O(902) 3.50(3) 6_645
O(1C1) O(902) 2.73(5) 6_645
Cs(4C1) O(904) 3.22(4) 6_645
Cs(4D1) O(903) 2.21(3) 6_545
O(903) Cs(4D1) 2.21(3) 6_655
O(903) O(903) 3.30(3) 6_555
O(903) O(111) 3.42(3) 6_555
O(903) O(125) 3.20(3) 6_555
O(903) O(105) 3.08(4) .
O(903) O(105) 3.59(4) 6_555
O(903) O(106) 3.25(3) 6_655
O(902) O(201) 3.50(3) 6_645
O(902) O(1C1) 2.73(5) 6_645
O(902) O(905) 2.72(4) 6_655
O(902) Cs(2) 3.00(2) 4_564
O(902) O(130) 3.48(3) 6_655
O(902) O(202) 3.51(2) .
O(902) O(117) 3.27(3) 6_645
O(902) O(118) 3.06(3) 6_645
O(902) O(114) 3.56(3) 6_645
O(902) O(102) 2.72(4) .
O(902) O(107) 3.53(3) 6_645
O(901) Cs(1) 3.31(3) 5_645
O(901) Cs(3) 3.18(3) 5_645
O(901) O(134) 3.16(4) 5_645
O(901) O(133) 3.09(4) 5_645
O(901) O(126) 2.90(4) .
O(901) O(131) 3.20(4) 5_645
O(901) O(132) 3.42(4) 5_645
O(901) O(123) 3.60(4) .
O(901) O(122) 3.18(4) .
O(904) Cs(4C1) 3.22(4) 6_645
O(904) O(905) 2.76(4) 6_555
O(904) O(111) 3.46(3) 6_555
O(904) O(120) 3.52(3) .
O(904) O(108) 3.04(4) .
O(904) O(129) 3.13(3) 6_555
O(904) O(104) 3.41(3) 6_545
O(904) O(105) 3.52(4) .
O(905) O(902) 2.72(4) 6_545
O(905) O(904) 2.76(4) 6_555
Cs(1) O(901) 3.31(3) 5_655
Cs(2) O(902) 3.00(2) 2_645
Cs(3) O(901) 3.18(3) 5_655
O(130) O(902) 3.48(3) 6_545
O(134) O(901) 3.16(4) 5_655
O(133) O(901) 3.09(4) 5_655
O(126) O(901) 2.90(4) .
O(111) O(903) 3.42(3) 6_555
O(111) O(904) 3.46(3) 6_555
O(131) O(901) 3.20(4) 5_655
O(202) O(902) 3.51(2) .
O(202) O(902) 3.51(2) 6_645
O(120) O(904) 3.52(3) .
O(117) O(902) 3.27(3) 6_645
O(118) O(902) 3.06(3) 6_645
O(114) O(902) 3.56(3) 6_645
O(114) O(108) 3.49(3) 6_655
O(108) O(904) 3.04(4) .
O(132) O(901) 3.42(4) 5_655
O(102) O(902) 2.72(4) .
O(102) O(130) 3.52(4) 6_655
O(102) O(108) 2.76(4) 6_655
O(123) O(901) 3.60(4) .
O(122) O(901) 3.18(4) .
O(129) O(904) 3.13(3) 6_555
O(125) O(903) 3.20(3) 6_555
O(107) O(902) 3.53(3) 6_645
O(104) O(904) 3.41(3) 6_655
O(105) O(903) 3.08(4) .
O(105) O(903) 3.59(4) 6_555
O(105) O(904) 3.52(4) .
O(106) O(903) 3.25(3) 6_545

loop_
_geom_torsion_atom_site_label_1
_geom_torsion_atom_site_label_2
_geom_torsion_atom_site_label_3
_geom_torsion_atom_site_label_4
_geom_torsion
_geom_torsion_site_symmetry_1
_geom_torsion_site_symmetry_3
_geom_torsion_site_symmetry_4
Cs(4C1) O(201) Zr(1) O(1A1) -179.1(11) . . .
Cs(4C1) O(201) Zr(1) O(1C1) 165(2) . . .
Cs(4C1) O(201) Zr(1) O(1B1) -149(2) . . .
Cs(4C1) O(201) Zr(1) O(101) 2(2) . . .
Cs(4C1) O(201) Zr(1) O(151) 17(2) . . .
Cs(4C1) O(201) Zr(1) O(203) -47(2) . . .
Cs(4C1) O(201) Zr(1) O(253) -47(2) . . .
Cs(4C1) O(201) Zr(1) Zr(2) -150.9(13) . . .
Cs(4C1) O(201) Zr(1) O(116) 54(3) . . .
Cs(4C1) O(201) Zr(1) O(113) 93.6(14) . . .
Cs(4C1) O(201) Zr(1) O(2) -116.1(16) . . .
Cs(4C1) O(201) Zr(1) O(203) -69(2) . . 6_645
Cs(4C1) O(201) Zr(1) O(253) -69(2) . . 6_645
Zr(1) O(201) Cs(4C1) Cs(4B1) 32.5(16) . . .
Zr(1) O(201) Cs(4C1) O(907) -117(2) . . .
Zr(1) O(201) Cs(4C1) O(101) -2.1(19) . . .
Zr(1) O(201) Cs(4C1) O(151) -17(2) . . .
Zr(1) O(201) Cs(4C1) O(904) 169(2) . . 6_645
Zr(1) O(201) Cs(4C1) O(120) 111.5(15) . . 6_645
Zr(1) O(201) Cs(4C1) O(115) 139.5(18) . . 6_645
Zr(1) O(201) Cs(4C1) O(104) -27(2) . . 1_545
Cs(4C1) O(201) Zr(2) O(1A1) 67(2) . 6_645 6_645
Cs(4C1) O(201) Zr(2) O(1C1) 94(2) . 6_645 6_645
Cs(4C1) O(201) Zr(2) O(1B1) 57.3(16) . 6_645 6_645
Cs(4C1) O(201) Zr(2) Zr(1) 93.1(10) . 6_645 6_645
Cs(4C1) O(201) Zr(2) O(115) -21.8(11) . 6_645 6_645
Cs(4C1) O(201) Zr(2) O(114) -70(2) . 6_645 6_645
Cs(4C1) O(201) Zr(2) O(102) -100.2(14) . 6_645 6_645
Cs(4C1) O(201) Zr(2) O(2) 120.4(13) . 6_645 .
Cs(4C1) O(201) Zr(2) O(202) -175.8(10) . 6_645 .
Zr(2) O(201) Cs(4C1) Cs(4B1) -88.4(13) 6_645 . .
Zr(2) O(201) Cs(4C1) O(907) 122.3(19) 6_645 . .
Zr(2) O(201) Cs(4C1) O(101) -123(2) 6_645 . .
Zr(2) O(201) Cs(4C1) O(151) -138(2) 6_645 . .
Zr(2) O(201) Cs(4C1) O(904) 48(3) 6_645 . 6_645
Zr(2) O(201) Cs(4C1) O(120) -9.5(14) 6_645 . 6_645
Zr(2) O(201) Cs(4C1) O(115) 18.5(9) 6_645 . 6_645
Zr(2) O(201) Cs(4C1) O(104) -147.8(19) 6_645 . 1_545
Zr(1) O(201) Zr(2) O(1A1) -54(2) . 6_645 6_645
Zr(1) O(201) Zr(2) O(1C1) -27(2) . 6_645 6_645
Zr(1) O(201) Zr(2) O(1B1) -63.8(16) . 6_645 6_645
Zr(1) O(201) Zr(2) Zr(1) -28.1(11) . 6_645 6_645
Zr(1) O(201) Zr(2) O(115) -143.0(13) . 6_645 6_645
Zr(1) O(201) Zr(2) O(114) 169.1(17) . 6_645 6_645
Zr(1) O(201) Zr(2) O(102) 138.7(15) . 6_645 6_645
Zr(1) O(201) Zr(2) O(2) -0.7(9) . 6_645 .
Zr(1) O(201) Zr(2) O(202) 63.1(13) . 6_645 .
Zr(2) O(201) Zr(1) O(1A1) -62(2) 6_645 . .
Zr(2) O(201) Zr(1) O(1C1) -78.2(19) 6_645 . .
Zr(2) O(201) Zr(1) O(1B1) -32(2) 6_645 . .
Zr(2) O(201) Zr(1) O(101) 119(2) 6_645 . .
Zr(2) O(201) Zr(1) O(151) 134(2) 6_645 . .
Zr(2) O(201) Zr(1) O(203) 69(2) 6_645 . .
Zr(2) O(201) Zr(1) O(253) 69(2) 6_645 . .
Zr(2) O(201) Zr(1) Zr(2) -34.0(11) 6_645 . .
Zr(2) O(201) Zr(1) O(116) 171(2) 6_645 . .
Zr(2) O(201) Zr(1) O(113) -149.5(13) 6_645 . .
Zr(2) O(201) Zr(1) O(2) 0.8(10) 6_645 . .
Zr(2) O(201) Zr(1) O(203) 48(2) 6_645 . 6_645
Zr(2) O(201) Zr(1) O(253) 48(2) 6_645 . 6_645
O(1C1) O(1A1) O(1B1) Zr(1) 25(15) . . .
O(1C1) O(1A1) O(1B1) Zr(2) -91(15) . . .
O(1C1) O(1A1) O(1B1) Cs(4B1) 93(20) . . 6_645
O(1B1) O(1A1) O(1C1) Zr(1) -24(14) . . .
O(1B1) O(1A1) O(1C1) Zr(2) 90(16) . . .
O(1C1) O(1A1) Zr(1) O(201) -29(4) . . .
O(1C1) O(1A1) Zr(1) O(1B1) -170(6) . . .
O(1C1) O(1A1) Zr(1) O(101) 141(15) . . .
O(1C1) O(1A1) Zr(1) O(151) 46(11) . . .
O(1C1) O(1A1) Zr(1) O(203) -146(4) . . .
O(1C1) O(1A1) Zr(1) O(253) -146(4) . . .
O(1C1) O(1A1) Zr(1) Zr(2) -89(4) . . .
O(1C1) O(1A1) Zr(1) O(116) 132(4) . . .
O(1C1) O(1A1) Zr(1) O(113) 57(4) . . .
O(1C1) O(1A1) Zr(1) O(2) -91(4) . . .
O(1C1) O(1A1) Zr(1) O(203) -149(4) . . 6_645
O(1C1) O(1A1) Zr(1) O(253) -149(4) . . 6_645
Zr(1) O(1A1) O(1C1) Zr(2) 114(2) . . .
O(1C1) O(1A1) Zr(2) O(201) 138(3) . . 6_645
O(1C1) O(1A1) Zr(2) O(1B1) 155(6) . . .
O(1C1) O(1A1) Zr(2) Zr(1) 83(4) . . .
O(1C1) O(1A1) Zr(2) O(2) 85(3) . . .
O(1C1) O(1A1) Zr(2) O(202) 23(4) . . .
O(1C1) O(1A1) Zr(2) O(115) -138(3) . . .
O(1C1) O(1A1) Zr(2) O(114) -58(3) . . .
O(1C1) O(1A1) Zr(2) O(102) -96(8) . . .
Zr(2) O(1A1) O(1C1) Zr(1) -114(2) . . .
O(1B1) O(1A1) Zr(1) O(201) 141(3) . . .
O(1B1) O(1A1) Zr(1) O(1C1) 170(6) . . .
O(1B1) O(1A1) Zr(1) O(101) -49(17) . . .
O(1B1) O(1A1) Zr(1) O(151) -144(9) . . .
O(1B1) O(1A1) Zr(1) O(203) 24(5) . . .
O(1B1) O(1A1) Zr(1) O(253) 24(5) . . .
O(1B1) O(1A1) Zr(1) Zr(2) 81(4) . . .
O(1B1) O(1A1) Zr(1) O(116) -58(3) . . .
O(1B1) O(1A1) Zr(1) O(113) -133(3) . . .
O(1B1) O(1A1) Zr(1) O(2) 79(3) . . .
O(1B1) O(1A1) Zr(1) O(203) 21(4) . . 6_645
O(1B1) O(1A1) Zr(1) O(253) 21(4) . . 6_645
Zr(1) O(1A1) O(1B1) Zr(2) -116(2) . . .
Zr(1) O(1A1) O(1B1) Cs(4B1) 68(12) . . 6_645
O(1B1) O(1A1) Zr(2) O(201) -18(4) . . 6_645
O(1B1) O(1A1) Zr(2) O(1C1) -155(6) . . .
O(1B1) O(1A1) Zr(2) Zr(1) -73(4) . . .
O(1B1) O(1A1) Zr(2) O(2) -71(3) . . .
O(1B1) O(1A1) Zr(2) O(202) -132(3) . . .
O(1B1) O(1A1) Zr(2) O(115) 67(3) . . .
O(1B1) O(1A1) Zr(2) O(114) 147(3) . . .
O(1B1) O(1A1) Zr(2) O(102) 108(7) . . .
Zr(2) O(1A1) O(1B1) Zr(1) 116(2) . . .
Zr(2) O(1A1) O(1B1) Cs(4B1) -176(8) . . 6_645
Zr(1) O(1A1) Zr(2) O(201) 55(3) . . 6_645
Zr(1) O(1A1) Zr(2) O(1C1) -83(4) . . .
Zr(1) O(1A1) Zr(2) O(1B1) 73(4) . . .
Zr(1) O(1A1) Zr(2) O(2) 2(2) . . .
Zr(1) O(1A1) Zr(2) O(202) -60(3) . . .
Zr(1) O(1A1) Zr(2) O(115) 140(2) . . .
Zr(1) O(1A1) Zr(2) O(114) -141(3) . . .
Zr(1) O(1A1) Zr(2) O(102) -179(5) . . .
Zr(2) O(1A1) Zr(1) O(201) 60(3) . . .
Zr(2) O(1A1) Zr(1) O(1C1) 89(4) . . .
Zr(2) O(1A1) Zr(1) O(1B1) -81(4) . . .
Zr(2) O(1A1) Zr(1) O(101) -130(15) . . .
Zr(2) O(1A1) Zr(1) O(151) 135(9) . . .
Zr(2) O(1A1) Zr(1) O(203) -57(4) . . .
Zr(2) O(1A1) Zr(1) O(253) -57(4) . . .
Zr(2) O(1A1) Zr(1) O(116) -139(2) . . .
Zr(2) O(1A1) Zr(1) O(113) 146(2) . . .
Zr(2) O(1A1) Zr(1) O(2) -2(2) . . .
Zr(2) O(1A1) Zr(1) O(203) -61(3) . . 6_645
Zr(2) O(1A1) Zr(1) O(253) -61(3) . . 6_645
O(1A1) O(1C1) Zr(1) O(201) 151(4) . . .
O(1A1) O(1C1) Zr(1) O(1B1) 6(4) . . .
O(1A1) O(1C1) Zr(1) O(101) -168(5) . . .
O(1A1) O(1C1) Zr(1) O(151) -164(4) . . .
O(1A1) O(1C1) Zr(1) O(203) 62(6) . . .
O(1A1) O(1C1) Zr(1) O(253) 62(6) . . .
O(1A1) O(1C1) Zr(1) Zr(2) 50(3) . . .
O(1A1) O(1C1) Zr(1) O(116) -53(4) . . .
O(1A1) O(1C1) Zr(1) O(113) -118(4) . . .
O(1A1) O(1C1) Zr(1) O(2) 79(4) . . .
O(1A1) O(1C1) Zr(1) O(203) 40(5) . . 6_645
O(1A1) O(1C1) Zr(1) O(253) 40(5) . . 6_645
O(1A1) O(1C1) Zr(2) O(201) -57(4) . . 6_645
O(1A1) O(1C1) Zr(2) O(1B1) -15(4) . . .
O(1A1) O(1C1) Zr(2) Zr(1) -55(3) . . .
O(1A1) O(1C1) Zr(2) O(2) -83(4) . . .
O(1A1) O(1C1) Zr(2) O(202) -158(4) . . .
O(1A1) O(1C1) Zr(2) O(115) 47(4) . . .
O(1A1) O(1C1) Zr(2) O(114) 117(4) . . .
O(1A1) O(1C1) Zr(2) O(102) 150(4) . . .
Zr(1) O(1C1) Zr(2) O(201) -2(2) . . 6_645
Zr(1) O(1C1) Zr(2) O(1A1) 55(3) . . .
Zr(1) O(1C1) Zr(2) O(1B1) 40.5(17) . . .
Zr(1) O(1C1) Zr(2) O(2) -27.6(11) . . .
Zr(1) O(1C1) Zr(2) O(202) -102.8(15) . . .
Zr(1) O(1C1) Zr(2) O(115) 102.1(15) . . .
Zr(1) O(1C1) Zr(2) O(114) 171.7(19) . . .
Zr(1) O(1C1) Zr(2) O(102) -155.0(19) . . .
Zr(2) O(1C1) Zr(1) O(201) 101.2(17) . . .
Zr(2) O(1C1) Zr(1) O(1A1) -50(3) . . .
Zr(2) O(1C1) Zr(1) O(1B1) -44(2) . . .
Zr(2) O(1C1) Zr(1) O(101) 142(4) . . .
Zr(2) O(1C1) Zr(1) O(151) 146(3) . . .
Zr(2) O(1C1) Zr(1) O(203) 11(5) . . .
Zr(2) O(1C1) Zr(1) O(253) 11(5) . . .
Zr(2) O(1C1) Zr(1) O(116) -102.8(16) . . .
Zr(2) O(1C1) Zr(1) O(113) -167.7(18) . . .
Zr(2) O(1C1) Zr(1) O(2) 28.7(12) . . .
Zr(2) O(1C1) Zr(1) O(203) -10(3) . . 6_645
Zr(2) O(1C1) Zr(1) O(253) -10(3) . . 6_645
O(1A1) O(1B1) Cs(4B1) Cs(4C1) 143(12) . 6_645 6_645
O(1A1) O(1B1) Cs(4B1) O(101) -150(12) . 6_645 6_645
O(1A1) O(1B1) Cs(4B1) O(151) -162(13) . 6_645 6_645
O(1A1) O(1B1) Cs(4B1) O(203) -108(13) . 6_645 6_645
O(1A1) O(1B1) Cs(4B1) O(253) -108(13) . 6_645 6_645
O(1A1) O(1B1) Cs(4B1) O(203) -90(12) . 6_645 .
O(1A1) O(1B1) Cs(4B1) O(253) -90(12) . 6_645 .
O(1A1) O(1B1) Cs(4B1) O(121) 43(12) . 6_645 .
O(1A1) O(1B1) Cs(4B1) O(116) -23(12) . 6_645 .
O(1A1) O(1B1) Zr(1) O(201) -54(4) . . .
O(1A1) O(1B1) Zr(1) O(1C1) -6(3) . . .
O(1A1) O(1B1) Zr(1) O(101) 170(4) . . .
O(1A1) O(1B1) Zr(1) O(151) 157(6) . . .
O(1A1) O(1B1) Zr(1) O(203) -160(4) . . .
O(1A1) O(1B1) Zr(1) O(253) -160(4) . . .
O(1A1) O(1B1) Zr(1) Zr(2) -52(3) . . .
O(1A1) O(1B1) Zr(1) O(116) 116(4) . . .
O(1A1) O(1B1) Zr(1) O(113) 52(4) . . .
O(1A1) O(1B1) Zr(1) O(2) -88(3) . . .
O(1A1) O(1B1) Zr(1) O(203) -158(4) . . 6_645
O(1A1) O(1B1) Zr(1) O(253) -158(4) . . 6_645
O(1A1) O(1B1) Zr(2) O(201) 163(4) . . 6_645
O(1A1) O(1B1) Zr(2) O(1C1) 14(3) . . .
O(1A1) O(1B1) Zr(2) Zr(1) 59(3) . . .
O(1A1) O(1B1) Zr(2) O(2) 94(3) . . .
O(1A1) O(1B1) Zr(2) O(202) 62(4) . . .
O(1A1) O(1B1) Zr(2) O(115) -110(3) . . .
O(1A1) O(1B1) Zr(2) O(114) -37(4) . . .
O(1A1) O(1B1) Zr(2) O(102) -150(3) . . .
Cs(4B1) O(1B1) Zr(1) O(201) 144.5(16) 6_645 . .
Cs(4B1) O(1B1) Zr(1) O(1A1) -161(4) 6_645 . .
Cs(4B1) O(1B1) Zr(1) O(1C1) -167(2) 6_645 . .
Cs(4B1) O(1B1) Zr(1) O(101) 8(4) 6_645 . .
Cs(4B1) O(1B1) Zr(1) O(151) -4(7) 6_645 . .
Cs(4B1) O(1B1) Zr(1) O(203) 38(2) 6_645 . .
Cs(4B1) O(1B1) Zr(1) O(253) 38(2) 6_645 . .
Cs(4B1) O(1B1) Zr(1) Zr(2) 147(3) 6_645 . .
Cs(4B1) O(1B1) Zr(1) O(116) -45.3(15) 6_645 . .
Cs(4B1) O(1B1) Zr(1) O(113) -109.4(16) 6_645 . .
Cs(4B1) O(1B1) Zr(1) O(2) 111.0(19) 6_645 . .
Cs(4B1) O(1B1) Zr(1) O(203) 41(2) 6_645 . 6_645
Cs(4B1) O(1B1) Zr(1) O(253) 41(2) 6_645 . 6_645
Zr(1) O(1B1) Cs(4B1) Cs(4C1) -154(2) . 6_645 6_645
Zr(1) O(1B1) Cs(4B1) O(101) -87(2) . 6_645 6_645
Zr(1) O(1B1) Cs(4B1) O(151) -99(2) . 6_645 6_645
Zr(1) O(1B1) Cs(4B1) O(203) -45(2) . 6_645 6_645
Zr(1) O(1B1) Cs(4B1) O(253) -45(2) . 6_645 6_645
Zr(1) O(1B1) Cs(4B1) O(203) -27(2) . 6_645 .
Zr(1) O(1B1) Cs(4B1) O(253) -27(2) . 6_645 .
Zr(1) O(1B1) Cs(4B1) O(121) 106(2) . 6_645 .
Zr(1) O(1B1) Cs(4B1) O(116) 40.0(15) . 6_645 .
Cs(4B1) O(1B1) Zr(2) O(201) -19(2) 6_645 . 6_645
Cs(4B1) O(1B1) Zr(2) O(1A1) 178(4) 6_645 . .
Cs(4B1) O(1B1) Zr(2) O(1C1) -168(3) 6_645 . .
Cs(4B1) O(1B1) Zr(2) Zr(1) -123(4) 6_645 . .
Cs(4B1) O(1B1) Zr(2) O(2) -88(3) 6_645 . .
Cs(4B1) O(1B1) Zr(2) O(202) -120(2) 6_645 . .
Cs(4B1) O(1B1) Zr(2) O(115) 68(3) 6_645 . .
Cs(4B1) O(1B1) Zr(2) O(114) 141(2) 6_645 . .
Cs(4B1) O(1B1) Zr(2) O(102) 28(5) 6_645 . .
Zr(2) O(1B1) Cs(4B1) Cs(4C1) -31(3) . 6_645 6_645
Zr(2) O(1B1) Cs(4B1) O(101) 35(3) . 6_645 6_645
Zr(2) O(1B1) Cs(4B1) O(151) 23(3) . 6_645 6_645
Zr(2) O(1B1) Cs(4B1) O(203) 77(3) . 6_645 6_645
Zr(2) O(1B1) Cs(4B1) O(253) 77(3) . 6_645 6_645
Zr(2) O(1B1) Cs(4B1) O(203) 95(3) . 6_645 .
Zr(2) O(1B1) Cs(4B1) O(253) 95(3) . 6_645 .
Zr(2) O(1B1) Cs(4B1) O(121) -132(3) . 6_645 .
Zr(2) O(1B1) Cs(4B1) O(116) 162(4) . 6_645 .
Zr(1) O(1B1) Zr(2) O(201) 105(2) . . 6_645
Zr(1) O(1B1) Zr(2) O(1A1) -59(3) . . .
Zr(1) O(1B1) Zr(2) O(1C1) -45(2) . . .
Zr(1) O(1B1) Zr(2) O(2) 35.3(13) . . .
Zr(1) O(1B1) Zr(2) O(202) 4(3) . . .
Zr(1) O(1B1) Zr(2) O(115) -169(2) . . .
Zr(1) O(1B1) Zr(2) O(114) -95.4(19) . . .
Zr(1) O(1B1) Zr(2) O(102) 152(2) . . .
Zr(2) O(1B1) Zr(1) O(201) -2(2) . . .
Zr(2) O(1B1) Zr(1) O(1A1) 52(3) . . .
Zr(2) O(1B1) Zr(1) O(1C1) 46(2) . . .
Zr(2) O(1B1) Zr(1) O(101) -138(3) . . .
Zr(2) O(1B1) Zr(1) O(151) -151(6) . . .
Zr(2) O(1B1) Zr(1) O(203) -109(2) . . .
Zr(2) O(1B1) Zr(1) O(253) -109(2) . . .
Zr(2) O(1B1) Zr(1) O(116) 168(2) . . .
Zr(2) O(1B1) Zr(1) O(113) 103.8(18) . . .
Zr(2) O(1B1) Zr(1) O(2) -35.8(14) . . .
Zr(2) O(1B1) Zr(1) O(203) -106(2) . . 6_645
Zr(2) O(1B1) Zr(1) O(253) -106(2) . . 6_645
O(907) Cs(4A1) O(151) Cs(4B1) 113(4) . . .
O(907) Cs(4A1) O(151) Cs(4C1) 52.3(18) . . .
O(907) Cs(4A1) O(151) Cs(4D1) 175(2) . . .
O(907) Cs(4A1) O(151) O(101) 168(14) . . .
O(907) Cs(4A1) O(151) Zr(1) -75(3) . . .
O(151) Cs(4A1) O(907) Cs(4C1) -49.8(19) . . .
O(151) Cs(4A1) O(907) Cs(2) 122(2) . . 5_745
O(907) Cs(4A1) O(906) Cs(3) 84(8) . . 1_645
O(906) Cs(4A1) O(907) Cs(4C1) 64(2) . . .
O(906) Cs(4A1) O(907) Cs(2) -124(2) . . 5_745
O(907) Cs(4A1) O(113) W(103) -128.9(15) . . .
O(907) Cs(4A1) O(113) Zr(1) 72.4(13) . . .
O(113) Cs(4A1) O(907) Cs(4C1) -103.9(15) . . .
O(113) Cs(4A1) O(907) Cs(2) 68.1(10) . . 5_745
O(907) Cs(4A1) O(103) W(103) 72.9(14) . . .
O(907) Cs(4A1) O(103) Cs(2) -24.3(11) . . 5_745
O(907) Cs(4A1) O(103) Cs(3) -168.9(13) . . 5_645
O(103) Cs(4A1) O(907) Cs(4C1) -146.0(13) . . .
O(103) Cs(4A1) O(907) Cs(2) 26.0(11) . . 5_745
O(907) Cs(4A1) O(127) W(107) 141.6(14) . 5_745 5_745
O(907) Cs(4A1) O(127) W(109) -42.9(16) . 5_745 5_745
O(127) Cs(4A1) O(907) Cs(4C1) 138.7(14) 5_745 . .
O(127) Cs(4A1) O(907) Cs(2) -49.3(10) 5_745 . 5_745
O(907) Cs(4A1) O(110) W(110) 53(6) . 1_545 1_545
O(907) Cs(4A1) O(110) Cs(2) 158(5) . 1_545 1_545
O(907) Cs(4A1) O(110) Cs(4D1) -24(5) . 1_545 .
O(110) Cs(4A1) O(907) Cs(4C1) -24(6) 1_545 . .
O(110) Cs(4A1) O(907) Cs(2) 148(4) 1_545 . 5_745
O(151) Cs(4A1) O(906) Cs(3) 144(7) . . 1_645
O(906) Cs(4A1) O(151) Cs(4B1) 37(4) . . .
O(906) Cs(4A1) O(151) Cs(4C1) -24(2) . . .
O(906) Cs(4A1) O(151) Cs(4D1) 99(2) . . .
O(906) Cs(4A1) O(151) O(101) 92(14) . . .
O(906) Cs(4A1) O(151) Zr(1) -150(3) . . .
O(151) Cs(4A1) O(113) W(103) 155(2) . . .
O(151) Cs(4A1) O(113) Zr(1) -4(2) . . .
O(113) Cs(4A1) O(151) Cs(4B1) -169(4) . . .
O(113) Cs(4A1) O(151) Cs(4C1) 131(2) . . .
O(113) Cs(4A1) O(151) Cs(4D1) -106(2) . . .
O(113) Cs(4A1) O(151) O(101) -113(14) . . .
O(113) Cs(4A1) O(151) Zr(1) 4(2) . . .
O(151) Cs(4A1) O(103) W(103) 10.1(19) . . .
O(151) Cs(4A1) O(103) Cs(2) -87.1(16) . . 5_745
O(151) Cs(4A1) O(103) Cs(3) 128.3(17) . . 5_645
O(103) Cs(4A1) O(151) Cs(4B1) -162(3) . . .
O(103) Cs(4A1) O(151) Cs(4C1) 137.3(17) . . .
O(103) Cs(4A1) O(151) Cs(4D1) -99.8(14) . . .
O(103) Cs(4A1) O(151) O(101) -107(14) . . .
O(103) Cs(4A1) O(151) Zr(1) 10(3) . . .
O(151) Cs(4A1) O(127) W(107) 128(2) . 5_745 5_745
O(151) Cs(4A1) O(127) W(109) -56(3) . 5_745 5_745
O(127) Cs(4A1) O(151) Cs(4B1) 128(2) 5_745 . .
O(127) Cs(4A1) O(151) Cs(4C1) 67(3) 5_745 . .
O(127) Cs(4A1) O(151) Cs(4D1) -169.6(14) 5_745 . .
O(127) Cs(4A1) O(151) O(101) -177(8) 5_745 . .
O(127) Cs(4A1) O(151) Zr(1) -60(5) 5_745 . .
O(151) Cs(4A1) O(110) W(110) 76(2) . 1_545 1_545
O(151) Cs(4A1) O(110) Cs(2) -179.0(16) . 1_545 1_545
O(151) Cs(4A1) O(110) Cs(4D1) -0.3(11) . 1_545 .
O(110) Cs(4A1) O(151) Cs(4B1) -62(3) 1_545 . .
O(110) Cs(4A1) O(151) Cs(4C1) -122.6(16) 1_545 . .
O(110) Cs(4A1) O(151) Cs(4D1) 0.3(12) 1_545 . .
O(110) Cs(4A1) O(151) O(101) -7(14) 1_545 . .
O(110) Cs(4A1) O(151) Zr(1) 110(3) 1_545 . .
O(906) Cs(4A1) O(113) W(103) -152(3) . . .
O(906) Cs(4A1) O(113) Zr(1) 49(4) . . .
O(113) Cs(4A1) O(906) Cs(3) 105(8) . . 1_645
O(906) Cs(4A1) O(103) W(103) 153(3) . . .
O(906) Cs(4A1) O(103) Cs(2) 56(3) . . 5_745
O(906) Cs(4A1) O(103) Cs(3) -89(3) . . 5_645
O(103) Cs(4A1) O(906) Cs(3) 4(8) . . 1_645
O(906) Cs(4A1) O(127) W(107) -130(2) . 5_745 5_745
O(906) Cs(4A1) O(127) W(109) 46(2) . 5_745 5_745
O(127) Cs(4A1) O(906) Cs(3) -0(6) 5_745 . 1_645
O(906) Cs(4A1) O(110) W(110) -36(2) . 1_545 1_545
O(906) Cs(4A1) O(110) Cs(2) 69(2) . 1_545 1_545
O(906) Cs(4A1) O(110) Cs(4D1) -112(2) . 1_545 .
O(110) Cs(4A1) O(906) Cs(3) -108(8) 1_545 . 1_645
O(113) Cs(4A1) O(103) W(103) 16.6(8) . . .
O(113) Cs(4A1) O(103) Cs(2) -80.6(8) . . 5_745
O(113) Cs(4A1) O(103) Cs(3) 134.8(12) . . 5_645
O(103) Cs(4A1) O(113) W(103) -16.0(8) . . .
O(103) Cs(4A1) O(113) Zr(1) -174.8(14) . . .
O(113) Cs(4A1) O(127) W(107) 82.3(12) . 5_745 5_745
O(113) Cs(4A1) O(127) W(109) -102.1(14) . 5_745 5_745
O(127) Cs(4A1) O(113) W(103) -57.5(11) 5_745 . .
O(127) Cs(4A1) O(113) Zr(1) 143.7(9) 5_745 . .
O(113) Cs(4A1) O(110) W(110) 127.0(12) . 1_545 1_545
O(113) Cs(4A1) O(110) Cs(2) -128.1(7) . 1_545 1_545
O(113) Cs(4A1) O(110) Cs(4D1) 50.6(8) . 1_545 .
O(110) Cs(4A1) O(113) W(103) 63.4(11) 1_545 . .
O(110) Cs(4A1) O(113) Zr(1) -95.4(10) 1_545 . .
O(103) Cs(4A1) O(127) W(107) 52.5(10) . 5_745 5_745
O(103) Cs(4A1) O(127) W(109) -131.9(15) . 5_745 5_745
O(127) Cs(4A1) O(103) W(103) 157.0(12) 5_745 . .
O(127) Cs(4A1) O(103) Cs(2) 59.8(6) 5_745 . 5_745
O(127) Cs(4A1) O(103) Cs(3) -84.8(9) 5_745 . 5_645
O(103) Cs(4A1) O(110) W(110) 173.2(13) . 1_545 1_545
O(103) Cs(4A1) O(110) Cs(2) -81.9(7) . 1_545 1_545
O(103) Cs(4A1) O(110) Cs(4D1) 96.8(7) . 1_545 .
O(110) Cs(4A1) O(103) W(103) -97.2(11) 1_545 . .
O(110) Cs(4A1) O(103) Cs(2) 165.6(6) 1_545 . 5_745
O(110) Cs(4A1) O(103) Cs(3) 21.0(10) 1_545 . 5_645
O(127) Cs(4A1) O(110) W(110) -109.8(13) 5_745 1_545 1_545
O(127) Cs(4A1) O(110) Cs(2) -4.9(8) 5_745 1_545 1_545
O(127) Cs(4A1) O(110) Cs(4D1) 173.8(7) 5_745 1_545 .
O(110) Cs(4A1) O(127) W(107) -41.9(12) 1_545 5_745 5_745
O(110) Cs(4A1) O(127) W(109) 133.7(13) 1_545 5_745 5_745
O(1B1) Cs(4B1) Cs(4C1) O(201) 39.6(13) 6_645 . .
O(1B1) Cs(4B1) Cs(4C1) O(907) 71(2) 6_645 . .
O(1B1) Cs(4B1) Cs(4C1) O(101) 79(2) 6_645 . .
O(1B1) Cs(4B1) Cs(4C1) O(151) 82(2) 6_645 . .
O(1B1) Cs(4B1) Cs(4C1) O(904) -121.7(16) 6_645 . 6_645
O(1B1) Cs(4B1) Cs(4C1) O(120) -60.3(13) 6_645 . 6_645
O(1B1) Cs(4B1) Cs(4C1) O(115) -13.5(14) 6_645 . 6_645
O(1B1) Cs(4B1) Cs(4C1) O(104) -179.1(16) 6_645 . 1_545
O(1B1) Cs(4B1) O(101) Cs(4C1) -73.8(15) 6_645 . .
O(1B1) Cs(4B1) O(101) Cs(4D1) 166(2) 6_645 . .
O(1B1) Cs(4B1) O(101) O(151) -86(11) 6_645 . .
O(1B1) Cs(4B1) O(101) Zr(1) 29(3) 6_645 . .
O(1B1) Cs(4B1) O(151) Cs(4A1) -143(3) 6_645 . .
O(1B1) Cs(4B1) O(151) Cs(4C1) -76.1(18) 6_645 . .
O(1B1) Cs(4B1) O(151) Cs(4D1) 154(2) 6_645 . .
O(1B1) Cs(4B1) O(151) O(101) 90(11) 6_645 . .
O(1B1) Cs(4B1) O(151) Zr(1) 43(2) 6_645 . .
O(1B1) Cs(4B1) O(203) Cs(4B1) 140(4) 6_645 . 6_645
O(1B1) Cs(4B1) O(203) Zr(1) -85(4) 6_645 . .
O(1B1) Cs(4B1) O(203) O(203) 92(8) 6_645 . 6_645
O(1B1) Cs(4B1) O(203) O(253) 92(8) 6_645 . 6_645
O(1B1) Cs(4B1) O(203) Zr(1) 38(2) 6_645 . 6_645
O(1B1) Cs(4B1) O(203) Cs(4B1) 174(4) 6_645 6_645 6_645
O(1B1) Cs(4B1) O(203) Zr(1) 28(2) 6_645 6_645 6_645
O(1B1) Cs(4B1) O(203) O(203) -76(8) 6_645 6_645 .
O(1B1) Cs(4B1) O(203) O(253) -76(8) 6_645 6_645 .
O(1B1) Cs(4B1) O(203) Zr(1) -74(2) 6_645 6_645 .
O(1B1) Cs(4B1) O(253) Cs(4B1) 140(4) 6_645 . 6_645
O(1B1) Cs(4B1) O(253) Zr(1) -85(4) 6_645 . .
O(1B1) Cs(4B1) O(253) O(203) 92(8) 6_645 . 6_645
O(1B1) Cs(4B1) O(253) O(253) 92(8) 6_645 . 6_645
O(1B1) Cs(4B1) O(253) Zr(1) 38(2) 6_645 . 6_645
O(1B1) Cs(4B1) O(253) Cs(4B1) 174(4) 6_645 6_645 6_645
O(1B1) Cs(4B1) O(253) Zr(1) 28(2) 6_645 6_645 6_645
O(1B1) Cs(4B1) O(253) O(203) -76(8) 6_645 6_645 .
O(1B1) Cs(4B1) O(253) O(253) -76(8) 6_645 6_645 .
O(1B1) Cs(4B1) O(253) Zr(1) -74(2) 6_645 6_645 .
O(1B1) Cs(4B1) O(121) W(108) 108.0(15) 6_645 6_645 6_645
O(1B1) Cs(4B1) O(121) W(106) -81.5(13) 6_645 6_645 6_645
O(1B1) Cs(4B1) O(116) Cs(4D1) -145.5(17) 6_645 6_645 6_645
O(1B1) Cs(4B1) O(116) W(106) 114.5(17) 6_645 6_645 6_645
O(1B1) Cs(4B1) O(116) Zr(1) -41.0(15) 6_645 6_645 6_645
O(1B1) Cs(4B1) O(119) W(104) -18(6) 6_645 1_545 1_545
O(1B1) Cs(4B1) O(119) W(105) 179(4) 6_645 1_545 1_545
O(1B1) Cs(4B1) O(119) Cs(4D1) 76(6) 6_645 1_545 .
Cs(4C1) Cs(4B1) O(101) Cs(4D1) -120(2) . . .
Cs(4C1) Cs(4B1) O(101) O(151) -12(11) . . .
Cs(4C1) Cs(4B1) O(101) Zr(1) 103(4) . . .
O(101) Cs(4B1) Cs(4C1) O(201) -39.9(19) . . .
O(101) Cs(4B1) Cs(4C1) O(907) -8(2) . . .
O(101) Cs(4B1) Cs(4C1) O(151) 3(2) . . .
O(101) Cs(4B1) Cs(4C1) O(904) 159(2) . . 6_645
O(101) Cs(4B1) Cs(4C1) O(120) -140(2) . . 6_645
O(101) Cs(4B1) Cs(4C1) O(115) -93(2) . . 6_645
O(101) Cs(4B1) Cs(4C1) O(104) 101(2) . . 1_545
Cs(4C1) Cs(4B1) O(151) Cs(4A1) -67(3) . . .
Cs(4C1) Cs(4B1) O(151) Cs(4D1) -130(2) . . .
Cs(4C1) Cs(4B1) O(151) O(101) 166(12) . . .
Cs(4C1) Cs(4B1) O(151) Zr(1) 119(3) . . .
O(151) Cs(4B1) Cs(4C1) O(201) -43(2) . . .
O(151) Cs(4B1) Cs(4C1) O(907) -11(2) . . .
O(151) Cs(4B1) Cs(4C1) O(101) -3(2) . . .
O(151) Cs(4B1) Cs(4C1) O(904) 156(2) . . 6_645
O(151) Cs(4B1) Cs(4C1) O(120) -143(2) . . 6_645
O(151) Cs(4B1) Cs(4C1) O(115) -96(2) . . 6_645
O(151) Cs(4B1) Cs(4C1) O(104) 99(2) . . 1_545
Cs(4C1) Cs(4B1) O(203) Cs(4B1) -159(2) . . 6_645
Cs(4C1) Cs(4B1) O(203) Zr(1) -24(4) . . .
Cs(4C1) Cs(4B1) O(203) O(203) 153(8) . . 6_645
Cs(4C1) Cs(4B1) O(203) O(253) 153(8) . . 6_645
Cs(4C1) Cs(4B1) O(203) Zr(1) 99(2) . . 6_645
O(203) Cs(4B1) Cs(4C1) O(201) -6(2) . . .
O(203) Cs(4B1) Cs(4C1) O(907) 26(2) . . .
O(203) Cs(4B1) Cs(4C1) O(101) 34(2) . . .
O(203) Cs(4B1) Cs(4C1) O(151) 37(2) . . .
O(203) Cs(4B1) Cs(4C1) O(904) -168(2) . . 6_645
O(203) Cs(4B1) Cs(4C1) O(120) -106(2) . . 6_645
O(203) Cs(4B1) Cs(4C1) O(115) -59(2) . . 6_645
O(203) Cs(4B1) Cs(4C1) O(104) 135(2) . . 1_545
Cs(4C1) Cs(4B1) O(203) Cs(4B1) -137(3) . 6_645 6_645
Cs(4C1) Cs(4B1) O(203) Zr(1) 76(2) . 6_645 6_645
Cs(4C1) Cs(4B1) O(203) O(203) -28(8) . 6_645 .
Cs(4C1) Cs(4B1) O(203) O(253) -28(8) . 6_645 .
Cs(4C1) Cs(4B1) O(203) Zr(1) -26(2) . 6_645 .
O(203) Cs(4B1) Cs(4C1) O(201) 0.3(13) 6_645 . .
O(203) Cs(4B1) Cs(4C1) O(907) 32(2) 6_645 . .
O(203) Cs(4B1) Cs(4C1) O(101) 40(2) 6_645 . .
O(203) Cs(4B1) Cs(4C1) O(151) 43(2) 6_645 . .
O(203) Cs(4B1) Cs(4C1) O(904) -161.0(17) 6_645 . 6_645
O(203) Cs(4B1) Cs(4C1) O(120) -99.7(17) 6_645 . 6_645
O(203) Cs(4B1) Cs(4C1) O(115) -52.9(19) 6_645 . 6_645
O(203) Cs(4B1) Cs(4C1) O(104) 141.6(18) 6_645 . 1_545
Cs(4C1) Cs(4B1) O(253) Cs(4B1) -159(2) . . 6_645
Cs(4C1) Cs(4B1) O(253) Zr(1) -24(4) . . .
Cs(4C1) Cs(4B1) O(253) O(203) 153(8) . . 6_645
Cs(4C1) Cs(4B1) O(253) O(253) 153(8) . . 6_645
Cs(4C1) Cs(4B1) O(253) Zr(1) 99(2) . . 6_645
O(253) Cs(4B1) Cs(4C1) O(201) -6(2) . . .
O(253) Cs(4B1) Cs(4C1) O(907) 26(2) . . .
O(253) Cs(4B1) Cs(4C1) O(101) 34(2) . . .
O(253) Cs(4B1) Cs(4C1) O(151) 37(2) . . .
O(253) Cs(4B1) Cs(4C1) O(904) -168(2) . . 6_645
O(253) Cs(4B1) Cs(4C1) O(120) -106(2) . . 6_645
O(253) Cs(4B1) Cs(4C1) O(115) -59(2) . . 6_645
O(253) Cs(4B1) Cs(4C1) O(104) 135(2) . . 1_545
Cs(4C1) Cs(4B1) O(253) Cs(4B1) -137(3) . 6_645 6_645
Cs(4C1) Cs(4B1) O(253) Zr(1) 76(2) . 6_645 6_645
Cs(4C1) Cs(4B1) O(253) O(203) -28(8) . 6_645 .
Cs(4C1) Cs(4B1) O(253) O(253) -28(8) . 6_645 .
Cs(4C1) Cs(4B1) O(253) Zr(1) -26(2) . 6_645 .
O(253) Cs(4B1) Cs(4C1) O(201) 0.3(13) 6_645 . .
O(253) Cs(4B1) Cs(4C1) O(907) 32(2) 6_645 . .
O(253) Cs(4B1) Cs(4C1) O(101) 40(2) 6_645 . .
O(253) Cs(4B1) Cs(4C1) O(151) 43(2) 6_645 . .
O(253) Cs(4B1) Cs(4C1) O(904) -161.0(17) 6_645 . 6_645
O(253) Cs(4B1) Cs(4C1) O(120) -99.7(17) 6_645 . 6_645
O(253) Cs(4B1) Cs(4C1) O(115) -52.9(19) 6_645 . 6_645
O(253) Cs(4B1) Cs(4C1) O(104) 141.6(18) 6_645 . 1_545
Cs(4C1) Cs(4B1) O(121) W(108) 43.1(13) . 6_645 6_645
Cs(4C1) Cs(4B1) O(121) W(106) -146.4(11) . 6_645 6_645
O(121) Cs(4B1) Cs(4C1) O(201) 99.1(12) 6_645 . .
O(121) Cs(4B1) Cs(4C1) O(907) 131(2) 6_645 . .
O(121) Cs(4B1) Cs(4C1) O(101) 139(2) 6_645 . .
O(121) Cs(4B1) Cs(4C1) O(151) 142(2) 6_645 . .
O(121) Cs(4B1) Cs(4C1) O(904) -62.2(14) 6_645 . 6_645
O(121) Cs(4B1) Cs(4C1) O(120) -0.9(10) 6_645 . 6_645
O(121) Cs(4B1) Cs(4C1) O(115) 45.9(13) 6_645 . 6_645
O(121) Cs(4B1) Cs(4C1) O(104) -119.6(12) 6_645 . 1_545
Cs(4C1) Cs(4B1) O(116) Cs(4D1) -159.0(12) . 6_645 6_645
Cs(4C1) Cs(4B1) O(116) W(106) 101.0(14) . 6_645 6_645
Cs(4C1) Cs(4B1) O(116) Zr(1) -54.5(16) . 6_645 6_645
O(116) Cs(4B1) Cs(4C1) O(201) 49.9(15) 6_645 . .
O(116) Cs(4B1) Cs(4C1) O(907) 82(2) 6_645 . .
O(116) Cs(4B1) Cs(4C1) O(101) 90(2) 6_645 . .
O(116) Cs(4B1) Cs(4C1) O(151) 93(2) 6_645 . .
O(116) Cs(4B1) Cs(4C1) O(904) -111.4(14) 6_645 . 6_645
O(116) Cs(4B1) Cs(4C1) O(120) -50.1(13) 6_645 . 6_645
O(116) Cs(4B1) Cs(4C1) O(115) -3.2(17) 6_645 . 6_645
O(116) Cs(4B1) Cs(4C1) O(104) -168.8(14) 6_645 . 1_545
Cs(4C1) Cs(4B1) O(119) W(104) -8.9(16) . 1_545 1_545
Cs(4C1) Cs(4B1) O(119) W(105) -172.2(14) . 1_545 1_545
Cs(4C1) Cs(4B1) O(119) Cs(4D1) 85.5(11) . 1_545 .
O(119) Cs(4B1) Cs(4C1) O(201) -137.5(13) 1_545 . .
O(119) Cs(4B1) Cs(4C1) O(907) -106(2) 1_545 . .
O(119) Cs(4B1) Cs(4C1) O(101) -98(2) 1_545 . .
O(119) Cs(4B1) Cs(4C1) O(151) -95(2) 1_545 . .
O(119) Cs(4B1) Cs(4C1) O(904) 61.2(15) 1_545 . 6_645
O(119) Cs(4B1) Cs(4C1) O(120) 122.5(12) 1_545 . 6_645
O(119) Cs(4B1) Cs(4C1) O(115) 169.4(12) 1_545 . 6_645
O(119) Cs(4B1) Cs(4C1) O(104) 3.8(12) 1_545 . 1_545
O(101) Cs(4B1) O(151) Cs(4A1) 127(13) . . .
O(101) Cs(4B1) O(151) Cs(4C1) -166(12) . . .
O(101) Cs(4B1) O(151) Cs(4D1) 63(11) . . .
O(101) Cs(4B1) O(151) Zr(1) -47(10) . . .
O(151) Cs(4B1) O(101) Cs(4C1) 12(11) . . .
O(151) Cs(4B1) O(101) Cs(4D1) -108(12) . . .
O(151) Cs(4B1) O(101) Zr(1) 115(13) . . .
O(101) Cs(4B1) O(203) Cs(4B1) -112(4) . . 6_645
O(101) Cs(4B1) O(203) Zr(1) 23(4) . . .
O(101) Cs(4B1) O(203) O(203) -160(9) . . 6_645
O(101) Cs(4B1) O(203) O(253) -160(9) . . 6_645
O(101) Cs(4B1) O(203) Zr(1) 146(4) . . 6_645
O(203) Cs(4B1) O(101) Cs(4C1) -124(3) . . .
O(203) Cs(4B1) O(101) Cs(4D1) 117(3) . . .
O(203) Cs(4B1) O(101) O(151) -136(13) . . .
O(203) Cs(4B1) O(101) Zr(1) -21(3) . . .
O(101) Cs(4B1) O(203) Cs(4B1) -93(3) . 6_645 6_645
O(101) Cs(4B1) O(203) Zr(1) 120(3) . 6_645 6_645
O(101) Cs(4B1) O(203) O(203) 16(7) . 6_645 .
O(101) Cs(4B1) O(203) O(253) 16(7) . 6_645 .
O(101) Cs(4B1) O(203) Zr(1) 18(2) . 6_645 .
O(203) Cs(4B1) O(101) Cs(4C1) -129(2) 6_645 . .
O(203) Cs(4B1) O(101) Cs(4D1) 111(2) 6_645 . .
O(203) Cs(4B1) O(101) O(151) -142(12) 6_645 . .
O(203) Cs(4B1) O(101) Zr(1) -26(3) 6_645 . .
O(101) Cs(4B1) O(253) Cs(4B1) -112(4) . . 6_645
O(101) Cs(4B1) O(253) Zr(1) 23(4) . . .
O(101) Cs(4B1) O(253) O(203) -160(9) . . 6_645
O(101) Cs(4B1) O(253) O(253) -160(9) . . 6_645
O(101) Cs(4B1) O(253) Zr(1) 146(4) . . 6_645
O(253) Cs(4B1) O(101) Cs(4C1) -124(3) . . .
O(253) Cs(4B1) O(101) Cs(4D1) 117(3) . . .
O(253) Cs(4B1) O(101) O(151) -136(13) . . .
O(253) Cs(4B1) O(101) Zr(1) -21(3) . . .
O(101) Cs(4B1) O(253) Cs(4B1) -93(3) . 6_645 6_645
O(101) Cs(4B1) O(253) Zr(1) 120(3) . 6_645 6_645
O(101) Cs(4B1) O(253) O(203) 16(7) . 6_645 .
O(101) Cs(4B1) O(253) O(253) 16(7) . 6_645 .
O(101) Cs(4B1) O(253) Zr(1) 18(2) . 6_645 .
O(253) Cs(4B1) O(101) Cs(4C1) -129(2) 6_645 . .
O(253) Cs(4B1) O(101) Cs(4D1) 111(2) 6_645 . .
O(253) Cs(4B1) O(101) O(151) -142(12) 6_645 . .
O(253) Cs(4B1) O(101) Zr(1) -26(3) 6_645 . .
O(101) Cs(4B1) O(121) W(108) 92(2) . 6_645 6_645
O(101) Cs(4B1) O(121) W(106) -98(2) . 6_645 6_645
O(121) Cs(4B1) O(101) Cs(4C1) -59(2) 6_645 . .
O(121) Cs(4B1) O(101) Cs(4D1) -178.9(18) 6_645 . .
O(121) Cs(4B1) O(101) O(151) -71(12) 6_645 . .
O(121) Cs(4B1) O(101) Zr(1) 44(5) 6_645 . .
O(101) Cs(4B1) O(116) Cs(4D1) -96(2) . 6_645 6_645
O(101) Cs(4B1) O(116) W(106) 164(2) . 6_645 6_645
O(101) Cs(4B1) O(116) Zr(1) 8(2) . 6_645 6_645
O(116) Cs(4B1) O(101) Cs(4C1) -108.2(15) 6_645 . .
O(116) Cs(4B1) O(101) Cs(4D1) 131.9(16) 6_645 . .
O(116) Cs(4B1) O(101) O(151) -120(11) 6_645 . .
O(116) Cs(4B1) O(101) Zr(1) -5(4) 6_645 . .
O(101) Cs(4B1) O(119) W(104) -71(2) . 1_545 1_545
O(101) Cs(4B1) O(119) W(105) 126(2) . 1_545 1_545
O(101) Cs(4B1) O(119) Cs(4D1) 23.5(19) . 1_545 .
O(119) Cs(4B1) O(101) Cs(4C1) 92.1(15) 1_545 . .
O(119) Cs(4B1) O(101) Cs(4D1) -28(2) 1_545 . .
O(119) Cs(4B1) O(101) O(151) 80(12) 1_545 . .
O(119) Cs(4B1) O(101) Zr(1) -165(3) 1_545 . .
O(151) Cs(4B1) O(203) Cs(4B1) -122(4) . . 6_645
O(151) Cs(4B1) O(203) Zr(1) 13(3) . . .
O(151) Cs(4B1) O(203) O(203) -170(9) . . 6_645
O(151) Cs(4B1) O(203) O(253) -170(9) . . 6_645
O(151) Cs(4B1) O(203) Zr(1) 136(4) . . 6_645
O(203) Cs(4B1) O(151) Cs(4A1) 164(5) . . .
O(203) Cs(4B1) O(151) Cs(4C1) -129(3) . . .
O(203) Cs(4B1) O(151) Cs(4D1) 101(3) . . .
O(203) Cs(4B1) O(151) O(101) 37(11) . . .
O(203) Cs(4B1) O(151) Zr(1) -9(2) . . .
O(151) Cs(4B1) O(203) Cs(4B1) -101(3) . 6_645 6_645
O(151) Cs(4B1) O(203) Zr(1) 112(3) . 6_645 6_645
O(151) Cs(4B1) O(203) O(203) 9(8) . 6_645 .
O(151) Cs(4B1) O(203) O(253) 9(8) . 6_645 .
O(151) Cs(4B1) O(203) Zr(1) 10(2) . 6_645 .
O(203) Cs(4B1) O(151) Cs(4A1) 161(4) 6_645 . .
O(203) Cs(4B1) O(151) Cs(4C1) -132(2) 6_645 . .
O(203) Cs(4B1) O(151) Cs(4D1) 98(2) 6_645 . .
O(203) Cs(4B1) O(151) O(101) 35(11) 6_645 . .
O(203) Cs(4B1) O(151) Zr(1) -12(2) 6_645 . .
O(151) Cs(4B1) O(253) Cs(4B1) -122(4) . . 6_645
O(151) Cs(4B1) O(253) Zr(1) 13(3) . . .
O(151) Cs(4B1) O(253) O(203) -170(9) . . 6_645
O(151) Cs(4B1) O(253) O(253) -170(9) . . 6_645
O(151) Cs(4B1) O(253) Zr(1) 136(4) . . 6_645
O(253) Cs(4B1) O(151) Cs(4A1) 164(5) . . .
O(253) Cs(4B1) O(151) Cs(4C1) -129(3) . . .
O(253) Cs(4B1) O(151) Cs(4D1) 101(3) . . .
O(253) Cs(4B1) O(151) O(101) 37(11) . . .
O(253) Cs(4B1) O(151) Zr(1) -9(2) . . .
O(151) Cs(4B1) O(253) Cs(4B1) -101(3) . 6_645 6_645
O(151) Cs(4B1) O(253) Zr(1) 112(3) . 6_645 6_645
O(151) Cs(4B1) O(253) O(203) 9(8) . 6_645 .
O(151) Cs(4B1) O(253) O(253) 9(8) . 6_645 .
O(151) Cs(4B1) O(253) Zr(1) 10(2) . 6_645 .
O(253) Cs(4B1) O(151) Cs(4A1) 161(4) 6_645 . .
O(253) Cs(4B1) O(151) Cs(4C1) -132(2) 6_645 . .
O(253) Cs(4B1) O(151) Cs(4D1) 98(2) 6_645 . .
O(253) Cs(4B1) O(151) O(101) 35(11) 6_645 . .
O(253) Cs(4B1) O(151) Zr(1) -12(2) 6_645 . .
O(151) Cs(4B1) O(121) W(108) 79(2) . 6_645 6_645
O(151) Cs(4B1) O(121) W(106) -110(2) . 6_645 6_645
O(121) Cs(4B1) O(151) Cs(4A1) -117(3) 6_645 . .
O(121) Cs(4B1) O(151) Cs(4C1) -50(2) 6_645 . .
O(121) Cs(4B1) O(151) Cs(4D1) -179.8(14) 6_645 . .
O(121) Cs(4B1) O(151) O(101) 117(11) 6_645 . .
O(121) Cs(4B1) O(151) Zr(1) 70(3) 6_645 . .
O(151) Cs(4B1) O(116) Cs(4D1) -106(2) . 6_645 6_645
O(151) Cs(4B1) O(116) W(106) 154(2) . 6_645 6_645
O(151) Cs(4B1) O(116) Zr(1) -1(2) . 6_645 6_645
O(116) Cs(4B1) O(151) Cs(4A1) -172(2) 6_645 . .
O(116) Cs(4B1) O(151) Cs(4C1) -104.5(18) 6_645 . .
O(116) Cs(4B1) O(151) Cs(4D1) 125.2(16) 6_645 . .
O(116) Cs(4B1) O(151) O(101) 62(12) 6_645 . .
O(116) Cs(4B1) O(151) Zr(1) 15(3) 6_645 . .
O(151) Cs(4B1) O(119) W(104) -60(2) . 1_545 1_545
O(151) Cs(4B1) O(119) W(105) 137(2) . 1_545 1_545
O(151) Cs(4B1) O(119) Cs(4D1) 34.3(18) . 1_545 .
O(119) Cs(4B1) O(151) Cs(4A1) 25(3) 1_545 . .
O(119) Cs(4B1) O(151) Cs(4C1) 92.1(18) 1_545 . .
O(119) Cs(4B1) O(151) Cs(4D1) -38.2(17) 1_545 . .
O(119) Cs(4B1) O(151) O(101) -102(11) 1_545 . .
O(119) Cs(4B1) O(151) Zr(1) -148(2) 1_545 . .
O(203) Cs(4B1) O(203) Cs(4B1) -109(9) . 6_645 6_645
O(203) Cs(4B1) O(203) Zr(1) 104(8) . 6_645 6_645
O(203) Cs(4B1) O(203) Zr(1) 2(5) . 6_645 .
O(203) Cs(4B1) O(203) Cs(4B1) 48(7) 6_645 . 6_645
O(203) Cs(4B1) O(203) Zr(1) -177(8) 6_645 . .
O(203) Cs(4B1) O(203) Zr(1) -54(7) 6_645 . 6_645
O(203) Cs(4B1) O(253) Cs(4B1) -109(9) . 6_645 6_645
O(203) Cs(4B1) O(253) Zr(1) 104(8) . 6_645 6_645
O(203) Cs(4B1) O(253) Zr(1) 2(5) . 6_645 .
O(253) Cs(4B1) O(203) Cs(4B1) 48(7) 6_645 . 6_645
O(253) Cs(4B1) O(203) Zr(1) -177(8) 6_645 . .
O(253) Cs(4B1) O(203) Zr(1) -54(7) 6_645 . 6_645
O(203) Cs(4B1) O(121) W(108) 130(2) . 6_645 6_645
O(203) Cs(4B1) O(121) W(106) -59(2) . 6_645 6_645
O(121) Cs(4B1) O(203) Cs(4B1) 114(2) 6_645 . 6_645
O(121) Cs(4B1) O(203) Zr(1) -111(4) 6_645 . .
O(121) Cs(4B1) O(203) O(203) 66(8) 6_645 . 6_645
O(121) Cs(4B1) O(203) O(253) 66(8) 6_645 . 6_645
O(121) Cs(4B1) O(203) Zr(1) 11(3) 6_645 . 6_645
O(203) Cs(4B1) O(116) Cs(4D1) -84(2) . 6_645 6_645
O(203) Cs(4B1) O(116) W(106) 176(2) . 6_645 6_645
O(203) Cs(4B1) O(116) Zr(1) 20(2) . 6_645 6_645
O(116) Cs(4B1) O(203) Cs(4B1) 86(3) 6_645 . 6_645
O(116) Cs(4B1) O(203) Zr(1) -139(5) 6_645 . .
O(116) Cs(4B1) O(203) O(203) 38(7) 6_645 . 6_645
O(116) Cs(4B1) O(203) O(253) 38(7) 6_645 . 6_645
O(116) Cs(4B1) O(203) Zr(1) -16.8(17) 6_645 . 6_645
O(203) Cs(4B1) O(119) W(104) -102(2) . 1_545 1_545
O(203) Cs(4B1) O(119) W(105) 95(3) . 1_545 1_545
O(203) Cs(4B1) O(119) Cs(4D1) -7(2) . 1_545 .
O(119) Cs(4B1) O(203) Cs(4B1) -62(4) 1_545 . 6_645
O(119) Cs(4B1) O(203) Zr(1) 73(5) 1_545 . .
O(119) Cs(4B1) O(203) O(203) -110(8) 1_545 . 6_645
O(119) Cs(4B1) O(203) O(253) -110(8) 1_545 . 6_645
O(119) Cs(4B1) O(203) Zr(1) -164.6(19) 1_545 . 6_645
O(203) Cs(4B1) O(253) Cs(4B1) 48(7) 6_645 . 6_645
O(203) Cs(4B1) O(253) Zr(1) -177(8) 6_645 . .
O(203) Cs(4B1) O(253) Zr(1) -54(7) 6_645 . 6_645
O(253) Cs(4B1) O(203) Cs(4B1) -109(9) . 6_645 6_645
O(253) Cs(4B1) O(203) Zr(1) 104(8) . 6_645 6_645
O(253) Cs(4B1) O(203) Zr(1) 2(5) . 6_645 .
O(203) Cs(4B1) O(121) W(108) 143.4(16) 6_645 6_645 6_645
O(203) Cs(4B1) O(121) W(106) -46.1(17) 6_645 6_645 6_645
O(121) Cs(4B1) O(203) Cs(4B1) 134(3) 6_645 6_645 6_645
O(121) Cs(4B1) O(203) Zr(1) -13(2) 6_645 6_645 6_645
O(121) Cs(4B1) O(203) O(203) -117(8) 6_645 6_645 .
O(121) Cs(4B1) O(203) O(253) -117(8) 6_645 6_645 .
O(121) Cs(4B1) O(203) Zr(1) -115(2) 6_645 6_645 .
O(203) Cs(4B1) O(116) Cs(4D1) -72.9(18) 6_645 6_645 6_645
O(203) Cs(4B1) O(116) W(106) -173(2) 6_645 6_645 6_645
O(203) Cs(4B1) O(116) Zr(1) 31.6(18) 6_645 6_645 6_645
O(116) Cs(4B1) O(203) Cs(4B1) 115(3) 6_645 6_645 6_645
O(116) Cs(4B1) O(203) Zr(1) -31.6(18) 6_645 6_645 6_645
O(116) Cs(4B1) O(203) O(203) -136(8) 6_645 6_645 .
O(116) Cs(4B1) O(203) O(253) -136(8) 6_645 6_645 .
O(116) Cs(4B1) O(203) Zr(1) -134(2) 6_645 6_645 .
O(203) Cs(4B1) O(119) W(104) -121(2) 6_645 1_545 1_545
O(203) Cs(4B1) O(119) W(105) 76(3) 6_645 1_545 1_545
O(203) Cs(4B1) O(119) Cs(4D1) -26(2) 6_645 1_545 .
O(119) Cs(4B1) O(203) Cs(4B1) -27(4) 1_545 6_645 6_645
O(119) Cs(4B1) O(203) Zr(1) -173(2) 1_545 6_645 6_645
O(119) Cs(4B1) O(203) O(203) 83(8) 1_545 6_645 .
O(119) Cs(4B1) O(203) O(253) 83(8) 1_545 6_645 .
O(119) Cs(4B1) O(203) Zr(1) 85(2) 1_545 6_645 .
O(253) Cs(4B1) O(253) Cs(4B1) -109(9) . 6_645 6_645
O(253) Cs(4B1) O(253) Zr(1) 104(8) . 6_645 6_645
O(253) Cs(4B1) O(253) Zr(1) 2(5) . 6_645 .
O(253) Cs(4B1) O(253) Cs(4B1) 48(7) 6_645 . 6_645
O(253) Cs(4B1) O(253) Zr(1) -177(8) 6_645 . .
O(253) Cs(4B1) O(253) Zr(1) -54(7) 6_645 . 6_645
O(253) Cs(4B1) O(121) W(108) 130(2) . 6_645 6_645
O(253) Cs(4B1) O(121) W(106) -59(2) . 6_645 6_645
O(121) Cs(4B1) O(253) Cs(4B1) 114(2) 6_645 . 6_645
O(121) Cs(4B1) O(253) Zr(1) -111(4) 6_645 . .
O(121) Cs(4B1) O(253) O(203) 66(8) 6_645 . 6_645
O(121) Cs(4B1) O(253) O(253) 66(8) 6_645 . 6_645
O(121) Cs(4B1) O(253) Zr(1) 11(3) 6_645 . 6_645
O(253) Cs(4B1) O(116) Cs(4D1) -84(2) . 6_645 6_645
O(253) Cs(4B1) O(116) W(106) 176(2) . 6_645 6_645
O(253) Cs(4B1) O(116) Zr(1) 20(2) . 6_645 6_645
O(116) Cs(4B1) O(253) Cs(4B1) 86(3) 6_645 . 6_645
O(116) Cs(4B1) O(253) Zr(1) -139(5) 6_645 . .
O(116) Cs(4B1) O(253) O(203) 38(7) 6_645 . 6_645
O(116) Cs(4B1) O(253) O(253) 38(7) 6_645 . 6_645
O(116) Cs(4B1) O(253) Zr(1) -16.8(17) 6_645 . 6_645
O(253) Cs(4B1) O(119) W(104) -102(2) . 1_545 1_545
O(253) Cs(4B1) O(119) W(105) 95(3) . 1_545 1_545
O(253) Cs(4B1) O(119) Cs(4D1) -7(2) . 1_545 .
O(119) Cs(4B1) O(253) Cs(4B1) -62(4) 1_545 . 6_645
O(119) Cs(4B1) O(253) Zr(1) 73(5) 1_545 . .
O(119) Cs(4B1) O(253) O(203) -110(8) 1_545 . 6_645
O(119) Cs(4B1) O(253) O(253) -110(8) 1_545 . 6_645
O(119) Cs(4B1) O(253) Zr(1) -164.6(19) 1_545 . 6_645
O(253) Cs(4B1) O(121) W(108) 143.4(16) 6_645 6_645 6_645
O(253) Cs(4B1) O(121) W(106) -46.1(17) 6_645 6_645 6_645
O(121) Cs(4B1) O(253) Cs(4B1) 134(3) 6_645 6_645 6_645
O(121) Cs(4B1) O(253) Zr(1) -13(2) 6_645 6_645 6_645
O(121) Cs(4B1) O(253) O(203) -117(8) 6_645 6_645 .
O(121) Cs(4B1) O(253) O(253) -117(8) 6_645 6_645 .
O(121) Cs(4B1) O(253) Zr(1) -115(2) 6_645 6_645 .
O(253) Cs(4B1) O(116) Cs(4D1) -72.9(18) 6_645 6_645 6_645
O(253) Cs(4B1) O(116) W(106) -173(2) 6_645 6_645 6_645
O(253) Cs(4B1) O(116) Zr(1) 31.6(18) 6_645 6_645 6_645
O(116) Cs(4B1) O(253) Cs(4B1) 115(3) 6_645 6_645 6_645
O(116) Cs(4B1) O(253) Zr(1) -31.6(18) 6_645 6_645 6_645
O(116) Cs(4B1) O(253) O(203) -136(8) 6_645 6_645 .
O(116) Cs(4B1) O(253) O(253) -136(8) 6_645 6_645 .
O(116) Cs(4B1) O(253) Zr(1) -134(2) 6_645 6_645 .
O(253) Cs(4B1) O(119) W(104) -121(2) 6_645 1_545 1_545
O(253) Cs(4B1) O(119) W(105) 76(3) 6_645 1_545 1_545
O(253) Cs(4B1) O(119) Cs(4D1) -26(2) 6_645 1_545 .
O(119) Cs(4B1) O(253) Cs(4B1) -27(4) 1_545 6_645 6_645
O(119) Cs(4B1) O(253) Zr(1) -173(2) 1_545 6_645 6_645
O(119) Cs(4B1) O(253) O(203) 83(8) 1_545 6_645 .
O(119) Cs(4B1) O(253) O(253) 83(8) 1_545 6_645 .
O(119) Cs(4B1) O(253) Zr(1) 85(2) 1_545 6_645 .
O(121) Cs(4B1) O(116) Cs(4D1) 130.3(11) 6_645 6_645 6_645
O(121) Cs(4B1) O(116) W(106) 30.3(9) 6_645 6_645 6_645
O(121) Cs(4B1) O(116) Zr(1) -125.2(12) 6_645 6_645 6_645
O(116) Cs(4B1) O(121) W(108) 160.8(13) 6_645 6_645 6_645
O(116) Cs(4B1) O(121) W(106) -28.7(8) 6_645 6_645 6_645
O(121) Cs(4B1) O(119) W(104) 82.8(19) 6_645 1_545 1_545
O(121) Cs(4B1) O(119) W(105) -81(2) 6_645 1_545 1_545
O(121) Cs(4B1) O(119) Cs(4D1) 177.1(17) 6_645 1_545 .
O(119) Cs(4B1) O(121) W(108) -53(2) 1_545 6_645 6_645
O(119) Cs(4B1) O(121) W(106) 117.3(16) 1_545 6_645 6_645
O(116) Cs(4B1) O(119) W(104) 156(2) 6_645 1_545 1_545
O(116) Cs(4B1) O(119) W(105) -7(4) 6_645 1_545 1_545
O(116) Cs(4B1) O(119) Cs(4D1) -109(3) 6_645 1_545 .
O(119) Cs(4B1) O(116) Cs(4D1) 37(3) 1_545 6_645 6_645
O(119) Cs(4B1) O(116) W(106) -63(3) 1_545 6_645 6_645
O(119) Cs(4B1) O(116) Zr(1) 141(2) 1_545 6_645 6_645
O(201) Cs(4C1) O(907) Cs(4A1) 106.6(16) . . .
O(201) Cs(4C1) O(907) Cs(2) 54(11) . . 5_745
O(201) Cs(4C1) O(101) Cs(4B1) 128(2) . . .
O(201) Cs(4C1) O(101) Cs(4D1) -152(3) . . .
O(201) Cs(4C1) O(101) O(151) -63(8) . . .
O(201) Cs(4C1) O(101) Zr(1) 2.0(18) . . .
O(201) Cs(4C1) O(151) Cs(4A1) -110(2) . . .
O(201) Cs(4C1) O(151) Cs(4B1) 117(2) . . .
O(201) Cs(4C1) O(151) Cs(4D1) 177(5) . . .
O(201) Cs(4C1) O(151) O(101) 107(9) . . .
O(201) Cs(4C1) O(151) Zr(1) 18(2) . . .
O(201) Cs(4C1) O(120) W(108) -127.9(12) . 6_645 6_645
O(201) Cs(4C1) O(120) W(105) 57.1(12) . 6_645 6_645
O(201) Cs(4C1) O(115) W(105) -174.4(13) . 6_645 6_645
O(201) Cs(4C1) O(115) Zr(2) -18.8(10) . 6_645 6_645
O(201) Cs(4C1) O(104) W(104) 67(5) . 1_545 1_545
Cs(4B1) Cs(4C1) O(907) Cs(4A1) 64(2) . . .
Cs(4B1) Cs(4C1) O(907) Cs(2) 12(13) . . 5_745
Cs(4B1) Cs(4C1) O(101) Cs(4D1) 80(2) . . .
Cs(4B1) Cs(4C1) O(101) O(151) 169(9) . . .
Cs(4B1) Cs(4C1) O(101) Zr(1) -126(3) . . .
Cs(4B1) Cs(4C1) O(151) Cs(4A1) 133(2) . . .
Cs(4B1) Cs(4C1) O(151) Cs(4D1) 60(3) . . .
Cs(4B1) Cs(4C1) O(151) O(101) -9(8) . . .
Cs(4B1) Cs(4C1) O(151) Zr(1) -99(4) . . .
Cs(4B1) Cs(4C1) O(120) W(108) -42.1(13) . 6_645 6_645
Cs(4B1) Cs(4C1) O(120) W(105) 142.9(11) . 6_645 6_645
Cs(4B1) Cs(4C1) O(115) W(105) -96.2(13) . 6_645 6_645
Cs(4B1) Cs(4C1) O(115) Zr(2) 59.3(14) . 6_645 6_645
Cs(4B1) Cs(4C1) O(104) W(104) 1(3) . 1_545 1_545
O(904) Cs(4C1) O(907) Cs(4A1) -101.7(16) 6_645 . .
O(904) Cs(4C1) O(907) Cs(2) -154(11) 6_645 . 5_745
O(904) Cs(4C1) O(101) Cs(4B1) -44(4) 6_645 . .
O(904) Cs(4C1) O(101) Cs(4D1) 36(5) 6_645 . .
O(904) Cs(4C1) O(101) O(151) 124(9) 6_645 . .
O(904) Cs(4C1) O(101) Zr(1) -170(2) 6_645 . .
O(904) Cs(4C1) O(151) Cs(4A1) 63(6) 6_645 . .
O(904) Cs(4C1) O(151) Cs(4B1) -70(6) 6_645 . .
O(904) Cs(4C1) O(151) Cs(4D1) -11(8) 6_645 . .
O(904) Cs(4C1) O(151) O(101) -80(11) 6_645 . .
O(904) Cs(4C1) O(151) Zr(1) -169(3) 6_645 . .
O(904) Cs(4C1) O(120) W(108) 75.7(12) 6_645 6_645 6_645
O(904) Cs(4C1) O(120) W(105) -99.3(10) 6_645 6_645 6_645
O(904) Cs(4C1) O(115) W(105) 18.6(14) 6_645 6_645 6_645
O(904) Cs(4C1) O(115) Zr(2) 174.1(10) 6_645 6_645 6_645
O(904) Cs(4C1) O(104) W(104) -121(4) 6_645 1_545 1_545
O(907) Cs(4C1) O(101) Cs(4B1) 174(2) . . .
O(907) Cs(4C1) O(101) Cs(4D1) -106(2) . . .
O(907) Cs(4C1) O(101) O(151) -17(9) . . .
O(907) Cs(4C1) O(101) Zr(1) 48(2) . . .
O(101) Cs(4C1) O(907) Cs(4A1) 58.7(16) . . .
O(101) Cs(4C1) O(907) Cs(2) 6(9) . . 5_745
O(907) Cs(4C1) O(151) Cs(4A1) -55.7(17) . . .
O(907) Cs(4C1) O(151) Cs(4B1) 171(2) . . .
O(907) Cs(4C1) O(151) Cs(4D1) -129(4) . . .
O(907) Cs(4C1) O(151) O(101) 162(9) . . .
O(907) Cs(4C1) O(151) Zr(1) 72(4) . . .
O(151) Cs(4C1) O(907) Cs(4A1) 55(2) . . .
O(151) Cs(4C1) O(907) Cs(2) 2(9) . . 5_745
O(907) Cs(4C1) O(120) W(108) -176.0(19) . 6_645 6_645
O(907) Cs(4C1) O(120) W(105) 9(2) . 6_645 6_645
O(120) Cs(4C1) O(907) Cs(4A1) 175.8(17) 6_645 . .
O(120) Cs(4C1) O(907) Cs(2) 123(11) 6_645 . 5_745
O(907) Cs(4C1) O(115) W(105) 134.5(16) . 6_645 6_645
O(907) Cs(4C1) O(115) Zr(2) -70.0(16) . 6_645 6_645
O(115) Cs(4C1) O(907) Cs(4A1) 160.7(13) 6_645 . .
O(115) Cs(4C1) O(907) Cs(2) 108(12) 6_645 . 5_745
O(907) Cs(4C1) O(104) W(104) 128(3) . 1_545 1_545
O(104) Cs(4C1) O(907) Cs(4A1) -23.0(19) 1_545 . .
O(104) Cs(4C1) O(907) Cs(2) -76(12) 1_545 . 5_745
O(101) Cs(4C1) O(151) Cs(4A1) 143(9) . . .
O(101) Cs(4C1) O(151) Cs(4B1) 9(8) . . .
O(101) Cs(4C1) O(151) Cs(4D1) 69(8) . . .
O(101) Cs(4C1) O(151) Zr(1) -89(10) . . .
O(151) Cs(4C1) O(101) Cs(4B1) -169(9) . . .
O(151) Cs(4C1) O(101) Cs(4D1) -88(9) . . .
O(151) Cs(4C1) O(101) Zr(1) 65(8) . . .
O(101) Cs(4C1) O(120) W(108) -73(2) . 6_645 6_645
O(101) Cs(4C1) O(120) W(105) 112.1(18) . 6_645 6_645
O(120) Cs(4C1) O(101) Cs(4B1) 44(2) 6_645 . .
O(120) Cs(4C1) O(101) Cs(4D1) 125(2) 6_645 . .
O(120) Cs(4C1) O(101) O(151) -147(9) 6_645 . .
O(120) Cs(4C1) O(101) Zr(1) -82(2) 6_645 . .
O(101) Cs(4C1) O(115) W(105) -143.4(17) . 6_645 6_645
O(101) Cs(4C1) O(115) Zr(2) 12.1(19) . 6_645 6_645
O(115) Cs(4C1) O(101) Cs(4B1) 97.0(17) 6_645 . .
O(115) Cs(4C1) O(101) Cs(4D1) 177(2) 6_645 . .
O(115) Cs(4C1) O(101) O(151) -94(9) 6_645 . .
O(115) Cs(4C1) O(101) Zr(1) -29(3) 6_645 . .
O(101) Cs(4C1) O(104) W(104) 47(4) . 1_545 1_545
O(104) Cs(4C1) O(101) Cs(4B1) -68.7(17) 1_545 . .
O(104) Cs(4C1) O(101) Cs(4D1) 12(2) 1_545 . .
O(104) Cs(4C1) O(101) O(151) 100(9) 1_545 . .
O(104) Cs(4C1) O(101) Zr(1) 165(2) 1_545 . .
O(151) Cs(4C1) O(120) W(108) -81(2) . 6_645 6_645
O(151) Cs(4C1) O(120) W(105) 104(2) . 6_645 6_645
O(120) Cs(4C1) O(151) Cs(4A1) 179.8(15) 6_645 . .
O(120) Cs(4C1) O(151) Cs(4B1) 47(2) 6_645 . .
O(120) Cs(4C1) O(151) Cs(4D1) 107(3) 6_645 . .
O(120) Cs(4C1) O(151) O(101) 37(9) 6_645 . .
O(120) Cs(4C1) O(151) Zr(1) -52(5) 6_645 . .
O(151) Cs(4C1) O(115) W(105) -157(2) . 6_645 6_645
O(151) Cs(4C1) O(115) Zr(2) -1(2) . 6_645 6_645
O(115) Cs(4C1) O(151) Cs(4A1) -129.3(15) 6_645 . .
O(115) Cs(4C1) O(151) Cs(4B1) 97.7(16) 6_645 . .
O(115) Cs(4C1) O(151) Cs(4D1) 157(3) 6_645 . .
O(115) Cs(4C1) O(151) O(101) 88(9) 6_645 . .
O(115) Cs(4C1) O(151) Zr(1) -1(2) 6_645 . .
O(151) Cs(4C1) O(104) W(104) 59(4) . 1_545 1_545
O(104) Cs(4C1) O(151) Cs(4A1) 63.4(15) 1_545 . .
O(104) Cs(4C1) O(151) Cs(4B1) -69.6(15) 1_545 . .
O(104) Cs(4C1) O(151) Cs(4D1) -10(3) 1_545 . .
O(104) Cs(4C1) O(151) O(101) -79(9) 1_545 . .
O(104) Cs(4C1) O(151) Zr(1) -169(4) 1_545 . .
O(120) Cs(4C1) O(115) W(105) -30.4(9) 6_645 6_645 6_645
O(120) Cs(4C1) O(115) Zr(2) 125.1(12) 6_645 6_645 6_645
O(115) Cs(4C1) O(120) W(108) -157.1(13) 6_645 6_645 6_645
O(115) Cs(4C1) O(120) W(105) 27.9(8) 6_645 6_645 6_645
O(120) Cs(4C1) O(104) W(104) -68(4) 6_645 1_545 1_545
O(104) Cs(4C1) O(120) W(108) 22.3(19) 1_545 6_645 6_645
O(104) Cs(4C1) O(120) W(105) -152.7(13) 1_545 6_645 6_645
O(115) Cs(4C1) O(104) W(104) -66(8) 6_645 1_545 1_545
O(104) Cs(4C1) O(115) W(105) -33(6) 1_545 6_645 6_645
O(104) Cs(4C1) O(115) Zr(2) 123(5) 1_545 6_645 6_645
O(903) Cs(4D1) O(101) Cs(4B1) -66(2) 6_545 . .
O(903) Cs(4D1) O(101) Cs(4C1) -136(2) 6_545 . .
O(903) Cs(4D1) O(101) O(151) 164(8) 6_545 . .
O(903) Cs(4D1) O(101) Zr(1) 74(3) 6_545 . .
O(903) Cs(4D1) O(151) Cs(4A1) 168.4(13) 6_545 . .
O(903) Cs(4D1) O(151) Cs(4B1) -57.8(19) 6_545 . .
O(903) Cs(4D1) O(151) Cs(4C1) -115(3) 6_545 . .
O(903) Cs(4D1) O(151) O(101) -17(8) 6_545 . .
O(903) Cs(4D1) O(151) Zr(1) 46(4) 6_545 . .
O(903) Cs(4D1) Cs(1) O(134) 150(5) 6_545 5_645 5_645
O(903) Cs(4D1) Cs(1) O(112) 169.6(8) 6_545 5_645 5_645
O(903) Cs(4D1) Cs(1) O(109) 18.3(13) 6_545 5_645 5_645
O(903) Cs(4D1) Cs(1) O(901) -93.4(12) 6_545 5_645 .
O(903) Cs(4D1) Cs(1) O(122) -101.2(10) 6_545 5_645 .
O(903) Cs(4D1) Cs(1) O(106) -46.7(9) 6_545 5_645 .
O(903) Cs(4D1) O(124) W(110) -108.2(17) 6_545 1_545 1_545
O(903) Cs(4D1) O(124) W(104) 67(2) 6_545 1_545 1_545
O(903) Cs(4D1) O(116) Cs(4B1) -8.9(12) 6_545 . 6_645
O(903) Cs(4D1) O(116) W(106) 88.2(12) 6_545 . .
O(903) Cs(4D1) O(116) Zr(1) -119.3(12) 6_545 . .
O(903) Cs(4D1) O(119) Cs(4B1) 75.5(12) 6_545 1_545 .
O(903) Cs(4D1) O(119) W(104) -169.3(11) 6_545 1_545 1_545
O(903) Cs(4D1) O(119) W(105) -49.6(13) 6_545 1_545 1_545
O(903) Cs(4D1) O(110) Cs(4A1) -161(2) 6_545 1_545 .
O(903) Cs(4D1) O(110) W(110) 82(2) 6_545 1_545 1_545
O(903) Cs(4D1) O(110) Cs(2) -151(7) 6_545 1_545 1_545
O(903) Cs(4D1) O(132) W(111) 16.0(12) 6_545 1_545 1_545
O(903) Cs(4D1) O(132) W(110) 168.2(11) 6_545 1_545 1_545
O(903) Cs(4D1) O(125) W(111) -95.9(12) 6_545 1_545 1_545
O(903) Cs(4D1) O(125) W(105) 90.9(13) 6_545 1_545 1_545
O(101) Cs(4D1) O(151) Cs(4A1) -175(9) . . .
O(101) Cs(4D1) O(151) Cs(4B1) -41(8) . . .
O(101) Cs(4D1) O(151) Cs(4C1) -98(9) . . .
O(101) Cs(4D1) O(151) Zr(1) 63(8) . . .
O(151) Cs(4D1) O(101) Cs(4B1) 130(9) . . .
O(151) Cs(4D1) O(101) Cs(4C1) 60(8) . . .
O(151) Cs(4D1) O(101) Zr(1) -90(9) . . .
O(101) Cs(4D1) Cs(1) O(134) -105(5) . 5_645 5_645
O(101) Cs(4D1) Cs(1) O(112) -85(2) . 5_645 5_645
O(101) Cs(4D1) Cs(1) O(109) 124(2) . 5_645 5_645
O(101) Cs(4D1) Cs(1) O(901) 12(2) . 5_645 .
O(101) Cs(4D1) Cs(1) O(122) 4(2) . 5_645 .
O(101) Cs(4D1) Cs(1) O(106) 59(2) . 5_645 .
Cs(1) Cs(4D1) O(101) Cs(4B1) -171.1(14) 5_645 . .
Cs(1) Cs(4D1) O(101) Cs(4C1) 119(2) 5_645 . .
Cs(1) Cs(4D1) O(101) O(151) 59(9) 5_645 . .
Cs(1) Cs(4D1) O(101) Zr(1) -31(4) 5_645 . .
O(101) Cs(4D1) O(124) W(110) 136.7(18) . 1_545 1_545
O(101) Cs(4D1) O(124) W(104) -48(2) . 1_545 1_545
O(124) Cs(4D1) O(101) Cs(4B1) 71(2) 1_545 . .
O(124) Cs(4D1) O(101) Cs(4C1) 1(3) 1_545 . .
O(124) Cs(4D1) O(101) O(151) -59(8) 1_545 . .
O(124) Cs(4D1) O(101) Zr(1) -149(3) 1_545 . .
O(101) Cs(4D1) O(116) Cs(4B1) 102(2) . . 6_645
O(101) Cs(4D1) O(116) W(106) -161(2) . . .
O(101) Cs(4D1) O(116) Zr(1) -8(2) . . .
O(116) Cs(4D1) O(101) Cs(4B1) -131(2) . . .
O(116) Cs(4D1) O(101) Cs(4C1) 159(3) . . .
O(116) Cs(4D1) O(101) O(151) 99(8) . . .
O(116) Cs(4D1) O(101) Zr(1) 9(2) . . .
O(101) Cs(4D1) O(119) Cs(4B1) -21.5(18) . 1_545 .
O(101) Cs(4D1) O(119) W(104) 93.7(18) . 1_545 1_545
O(101) Cs(4D1) O(119) W(105) -146.7(18) . 1_545 1_545
O(119) Cs(4D1) O(101) Cs(4B1) 23.0(17) 1_545 . .
O(119) Cs(4D1) O(101) Cs(4C1) -47(2) 1_545 . .
O(119) Cs(4D1) O(101) O(151) -107(8) 1_545 . .
O(119) Cs(4D1) O(101) Zr(1) 163(3) 1_545 . .
O(101) Cs(4D1) O(110) Cs(4A1) 1.7(17) . 1_545 .
O(101) Cs(4D1) O(110) W(110) -114.9(19) . 1_545 1_545
O(101) Cs(4D1) O(110) Cs(2) 12(8) . 1_545 1_545
O(110) Cs(4D1) O(101) Cs(4B1) 124.0(18) 1_545 . .
O(110) Cs(4D1) O(101) Cs(4C1) 54(3) 1_545 . .
O(110) Cs(4D1) O(101) O(151) -6(9) 1_545 . .
O(110) Cs(4D1) O(101) Zr(1) -96(3) 1_545 . .
O(101) Cs(4D1) O(132) W(111) -130(4) . 1_545 1_545
O(101) Cs(4D1) O(132) W(110) 22(4) . 1_545 1_545
O(132) Cs(4D1) O(101) Cs(4B1) 81(4) 1_545 . .
O(132) Cs(4D1) O(101) Cs(4C1) 11(6) 1_545 . .
O(132) Cs(4D1) O(101) O(151) -49(10) 1_545 . .
O(132) Cs(4D1) O(101) Zr(1) -139(2) 1_545 . .
O(101) Cs(4D1) O(125) W(111) -179.4(13) . 1_545 1_545
O(101) Cs(4D1) O(125) W(105) 7(2) . 1_545 1_545
O(125) Cs(4D1) O(101) Cs(4B1) 6(3) 1_545 . .
O(125) Cs(4D1) O(101) Cs(4C1) -64(3) 1_545 . .
O(125) Cs(4D1) O(101) O(151) -124(8) 1_545 . .
O(125) Cs(4D1) O(101) Zr(1) 146(2) 1_545 . .
O(151) Cs(4D1) Cs(1) O(134) -90(5) . 5_645 5_645
O(151) Cs(4D1) Cs(1) O(112) -70(2) . 5_645 5_645
O(151) Cs(4D1) Cs(1) O(109) 139(2) . 5_645 5_645
O(151) Cs(4D1) Cs(1) O(901) 27(2) . 5_645 .
O(151) Cs(4D1) Cs(1) O(122) 19(2) . 5_645 .
O(151) Cs(4D1) Cs(1) O(106) 74(2) . 5_645 .
Cs(1) Cs(4D1) O(151) Cs(4A1) 55(2) 5_645 . .
Cs(1) Cs(4D1) O(151) Cs(4B1) -171.5(12) 5_645 . .
Cs(1) Cs(4D1) O(151) Cs(4C1) 132(2) 5_645 . .
Cs(1) Cs(4D1) O(151) O(101) -130(8) 5_645 . .
Cs(1) Cs(4D1) O(151) Zr(1) -68(4) 5_645 . .
O(151) Cs(4D1) O(124) W(110) 125(2) . 1_545 1_545
O(151) Cs(4D1) O(124) W(104) -60(2) . 1_545 1_545
O(124) Cs(4D1) O(151) Cs(4A1) -51.2(15) 1_545 . .
O(124) Cs(4D1) O(151) Cs(4B1) 82.6(16) 1_545 . .
O(124) Cs(4D1) O(151) Cs(4C1) 26(3) 1_545 . .
O(124) Cs(4D1) O(151) O(101) 124(8) 1_545 . .
O(124) Cs(4D1) O(151) Zr(1) -174(3) 1_545 . .
O(151) Cs(4D1) O(116) Cs(4B1) 119(2) . . 6_645
O(151) Cs(4D1) O(116) W(106) -144(2) . . .
O(151) Cs(4D1) O(116) Zr(1) 9(2) . . .
O(116) Cs(4D1) O(151) Cs(4A1) 114(2) . . .
O(116) Cs(4D1) O(151) Cs(4B1) -112(2) . . .
O(116) Cs(4D1) O(151) Cs(4C1) -169(4) . . .
O(116) Cs(4D1) O(151) O(101) -71(8) . . .
O(116) Cs(4D1) O(151) Zr(1) -9(2) . . .
O(151) Cs(4D1) O(119) Cs(4B1) -35(2) . 1_545 .
O(151) Cs(4D1) O(119) W(104) 81(2) . 1_545 1_545
O(151) Cs(4D1) O(119) W(105) -160(2) . 1_545 1_545
O(119) Cs(4D1) O(151) Cs(4A1) -102.6(13) 1_545 . .
O(119) Cs(4D1) O(151) Cs(4B1) 31.2(14) 1_545 . .
O(119) Cs(4D1) O(151) Cs(4C1) -26(3) 1_545 . .
O(119) Cs(4D1) O(151) O(101) 72(8) 1_545 . .
O(119) Cs(4D1) O(151) Zr(1) 135(3) 1_545 . .
O(151) Cs(4D1) O(110) Cs(4A1) 0.3(11) . 1_545 .
O(151) Cs(4D1) O(110) W(110) -116.3(18) . 1_545 1_545
O(151) Cs(4D1) O(110) Cs(2) 11(8) . 1_545 1_545
O(110) Cs(4D1) O(151) Cs(4A1) -0.3(10) 1_545 . .
O(110) Cs(4D1) O(151) Cs(4B1) 133.5(14) 1_545 . .
O(110) Cs(4D1) O(151) Cs(4C1) 77(3) 1_545 . .
O(110) Cs(4D1) O(151) O(101) 175(8) 1_545 . .
O(110) Cs(4D1) O(151) Zr(1) -123(3) 1_545 . .
O(151) Cs(4D1) O(132) W(111) -148(3) . 1_545 1_545
O(151) Cs(4D1) O(132) W(110) 4(3) . 1_545 1_545
O(132) Cs(4D1) O(151) Cs(4A1) -28(3) 1_545 . .
O(132) Cs(4D1) O(151) Cs(4B1) 106(3) 1_545 . .
O(132) Cs(4D1) O(151) Cs(4C1) 49(5) 1_545 . .
O(132) Cs(4D1) O(151) O(101) 147(7) 1_545 . .
O(132) Cs(4D1) O(151) Zr(1) -151(2) 1_545 . .
O(151) Cs(4D1) O(125) W(111) 164(2) . 1_545 1_545
O(151) Cs(4D1) O(125) W(105) -10(3) . 1_545 1_545
O(125) Cs(4D1) O(151) Cs(4A1) -107(2) 1_545 . .
O(125) Cs(4D1) O(151) Cs(4B1) 27(3) 1_545 . .
O(125) Cs(4D1) O(151) Cs(4C1) -30(5) 1_545 . .
O(125) Cs(4D1) O(151) O(101) 68(9) 1_545 . .
O(125) Cs(4D1) O(151) Zr(1) 131(2) 1_545 . .
Cs(1) Cs(4D1) O(124) W(110) -3.6(11) 5_645 1_545 1_545
Cs(1) Cs(4D1) O(124) W(104) 172.1(9) 5_645 1_545 1_545
O(124) Cs(4D1) Cs(1) O(134) 17(5) 1_545 5_645 5_645
O(124) Cs(4D1) Cs(1) O(112) 36.3(11) 1_545 5_645 5_645
O(124) Cs(4D1) Cs(1) O(109) -115.0(9) 1_545 5_645 5_645
O(124) Cs(4D1) Cs(1) O(901) 133.3(10) 1_545 5_645 .
O(124) Cs(4D1) Cs(1) O(122) 125.4(9) 1_545 5_645 .
O(124) Cs(4D1) Cs(1) O(106) -180.0(9) 1_545 5_645 .
Cs(1) Cs(4D1) O(116) Cs(4B1) -104.9(10) 5_645 . 6_645
Cs(1) Cs(4D1) O(116) W(106) -7.8(10) 5_645 . .
Cs(1) Cs(4D1) O(116) Zr(1) 144.7(10) 5_645 . .
O(116) Cs(4D1) Cs(1) O(134) -135(5) . 5_645 5_645
O(116) Cs(4D1) Cs(1) O(112) -115.0(8) . 5_645 5_645
O(116) Cs(4D1) Cs(1) O(109) 93.7(9) . 5_645 5_645
O(116) Cs(4D1) Cs(1) O(901) -18.0(11) . 5_645 .
O(116) Cs(4D1) Cs(1) O(122) -25.8(7) . 5_645 .
O(116) Cs(4D1) Cs(1) O(106) 28.8(7) . 5_645 .
Cs(1) Cs(4D1) O(119) Cs(4B1) 173.9(14) 5_645 1_545 .
Cs(1) Cs(4D1) O(119) W(104) -70.9(15) 5_645 1_545 1_545
Cs(1) Cs(4D1) O(119) W(105) 48.8(18) 5_645 1_545 1_545
O(119) Cs(4D1) Cs(1) O(134) 54(6) 1_545 5_645 5_645
O(119) Cs(4D1) Cs(1) O(112) 73.5(15) 1_545 5_645 5_645
O(119) Cs(4D1) Cs(1) O(109) -77.8(15) 1_545 5_645 5_645
O(119) Cs(4D1) Cs(1) O(901) 170.5(13) 1_545 5_645 .
O(119) Cs(4D1) Cs(1) O(122) 162.7(15) 1_545 5_645 .
O(119) Cs(4D1) Cs(1) O(106) -142.7(15) 1_545 5_645 .
Cs(1) Cs(4D1) O(110) Cs(4A1) -124.8(6) 5_645 1_545 .
Cs(1) Cs(4D1) O(110) W(110) 118.6(10) 5_645 1_545 1_545
Cs(1) Cs(4D1) O(110) Cs(2) -114(8) 5_645 1_545 1_545
O(110) Cs(4D1) Cs(1) O(134) -10(5) 1_545 5_645 5_645
O(110) Cs(4D1) Cs(1) O(112) 9.9(9) 1_545 5_645 5_645
O(110) Cs(4D1) Cs(1) O(109) -141.4(8) 1_545 5_645 5_645
O(110) Cs(4D1) Cs(1) O(901) 106.9(10) 1_545 5_645 .
O(110) Cs(4D1) Cs(1) O(122) 99.1(7) 1_545 5_645 .
O(110) Cs(4D1) Cs(1) O(106) 153.7(8) 1_545 5_645 .
Cs(1) Cs(4D1) O(132) W(111) 103.9(8) 5_645 1_545 1_545
Cs(1) Cs(4D1) O(132) W(110) -103.8(8) 5_645 1_545 1_545
O(132) Cs(4D1) Cs(1) O(134) 47(5) 1_545 5_645 5_645
O(132) Cs(4D1) Cs(1) O(112) 66.7(8) 1_545 5_645 5_645
O(132) Cs(4D1) Cs(1) O(109) -84.6(9) 1_545 5_645 5_645
O(132) Cs(4D1) Cs(1) O(901) 163.7(9) 1_545 5_645 .
O(132) Cs(4D1) Cs(1) O(122) 155.8(7) 1_545 5_645 .
O(132) Cs(4D1) Cs(1) O(106) -149.6(7) 1_545 5_645 .
Cs(1) Cs(4D1) O(125) W(111) -1.4(11) 5_645 1_545 1_545
Cs(1) Cs(4D1) O(125) W(105) -174.6(10) 5_645 1_545 1_545
O(125) Cs(4D1) Cs(1) O(134) 78(5) 1_545 5_645 5_645
O(125) Cs(4D1) Cs(1) O(112) 97.3(9) 1_545 5_645 5_645
O(125) Cs(4D1) Cs(1) O(109) -54.0(11) 1_545 5_645 5_645
O(125) Cs(4D1) Cs(1) O(901) -165.7(9) 1_545 5_645 .
O(125) Cs(4D1) Cs(1) O(122) -173.5(9) 1_545 5_645 .
O(125) Cs(4D1) Cs(1) O(106) -118.9(9) 1_545 5_645 .
O(124) Cs(4D1) O(116) Cs(4B1) 150(2) 1_545 . 6_645
O(124) Cs(4D1) O(116) W(106) -113(2) 1_545 . .
O(124) Cs(4D1) O(116) Zr(1) 40(2) 1_545 . .
O(116) Cs(4D1) O(124) W(110) 99(2) . 1_545 1_545
O(116) Cs(4D1) O(124) W(104) -85(2) . 1_545 1_545
O(124) Cs(4D1) O(119) Cs(4B1) -136.6(12) 1_545 1_545 .
O(124) Cs(4D1) O(119) W(104) -21.5(8) 1_545 1_545 1_545
O(124) Cs(4D1) O(119) W(105) 98.2(12) 1_545 1_545 1_545
O(119) Cs(4D1) O(124) W(110) -153.6(14) 1_545 1_545 1_545
O(119) Cs(4D1) O(124) W(104) 22.1(9) 1_545 1_545 1_545
O(124) Cs(4D1) O(110) Cs(4A1) 90.2(9) 1_545 1_545 .
O(124) Cs(4D1) O(110) W(110) -26.4(9) 1_545 1_545 1_545
O(124) Cs(4D1) O(110) Cs(2) 101(8) 1_545 1_545 1_545
O(110) Cs(4D1) O(124) W(110) 24.3(8) 1_545 1_545 1_545
O(110) Cs(4D1) O(124) W(104) -160.1(15) 1_545 1_545 1_545
O(124) Cs(4D1) O(132) W(111) -117.5(11) 1_545 1_545 1_545
O(124) Cs(4D1) O(132) W(110) 34.7(8) 1_545 1_545 1_545
O(132) Cs(4D1) O(124) W(110) -37.8(8) 1_545 1_545 1_545
O(132) Cs(4D1) O(124) W(104) 137.8(14) 1_545 1_545 1_545
O(124) Cs(4D1) O(125) W(111) 94.4(12) 1_545 1_545 1_545
O(124) Cs(4D1) O(125) W(105) -78.8(12) 1_545 1_545 1_545
O(125) Cs(4D1) O(124) W(110) -95.1(12) 1_545 1_545 1_545
O(125) Cs(4D1) O(124) W(104) 80.6(12) 1_545 1_545 1_545
O(116) Cs(4D1) O(119) Cs(4B1) 5.1(14) . 1_545 .
O(116) Cs(4D1) O(119) W(104) 120.3(12) . 1_545 1_545
O(116) Cs(4D1) O(119) W(105) -120.1(13) . 1_545 1_545
O(119) Cs(4D1) O(116) Cs(4B1) 67.8(15) 1_545 . 6_645
O(119) Cs(4D1) O(116) W(106) 164.9(11) 1_545 . .
O(119) Cs(4D1) O(116) Zr(1) -42.6(16) 1_545 . .
O(116) Cs(4D1) O(110) Cs(4A1) -57.2(9) . 1_545 .
O(116) Cs(4D1) O(110) W(110) -173.9(10) . 1_545 1_545
O(116) Cs(4D1) O(110) Cs(2) -47(8) . 1_545 1_545
O(110) Cs(4D1) O(116) Cs(4B1) -153.2(11) 1_545 . 6_645
O(110) Cs(4D1) O(116) W(106) -56.1(13) 1_545 . .
O(110) Cs(4D1) O(116) Zr(1) 96.4(12) 1_545 . .
O(116) Cs(4D1) O(132) W(111) 100.9(18) . 1_545 1_545
O(116) Cs(4D1) O(132) W(110) -106.9(18) . 1_545 1_545
O(132) Cs(4D1) O(116) Cs(4B1) -102.3(19) 1_545 . 6_645
O(132) Cs(4D1) O(116) W(106) -5(2) 1_545 . .
O(132) Cs(4D1) O(116) Zr(1) 147.3(16) 1_545 . .
O(116) Cs(4D1) O(125) W(111) -99(2) . 1_545 1_545
O(116) Cs(4D1) O(125) W(105) 88(2) . 1_545 1_545
O(125) Cs(4D1) O(116) Cs(4B1) -6(2) 1_545 . 6_645
O(125) Cs(4D1) O(116) W(106) 91(2) 1_545 . .
O(125) Cs(4D1) O(116) Zr(1) -116.4(19) 1_545 . .
O(119) Cs(4D1) O(110) Cs(4A1) 92.0(8) 1_545 1_545 .
O(119) Cs(4D1) O(110) W(110) -24.7(11) 1_545 1_545 1_545
O(119) Cs(4D1) O(110) Cs(2) 103(8) 1_545 1_545 1_545
O(110) Cs(4D1) O(119) Cs(4B1) -138.3(11) 1_545 1_545 .
O(110) Cs(4D1) O(119) W(104) -23.1(11) 1_545 1_545 1_545
O(110) Cs(4D1) O(119) W(105) 96.6(11) 1_545 1_545 1_545
O(119) Cs(4D1) O(132) W(111) -71.6(9) 1_545 1_545 1_545
O(119) Cs(4D1) O(132) W(110) 80.7(8) 1_545 1_545 1_545
O(132) Cs(4D1) O(119) Cs(4B1) 179.8(7) 1_545 1_545 .
O(132) Cs(4D1) O(119) W(104) -65.1(9) 1_545 1_545 1_545
O(132) Cs(4D1) O(119) W(105) 54.6(10) 1_545 1_545 1_545
O(119) Cs(4D1) O(125) W(111) 158.1(15) 1_545 1_545 1_545
O(119) Cs(4D1) O(125) W(105) -15.2(8) 1_545 1_545 1_545
O(125) Cs(4D1) O(119) Cs(4B1) 141.6(13) 1_545 1_545 .
O(125) Cs(4D1) O(119) W(104) -103.3(12) 1_545 1_545 1_545
O(125) Cs(4D1) O(119) W(105) 16.4(10) 1_545 1_545 1_545
O(110) Cs(4D1) O(132) W(111) 173.0(12) 1_545 1_545 1_545
O(110) Cs(4D1) O(132) W(110) -34.8(7) 1_545 1_545 1_545
O(132) Cs(4D1) O(110) Cs(4A1) 158.2(9) 1_545 1_545 .
O(132) Cs(4D1) O(110) W(110) 41.5(8) 1_545 1_545 1_545
O(132) Cs(4D1) O(110) Cs(2) 169(8) 1_545 1_545 1_545
O(110) Cs(4D1) O(125) W(111) 52.5(11) 1_545 1_545 1_545
O(110) Cs(4D1) O(125) W(105) -120.8(11) 1_545 1_545 1_545
O(125) Cs(4D1) O(110) Cs(4A1) 139.7(8) 1_545 1_545 .
O(125) Cs(4D1) O(110) W(110) 23.1(10) 1_545 1_545 1_545
O(125) Cs(4D1) O(110) Cs(2) 150(8) 1_545 1_545 1_545
O(132) Cs(4D1) O(125) W(111) 34.4(9) 1_545 1_545 1_545
O(132) Cs(4D1) O(125) W(105) -138.9(14) 1_545 1_545 1_545
O(125) Cs(4D1) O(132) W(111) -32.4(8) 1_545 1_545 1_545
O(125) Cs(4D1) O(132) W(110) 119.8(11) 1_545 1_545 1_545
Cs(1) O(901) Cs(3) O(905) -91.3(11) 5_645 5_645 5_645
Cs(1) O(901) Cs(3) O(133) -90.4(10) 5_645 5_645 5_645
Cs(1) O(901) Cs(3) O(103) 61.5(9) 5_645 5_645 .
Cs(1) O(901) Cs(3) O(123) 106.1(9) 5_645 5_645 .
Cs(1) O(901) Cs(3) O(109) 157.1(9) 5_645 5_645 .
Cs(3) O(901) Cs(1) Cs(4D1) -76.6(11) 5_645 5_645 .
Cs(3) O(901) Cs(1) O(134) 96.9(10) 5_645 5_645 5_645
Cs(3) O(901) Cs(1) O(112) 46.2(8) 5_645 5_645 5_645
Cs(3) O(901) Cs(1) O(109) 146.9(9) 5_645 5_645 5_645
Cs(3) O(901) Cs(1) O(122) -67.7(9) 5_645 5_645 .
Cs(3) O(901) Cs(1) O(106) -121.3(10) 5_645 5_645 .
Cs(4A1) O(907) Cs(2) O(128) 31.4(14) . 5_745 5_745
Cs(4A1) O(907) Cs(2) O(131) 75.4(11) . 5_745 5_745
Cs(4A1) O(907) Cs(2) O(110) 71(2) . 5_745 5_745
Cs(4A1) O(907) Cs(2) O(117) -69.3(11) . 5_745 .
Cs(4A1) O(907) Cs(2) O(103) -23.8(10) . 5_745 .
Cs(4A1) O(907) Cs(2) O(107) -101.8(15) . 5_745 .
Cs(4C1) O(907) Cs(2) O(128) 83(12) . 5_745 5_745
Cs(4C1) O(907) Cs(2) O(131) 127(12) . 5_745 5_745
Cs(4C1) O(907) Cs(2) O(110) 123(11) . 5_745 5_745
Cs(4C1) O(907) Cs(2) O(117) -17(12) . 5_745 .
Cs(4C1) O(907) Cs(2) O(103) 28(11) . 5_745 .
Cs(4C1) O(907) Cs(2) O(107) -50(12) . 5_745 .
Cs(4B1) O(101) O(151) Cs(4A1) -94(15) . . .
Cs(4B1) O(101) O(151) Cs(4C1) 14(12) . . .
Cs(4B1) O(101) O(151) Cs(4D1) -101(8) . . .
Cs(4B1) O(101) O(151) Zr(1) 135(8) . . .
Cs(4B1) O(101) Zr(1) O(201) -86(4) . . .
Cs(4B1) O(101) Zr(1) O(1A1) 103(16) . . .
Cs(4B1) O(101) Zr(1) O(1C1) -127(4) . . .
Cs(4B1) O(101) Zr(1) O(1B1) 62(5) . . .
Cs(4B1) O(101) Zr(1) O(151) -134(11) . . .
Cs(4B1) O(101) Zr(1) O(203) 24(3) . . .
Cs(4B1) O(101) Zr(1) O(253) 24(3) . . .
Cs(4B1) O(101) Zr(1) Zr(2) -14(7) . . .
Cs(4B1) O(101) Zr(1) O(116) 112(4) . . .
Cs(4B1) O(101) Zr(1) O(113) -173(3) . . .
Cs(4B1) O(101) Zr(1) O(2) -22(4) . . .
Cs(4B1) O(101) Zr(1) O(203) 32(4) . . 6_645
Cs(4B1) O(101) Zr(1) O(253) 32(4) . . 6_645
Cs(4C1) O(101) O(151) Cs(4A1) -107(12) . . .
Cs(4C1) O(101) O(151) Cs(4B1) -14(12) . . .
Cs(4C1) O(101) O(151) Cs(4D1) -115(4) . . .
Cs(4C1) O(101) O(151) Zr(1) 121(4) . . .
Cs(4C1) O(101) Zr(1) O(201) -2(2) . . .
Cs(4C1) O(101) Zr(1) O(1A1) -173(15) . . .
Cs(4C1) O(101) Zr(1) O(1C1) -43(6) . . .
Cs(4C1) O(101) Zr(1) O(1B1) 146(2) . . .
Cs(4C1) O(101) Zr(1) O(151) -50(8) . . .
Cs(4C1) O(101) Zr(1) O(203) 108(4) . . .
Cs(4C1) O(101) Zr(1) O(253) 108(4) . . .
Cs(4C1) O(101) Zr(1) Zr(2) 70(4) . . .
Cs(4C1) O(101) Zr(1) O(116) -164(2) . . .
Cs(4C1) O(101) Zr(1) O(113) -89(2) . . .
Cs(4C1) O(101) Zr(1) O(2) 62(2) . . .
Cs(4C1) O(101) Zr(1) O(203) 116(3) . . 6_645
Cs(4C1) O(101) Zr(1) O(253) 116(3) . . 6_645
Cs(4D1) O(101) O(151) Cs(4A1) 8(14) . . .
Cs(4D1) O(101) O(151) Cs(4B1) 101(8) . . .
Cs(4D1) O(101) O(151) Cs(4C1) 115(4) . . .
Cs(4D1) O(101) O(151) Zr(1) -124(3) . . .
Cs(4D1) O(101) Zr(1) O(201) 149(3) . . .
Cs(4D1) O(101) Zr(1) O(1A1) -22(18) . . .
Cs(4D1) O(101) Zr(1) O(1C1) 109(5) . . .
Cs(4D1) O(101) Zr(1) O(1B1) -62(5) . . .
Cs(4D1) O(101) Zr(1) O(151) 101(10) . . .
Cs(4D1) O(101) Zr(1) O(203) -101(4) . . .
Cs(4D1) O(101) Zr(1) O(253) -101(4) . . .
Cs(4D1) O(101) Zr(1) Zr(2) -138(2) . . .
Cs(4D1) O(101) Zr(1) O(116) -12(3) . . .
Cs(4D1) O(101) Zr(1) O(113) 63(3) . . .
Cs(4D1) O(101) Zr(1) O(2) -146(2) . . .
Cs(4D1) O(101) Zr(1) O(203) -93(3) . . 6_645
Cs(4D1) O(101) Zr(1) O(253) -93(3) . . 6_645
O(151) O(101) Zr(1) O(201) 48(8) . . .
O(151) O(101) Zr(1) O(1A1) -123(16) . . .
O(151) O(101) Zr(1) O(1C1) 8(12) . . .
O(151) O(101) Zr(1) O(1B1) -164(8) . . .
O(151) O(101) Zr(1) O(203) 158(10) . . .
O(151) O(101) Zr(1) O(253) 158(10) . . .
O(151) O(101) Zr(1) Zr(2) 120(8) . . .
O(151) O(101) Zr(1) O(116) -113(9) . . .
O(151) O(101) Zr(1) O(113) -39(9) . . .
O(151) O(101) Zr(1) O(2) 112(8) . . .
O(151) O(101) Zr(1) O(203) 166(9) . . 6_645
O(151) O(101) Zr(1) O(253) 166(9) . . 6_645
Zr(1) O(101) O(151) Cs(4A1) 131(11) . . .
Zr(1) O(101) O(151) Cs(4B1) -135(8) . . .
Zr(1) O(101) O(151) Cs(4C1) -121(4) . . .
Zr(1) O(101) O(151) Cs(4D1) 124(3) . . .
Cs(4A1) O(151) Zr(1) O(201) 87(3) . . .
Cs(4A1) O(151) Zr(1) O(1A1) 6(12) . . .
Cs(4A1) O(151) Zr(1) O(1C1) 40(5) . . .
Cs(4A1) O(151) Zr(1) O(1B1) -118(6) . . .
Cs(4A1) O(151) Zr(1) O(101) -145(11) . . .
Cs(4A1) O(151) Zr(1) O(203) -163(4) . . .
Cs(4A1) O(151) Zr(1) O(253) -163(4) . . .
Cs(4A1) O(151) Zr(1) Zr(2) 117(5) . . .
Cs(4A1) O(151) Zr(1) O(116) -79(3) . . .
Cs(4A1) O(151) Zr(1) O(113) -5(3) . . .
Cs(4A1) O(151) Zr(1) O(2) 138(2) . . .
Cs(4A1) O(151) Zr(1) O(203) -158(3) . . 6_645
Cs(4A1) O(151) Zr(1) O(253) -158(3) . . 6_645
Cs(4B1) O(151) Zr(1) O(201) -100(3) . . .
Cs(4B1) O(151) Zr(1) O(1A1) -180(8) . . .
Cs(4B1) O(151) Zr(1) O(1C1) -146(2) . . .
Cs(4B1) O(151) Zr(1) O(1B1) 56(8) . . .
Cs(4B1) O(151) Zr(1) O(101) 29(7) . . .
Cs(4B1) O(151) Zr(1) O(203) 11(3) . . .
Cs(4B1) O(151) Zr(1) O(253) 11(3) . . .
Cs(4B1) O(151) Zr(1) Zr(2) -70(6) . . .
Cs(4B1) O(151) Zr(1) O(116) 94(2) . . .
Cs(4B1) O(151) Zr(1) O(113) 169(3) . . .
Cs(4B1) O(151) Zr(1) O(2) -48(3) . . .
Cs(4B1) O(151) Zr(1) O(203) 15(3) . . 6_645
Cs(4B1) O(151) Zr(1) O(253) 15(3) . . 6_645
Cs(4C1) O(151) Zr(1) O(201) -22(3) . . .
Cs(4C1) O(151) Zr(1) O(1A1) -102(10) . . .
Cs(4C1) O(151) Zr(1) O(1C1) -68(5) . . .
Cs(4C1) O(151) Zr(1) O(1B1) 134(5) . . .
Cs(4C1) O(151) Zr(1) O(101) 107(10) . . .
Cs(4C1) O(151) Zr(1) O(203) 88(4) . . .
Cs(4C1) O(151) Zr(1) O(253) 88(4) . . .
Cs(4C1) O(151) Zr(1) Zr(2) 8(9) . . .
Cs(4C1) O(151) Zr(1) O(116) 172(3) . . .
Cs(4C1) O(151) Zr(1) O(113) -113(4) . . .
Cs(4C1) O(151) Zr(1) O(2) 30(5) . . .
Cs(4C1) O(151) Zr(1) O(203) 93(4) . . 6_645
Cs(4C1) O(151) Zr(1) O(253) 93(4) . . 6_645
Cs(4D1) O(151) Zr(1) O(201) 177.9(16) . . .
Cs(4D1) O(151) Zr(1) O(1A1) 98(10) . . .
Cs(4D1) O(151) Zr(1) O(1C1) 131(2) . . .
Cs(4D1) O(151) Zr(1) O(1B1) -27(9) . . .
Cs(4D1) O(151) Zr(1) O(101) -53(8) . . .
Cs(4D1) O(151) Zr(1) O(203) -72(3) . . .
Cs(4D1) O(151) Zr(1) O(253) -72(3) . . .
Cs(4D1) O(151) Zr(1) Zr(2) -152(2) . . .
Cs(4D1) O(151) Zr(1) O(116) 12(3) . . .
Cs(4D1) O(151) Zr(1) O(113) 86(3) . . .
Cs(4D1) O(151) Zr(1) O(2) -130(2) . . .
Cs(4D1) O(151) Zr(1) O(203) -67(3) . . 6_645
Cs(4D1) O(151) Zr(1) O(253) -67(3) . . 6_645
O(101) O(151) Zr(1) O(201) -129(9) . . .
O(101) O(151) Zr(1) O(1A1) 151(9) . . .
O(101) O(151) Zr(1) O(1C1) -175(7) . . .
O(101) O(151) Zr(1) O(1B1) 27(13) . . .
O(101) O(151) Zr(1) O(203) -18(8) . . .
O(101) O(151) Zr(1) O(253) -18(8) . . .
O(101) O(151) Zr(1) Zr(2) -99(9) . . .
O(101) O(151) Zr(1) O(116) 65(8) . . .
O(101) O(151) Zr(1) O(113) 140(9) . . .
O(101) O(151) Zr(1) O(2) -77(9) . . .
O(101) O(151) Zr(1) O(203) -14(9) . . 6_645
O(101) O(151) Zr(1) O(253) -14(9) . . 6_645
Cs(4B1) O(203) O(203) Cs(4B1) 99(8) . 6_645 6_645
Cs(4B1) O(203) O(203) Zr(1) -84(6) . 6_645 6_645
Cs(4B1) O(203) O(203) Zr(1) -177(6) . 6_645 .
Cs(4B1) O(203) O(253) Cs(4B1) 99(8) . 6_645 6_645
Cs(4B1) O(203) O(253) Zr(1) -84(6) . 6_645 6_645
Cs(4B1) O(203) O(253) Zr(1) -177(6) . 6_645 .
Cs(4B1) O(203) Zr(1) O(201) 50(4) . . .
Cs(4B1) O(203) Zr(1) O(1A1) 169(3) . . .
Cs(4B1) O(203) Zr(1) O(1C1) 133(4) . . .
Cs(4B1) O(203) Zr(1) O(1B1) -177(4) . . .
Cs(4B1) O(203) Zr(1) O(101) -22(3) . . .
Cs(4B1) O(203) Zr(1) O(151) -15(4) . . .
Cs(4B1) O(203) Zr(1) Zr(2) 141(3) . . .
Cs(4B1) O(203) Zr(1) O(116) -107(4) . . .
Cs(4B1) O(203) Zr(1) O(113) -49(6) . . .
Cs(4B1) O(203) Zr(1) O(2) 115(4) . . .
Cs(4B1) O(203) Zr(1) O(203) 177(7) . . 6_645
Cs(4B1) O(203) Zr(1) O(253) 177(7) . . 6_645
Cs(4B1) O(203) Zr(1) O(201) -178.4(18) . 6_645 6_645
Cs(4B1) O(203) Zr(1) O(1A1) -65(3) . 6_645 6_645
Cs(4B1) O(203) Zr(1) O(1C1) -86(3) . 6_645 6_645
Cs(4B1) O(203) Zr(1) O(1B1) -52(2) . 6_645 6_645
Cs(4B1) O(203) Zr(1) O(101) 107(3) . 6_645 6_645
Cs(4B1) O(203) Zr(1) O(151) 111(3) . 6_645 6_645
Cs(4B1) O(203) Zr(1) O(203) 122(7) . 6_645 6_645
Cs(4B1) O(203) Zr(1) O(253) 122(7) . 6_645 6_645
Cs(4B1) O(203) Zr(1) Zr(2) -93(2) . 6_645 6_645
Cs(4B1) O(203) Zr(1) O(116) 22(2) . 6_645 6_645
Cs(4B1) O(203) Zr(1) O(113) 43(5) . 6_645 6_645
Cs(4B1) O(203) Zr(1) O(2) -128(3) . 6_645 .
Cs(4B1) O(203) O(203) Cs(4B1) -99(8) 6_645 6_645 .
Cs(4B1) O(203) O(203) Zr(1) 177(4) 6_645 6_645 6_645
Cs(4B1) O(203) O(203) Zr(1) 84(7) 6_645 6_645 .
Cs(4B1) O(203) O(253) Cs(4B1) -99(8) 6_645 6_645 .
Cs(4B1) O(203) O(253) Zr(1) 177(4) 6_645 6_645 6_645
Cs(4B1) O(203) O(253) Zr(1) 84(7) 6_645 6_645 .
Cs(4B1) O(203) Zr(1) O(201) -167.5(16) 6_645 . .
Cs(4B1) O(203) Zr(1) O(1A1) -48(3) 6_645 . .
Cs(4B1) O(203) Zr(1) O(1C1) -85(4) 6_645 . .
Cs(4B1) O(203) Zr(1) O(1B1) -35(2) 6_645 . .
Cs(4B1) O(203) Zr(1) O(101) 121(3) 6_645 . .
Cs(4B1) O(203) Zr(1) O(151) 128(3) 6_645 . .
Cs(4B1) O(203) Zr(1) Zr(2) -76.5(19) 6_645 . .
Cs(4B1) O(203) Zr(1) O(116) 36.1(17) 6_645 . .
Cs(4B1) O(203) Zr(1) O(113) 94(3) 6_645 . .
Cs(4B1) O(203) Zr(1) O(2) -102(2) 6_645 . .
Cs(4B1) O(203) Zr(1) O(203) -40(5) 6_645 . 6_645
Cs(4B1) O(203) Zr(1) O(253) -40(5) 6_645 . 6_645
Cs(4B1) O(203) Zr(1) O(201) 58(2) 6_645 6_645 6_645
Cs(4B1) O(203) Zr(1) O(1A1) 171(2) 6_645 6_645 6_645
Cs(4B1) O(203) Zr(1) O(1C1) 150.2(19) 6_645 6_645 6_645
Cs(4B1) O(203) Zr(1) O(1B1) -176(2) 6_645 6_645 6_645
Cs(4B1) O(203) Zr(1) O(101) -17(2) 6_645 6_645 6_645
Cs(4B1) O(203) Zr(1) O(151) -13(2) 6_645 6_645 6_645
Cs(4B1) O(203) Zr(1) O(203) -2(3) 6_645 6_645 6_645
Cs(4B1) O(203) Zr(1) O(253) -2(3) 6_645 6_645 6_645
Cs(4B1) O(203) Zr(1) Zr(2) 142.8(16) 6_645 6_645 6_645
Cs(4B1) O(203) Zr(1) O(116) -101.9(17) 6_645 6_645 6_645
Cs(4B1) O(203) Zr(1) O(113) -81(4) 6_645 6_645 6_645
Cs(4B1) O(203) Zr(1) O(2) 108(2) 6_645 6_645 .
O(203) O(203) Zr(1) O(201) -128(6) 6_645 . .
O(203) O(203) Zr(1) O(1A1) -8(8) 6_645 . .
O(203) O(203) Zr(1) O(1C1) -45(9) 6_645 . .
O(203) O(203) Zr(1) O(1B1) 5(6) 6_645 . .
O(203) O(203) Zr(1) O(101) 161(8) 6_645 . .
O(203) O(203) Zr(1) O(151) 168(7) 6_645 . .
O(203) O(203) Zr(1) Zr(2) -37(7) 6_645 . .
O(203) O(203) Zr(1) O(116) 76(6) 6_645 . .
O(203) O(203) Zr(1) O(113) 134(6) 6_645 . .
O(203) O(203) Zr(1) O(2) -62(6) 6_645 . .
Zr(1) O(203) O(203) Cs(4B1) 177(6) . 6_645 .
Zr(1) O(203) O(203) Cs(4B1) -84(7) . 6_645 6_645
Zr(1) O(203) O(203) Zr(1) 94(5) . 6_645 6_645
O(203) O(203) Zr(1) O(201) 59(7) 6_645 6_645 6_645
O(203) O(203) Zr(1) O(1A1) 173(6) 6_645 6_645 6_645
O(203) O(203) Zr(1) O(1C1) 152(6) 6_645 6_645 6_645
O(203) O(203) Zr(1) O(1B1) -174(7) 6_645 6_645 6_645
O(203) O(203) Zr(1) O(101) -16(6) 6_645 6_645 6_645
O(203) O(203) Zr(1) O(151) -11(7) 6_645 6_645 6_645
O(203) O(203) Zr(1) Zr(2) 144(6) 6_645 6_645 6_645
O(203) O(203) Zr(1) O(116) -100(6) 6_645 6_645 6_645
O(203) O(203) Zr(1) O(113) -80(8) 6_645 6_645 6_645
O(203) O(203) Zr(1) O(2) 109(7) 6_645 6_645 .
Zr(1) O(203) O(203) Cs(4B1) 84(6) 6_645 6_645 .
Zr(1) O(203) O(203) Cs(4B1) -177(4) 6_645 6_645 6_645
Zr(1) O(203) O(203) Zr(1) -94(5) 6_645 6_645 .
O(253) O(203) Zr(1) O(201) -128(6) 6_645 . .
O(253) O(203) Zr(1) O(1A1) -8(8) 6_645 . .
O(253) O(203) Zr(1) O(1C1) -45(9) 6_645 . .
O(253) O(203) Zr(1) O(1B1) 5(6) 6_645 . .
O(253) O(203) Zr(1) O(101) 161(8) 6_645 . .
O(253) O(203) Zr(1) O(151) 168(7) 6_645 . .
O(253) O(203) Zr(1) Zr(2) -37(7) 6_645 . .
O(253) O(203) Zr(1) O(116) 76(6) 6_645 . .
O(253) O(203) Zr(1) O(113) 134(6) 6_645 . .
O(253) O(203) Zr(1) O(2) -62(6) 6_645 . .
Zr(1) O(203) O(253) Cs(4B1) 177(6) . 6_645 .
Zr(1) O(203) O(253) Cs(4B1) -84(7) . 6_645 6_645
Zr(1) O(203) O(253) Zr(1) 94(5) . 6_645 6_645
O(253) O(203) Zr(1) O(201) 59(7) 6_645 6_645 6_645
O(253) O(203) Zr(1) O(1A1) 173(6) 6_645 6_645 6_645
O(253) O(203) Zr(1) O(1C1) 152(6) 6_645 6_645 6_645
O(253) O(203) Zr(1) O(1B1) -174(7) 6_645 6_645 6_645
O(253) O(203) Zr(1) O(101) -16(6) 6_645 6_645 6_645
O(253) O(203) Zr(1) O(151) -11(7) 6_645 6_645 6_645
O(253) O(203) Zr(1) Zr(2) 144(6) 6_645 6_645 6_645
O(253) O(203) Zr(1) O(116) -100(6) 6_645 6_645 6_645
O(253) O(203) Zr(1) O(113) -80(8) 6_645 6_645 6_645
O(253) O(203) Zr(1) O(2) 109(7) 6_645 6_645 .
Zr(1) O(203) O(253) Cs(4B1) 84(6) 6_645 6_645 .
Zr(1) O(203) O(253) Cs(4B1) -177(4) 6_645 6_645 6_645
Zr(1) O(203) O(253) Zr(1) -94(5) 6_645 6_645 .
Zr(1) O(203) Zr(1) O(201) -40(3) . 6_645 6_645
Zr(1) O(203) Zr(1) O(1A1) 74(3) . 6_645 6_645
Zr(1) O(203) Zr(1) O(1C1) 53(4) . 6_645 6_645
Zr(1) O(203) Zr(1) O(1B1) 87(3) . 6_645 6_645
Zr(1) O(203) Zr(1) O(101) -115(3) . 6_645 6_645
Zr(1) O(203) Zr(1) O(151) -110(3) . 6_645 6_645
Zr(1) O(203) Zr(1) O(203) -99(7) . 6_645 6_645
Zr(1) O(203) Zr(1) O(253) -99(7) . 6_645 6_645
Zr(1) O(203) Zr(1) Zr(2) 45(2) . 6_645 6_645
Zr(1) O(203) Zr(1) O(116) 161(3) . 6_645 6_645
Zr(1) O(203) Zr(1) O(113) -179.0(13) . 6_645 6_645
Zr(1) O(203) Zr(1) O(2) 10.2(19) . 6_645 .
Zr(1) O(203) Zr(1) O(201) -75(2) 6_645 . .
Zr(1) O(203) Zr(1) O(1A1) 44(4) 6_645 . .
Zr(1) O(203) Zr(1) O(1C1) 8(6) 6_645 . .
Zr(1) O(203) Zr(1) O(1B1) 58(2) 6_645 . .
Zr(1) O(203) Zr(1) O(101) -147(4) 6_645 . .
Zr(1) O(203) Zr(1) O(151) -139(3) 6_645 . .
Zr(1) O(203) Zr(1) Zr(2) 16(2) 6_645 . .
Zr(1) O(203) Zr(1) O(116) 129(2) 6_645 . .
Zr(1) O(203) Zr(1) O(113) -173.5(11) 6_645 . .
Zr(1) O(203) Zr(1) O(2) -9.5(18) 6_645 . .
Zr(1) O(203) Zr(1) O(203) 53(6) 6_645 . 6_645
Zr(1) O(203) Zr(1) O(253) 53(6) 6_645 . 6_645
Cs(4B1) O(253) O(253) Cs(4B1) 99(8) . 6_645 6_645
Cs(4B1) O(253) O(253) Zr(1) -84(6) . 6_645 6_645
Cs(4B1) O(253) O(253) Zr(1) -177(6) . 6_645 .
Cs(4B1) O(253) Zr(1) O(201) 50(4) . . .
Cs(4B1) O(253) Zr(1) O(1A1) 169(3) . . .
Cs(4B1) O(253) Zr(1) O(1C1) 133(4) . . .
Cs(4B1) O(253) Zr(1) O(1B1) -177(4) . . .
Cs(4B1) O(253) Zr(1) O(101) -22(3) . . .
Cs(4B1) O(253) Zr(1) O(151) -15(4) . . .
Cs(4B1) O(253) Zr(1) Zr(2) 141(3) . . .
Cs(4B1) O(253) Zr(1) O(116) -107(4) . . .
Cs(4B1) O(253) Zr(1) O(113) -49(6) . . .
Cs(4B1) O(253) Zr(1) O(2) 115(4) . . .
Cs(4B1) O(253) Zr(1) O(203) 177(7) . . 6_645
Cs(4B1) O(253) Zr(1) O(253) 177(7) . . 6_645
Cs(4B1) O(253) Zr(1) O(201) -178.4(18) . 6_645 6_645
Cs(4B1) O(253) Zr(1) O(1A1) -65(3) . 6_645 6_645
Cs(4B1) O(253) Zr(1) O(1C1) -86(3) . 6_645 6_645
Cs(4B1) O(253) Zr(1) O(1B1) -52(2) . 6_645 6_645
Cs(4B1) O(253) Zr(1) O(101) 107(3) . 6_645 6_645
Cs(4B1) O(253) Zr(1) O(151) 111(3) . 6_645 6_645
Cs(4B1) O(253) Zr(1) O(203) 122(7) . 6_645 6_645
Cs(4B1) O(253) Zr(1) O(253) 122(7) . 6_645 6_645
Cs(4B1) O(253) Zr(1) Zr(2) -93(2) . 6_645 6_645
Cs(4B1) O(253) Zr(1) O(116) 22(2) . 6_645 6_645
Cs(4B1) O(253) Zr(1) O(113) 43(5) . 6_645 6_645
Cs(4B1) O(253) Zr(1) O(2) -128(3) . 6_645 .
Cs(4B1) O(253) O(253) Cs(4B1) -99(8) 6_645 6_645 .
Cs(4B1) O(253) O(253) Zr(1) 177(4) 6_645 6_645 6_645
Cs(4B1) O(253) O(253) Zr(1) 84(7) 6_645 6_645 .
Cs(4B1) O(253) Zr(1) O(201) -167.5(16) 6_645 . .
Cs(4B1) O(253) Zr(1) O(1A1) -48(3) 6_645 . .
Cs(4B1) O(253) Zr(1) O(1C1) -85(4) 6_645 . .
Cs(4B1) O(253) Zr(1) O(1B1) -35(2) 6_645 . .
Cs(4B1) O(253) Zr(1) O(101) 121(3) 6_645 . .
Cs(4B1) O(253) Zr(1) O(151) 128(3) 6_645 . .
Cs(4B1) O(253) Zr(1) Zr(2) -76.5(19) 6_645 . .
Cs(4B1) O(253) Zr(1) O(116) 36.1(17) 6_645 . .
Cs(4B1) O(253) Zr(1) O(113) 94(3) 6_645 . .
Cs(4B1) O(253) Zr(1) O(2) -102(2) 6_645 . .
Cs(4B1) O(253) Zr(1) O(203) -40(5) 6_645 . 6_645
Cs(4B1) O(253) Zr(1) O(253) -40(5) 6_645 . 6_645
Cs(4B1) O(253) Zr(1) O(201) 58(2) 6_645 6_645 6_645
Cs(4B1) O(253) Zr(1) O(1A1) 171(2) 6_645 6_645 6_645
Cs(4B1) O(253) Zr(1) O(1C1) 150.2(19) 6_645 6_645 6_645
Cs(4B1) O(253) Zr(1) O(1B1) -176(2) 6_645 6_645 6_645
Cs(4B1) O(253) Zr(1) O(101) -17(2) 6_645 6_645 6_645
Cs(4B1) O(253) Zr(1) O(151) -13(2) 6_645 6_645 6_645
Cs(4B1) O(253) Zr(1) O(203) -2(3) 6_645 6_645 6_645
Cs(4B1) O(253) Zr(1) O(253) -2(3) 6_645 6_645 6_645
Cs(4B1) O(253) Zr(1) Zr(2) 142.8(16) 6_645 6_645 6_645
Cs(4B1) O(253) Zr(1) O(116) -101.9(17) 6_645 6_645 6_645
Cs(4B1) O(253) Zr(1) O(113) -81(4) 6_645 6_645 6_645
Cs(4B1) O(253) Zr(1) O(2) 108(2) 6_645 6_645 .
O(203) O(253) Zr(1) O(201) -128(6) 6_645 . .
O(203) O(253) Zr(1) O(1A1) -8(8) 6_645 . .
O(203) O(253) Zr(1) O(1C1) -45(9) 6_645 . .
O(203) O(253) Zr(1) O(1B1) 5(6) 6_645 . .
O(203) O(253) Zr(1) O(101) 161(8) 6_645 . .
O(203) O(253) Zr(1) O(151) 168(7) 6_645 . .
O(203) O(253) Zr(1) Zr(2) -37(7) 6_645 . .
O(203) O(253) Zr(1) O(116) 76(6) 6_645 . .
O(203) O(253) Zr(1) O(113) 134(6) 6_645 . .
O(203) O(253) Zr(1) O(2) -62(6) 6_645 . .
O(203) O(253) Zr(1) O(201) 59(7) 6_645 6_645 6_645
O(203) O(253) Zr(1) O(1A1) 173(6) 6_645 6_645 6_645
O(203) O(253) Zr(1) O(1C1) 152(6) 6_645 6_645 6_645
O(203) O(253) Zr(1) O(1B1) -174(7) 6_645 6_645 6_645
O(203) O(253) Zr(1) O(101) -16(6) 6_645 6_645 6_645
O(203) O(253) Zr(1) O(151) -11(7) 6_645 6_645 6_645
O(203) O(253) Zr(1) Zr(2) 144(6) 6_645 6_645 6_645
O(203) O(253) Zr(1) O(116) -100(6) 6_645 6_645 6_645
O(203) O(253) Zr(1) O(113) -80(8) 6_645 6_645 6_645
O(203) O(253) Zr(1) O(2) 109(7) 6_645 6_645 .
O(253) O(253) Zr(1) O(201) -128(6) 6_645 . .
O(253) O(253) Zr(1) O(1A1) -8(8) 6_645 . .
O(253) O(253) Zr(1) O(1C1) -45(9) 6_645 . .
O(253) O(253) Zr(1) O(1B1) 5(6) 6_645 . .
O(253) O(253) Zr(1) O(101) 161(8) 6_645 . .
O(253) O(253) Zr(1) O(151) 168(7) 6_645 . .
O(253) O(253) Zr(1) Zr(2) -37(7) 6_645 . .
O(253) O(253) Zr(1) O(116) 76(6) 6_645 . .
O(253) O(253) Zr(1) O(113) 134(6) 6_645 . .
O(253) O(253) Zr(1) O(2) -62(6) 6_645 . .
Zr(1) O(253) O(253) Cs(4B1) 177(6) . 6_645 .
Zr(1) O(253) O(253) Cs(4B1) -84(7) . 6_645 6_645
Zr(1) O(253) O(253) Zr(1) 94(5) . 6_645 6_645
O(253) O(253) Zr(1) O(201) 59(7) 6_645 6_645 6_645
O(253) O(253) Zr(1) O(1A1) 173(6) 6_645 6_645 6_645
O(253) O(253) Zr(1) O(1C1) 152(6) 6_645 6_645 6_645
O(253) O(253) Zr(1) O(1B1) -174(7) 6_645 6_645 6_645
O(253) O(253) Zr(1) O(101) -16(6) 6_645 6_645 6_645
O(253) O(253) Zr(1) O(151) -11(7) 6_645 6_645 6_645
O(253) O(253) Zr(1) Zr(2) 144(6) 6_645 6_645 6_645
O(253) O(253) Zr(1) O(116) -100(6) 6_645 6_645 6_645
O(253) O(253) Zr(1) O(113) -80(8) 6_645 6_645 6_645
O(253) O(253) Zr(1) O(2) 109(7) 6_645 6_645 .
Zr(1) O(253) O(253) Cs(4B1) 84(6) 6_645 6_645 .
Zr(1) O(253) O(253) Cs(4B1) -177(4) 6_645 6_645 6_645
Zr(1) O(253) O(253) Zr(1) -94(5) 6_645 6_645 .
Zr(1) O(253) Zr(1) O(201) -40(3) . 6_645 6_645
Zr(1) O(253) Zr(1) O(1A1) 74(3) . 6_645 6_645
Zr(1) O(253) Zr(1) O(1C1) 53(4) . 6_645 6_645
Zr(1) O(253) Zr(1) O(1B1) 87(3) . 6_645 6_645
Zr(1) O(253) Zr(1) O(101) -115(3) . 6_645 6_645
Zr(1) O(253) Zr(1) O(151) -110(3) . 6_645 6_645
Zr(1) O(253) Zr(1) O(203) -99(7) . 6_645 6_645
Zr(1) O(253) Zr(1) O(253) -99(7) . 6_645 6_645
Zr(1) O(253) Zr(1) Zr(2) 45(2) . 6_645 6_645
Zr(1) O(253) Zr(1) O(116) 161(3) . 6_645 6_645
Zr(1) O(253) Zr(1) O(113) -179.0(13) . 6_645 6_645
Zr(1) O(253) Zr(1) O(2) 10.2(19) . 6_645 .
Zr(1) O(253) Zr(1) O(201) -75(2) 6_645 . .
Zr(1) O(253) Zr(1) O(1A1) 44(4) 6_645 . .
Zr(1) O(253) Zr(1) O(1C1) 8(6) 6_645 . .
Zr(1) O(253) Zr(1) O(1B1) 58(2) 6_645 . .
Zr(1) O(253) Zr(1) O(101) -147(4) 6_645 . .
Zr(1) O(253) Zr(1) O(151) -139(3) 6_645 . .
Zr(1) O(253) Zr(1) Zr(2) 16(2) 6_645 . .
Zr(1) O(253) Zr(1) O(116) 129(2) 6_645 . .
Zr(1) O(253) Zr(1) O(113) -173.5(11) 6_645 . .
Zr(1) O(253) Zr(1) O(2) -9.5(18) 6_645 . .
Zr(1) O(253) Zr(1) O(203) 53(6) 6_645 . 6_645
Zr(1) O(253) Zr(1) O(253) 53(6) 6_645 . 6_645
Cs(4A1) O(906) Cs(3) O(905) -163(8) . 1_645 1_645
Cs(4A1) O(906) Cs(3) O(133) -129(7) . 1_645 1_645
O(130) W(112) O(134) W(109) -52(5) . . .
O(130) W(112) O(134) Cs(1) 174(2) . . .
O(134) W(112) O(130) W(108) -2(2) . . .
O(130) W(112) O(138) W(108) -2.9(8) . . .
O(130) W(112) O(138) W(111) 89.9(10) . . .
O(130) W(112) O(138) Si(1) -137.7(16) . . .
O(138) W(112) O(130) W(108) 3.9(11) . . .
O(130) W(112) O(133) W(111) -73.0(17) . . .
O(130) W(112) O(133) Cs(3) 96.7(13) . . .
O(133) W(112) O(130) W(108) 74.8(14) . . .
O(130) W(112) O(126) W(106) 47.1(19) . . .
O(126) W(112) O(130) W(108) -80.3(13) . . .
O(130) W(112) O(112) Cs(1) -176.6(10) . . .
O(130) W(112) O(112) Cs(2) 18.4(16) . . 5_645
O(112) W(112) O(130) W(108) 174.2(14) . . .
O(134) W(112) O(138) W(108) 175.0(9) . . .
O(134) W(112) O(138) W(111) -92.1(9) . . .
O(134) W(112) O(138) Si(1) 40.3(14) . . .
O(138) W(112) O(134) W(109) -58(3) . . .
O(138) W(112) O(134) Cs(1) 168.5(7) . . .
O(134) W(112) O(133) W(111) 87.5(17) . . .
O(134) W(112) O(133) Cs(3) -102.8(13) . . .
O(133) W(112) O(134) W(109) -128(3) . . .
O(133) W(112) O(134) Cs(1) 97.8(9) . . .
O(134) W(112) O(126) W(106) -113(2) . . .
O(126) W(112) O(134) W(109) 25(3) . . .
O(126) W(112) O(134) Cs(1) -108.7(7) . . .
O(134) W(112) O(112) Cs(1) 2.2(12) . . .
O(134) W(112) O(112) Cs(2) -162.9(13) . . 5_645
O(112) W(112) O(134) W(109) 132(3) . . .
O(112) W(112) O(134) Cs(1) -1.9(10) . . .
O(138) W(112) O(133) W(111) 2.4(13) . . .
O(138) W(112) O(133) Cs(3) 172.1(15) . . .
O(133) W(112) O(138) W(108) -94.6(10) . . .
O(133) W(112) O(138) W(111) -1.7(10) . . .
O(133) W(112) O(138) Si(1) 130.7(17) . . .
O(138) W(112) O(126) W(106) -28.5(19) . . .
O(126) W(112) O(138) W(108) 83.0(8) . . .
O(126) W(112) O(138) W(111) 175.9(9) . . .
O(126) W(112) O(138) Si(1) -51.7(13) . . .
O(138) W(112) O(112) Cs(1) -118(5) . . .
O(138) W(112) O(112) Cs(2) 77(5) . . 5_645
O(112) W(112) O(138) W(108) -63(5) . . .
O(112) W(112) O(138) W(111) 29(5) . . .
O(112) W(112) O(138) Si(1) 162(4) . . .
O(133) W(112) O(126) W(106) -24(3) . . .
O(126) W(112) O(133) W(111) -3(3) . . .
O(126) W(112) O(133) Cs(3) 166.9(14) . . .
O(133) W(112) O(112) Cs(1) -88.4(12) . . .
O(133) W(112) O(112) Cs(2) 106.6(15) . . 5_645
O(112) W(112) O(133) W(111) -171.8(16) . . .
O(112) W(112) O(133) Cs(3) -2.1(15) . . .
O(126) W(112) O(112) Cs(1) 96.7(10) . . .
O(126) W(112) O(112) Cs(2) -68.4(15) . . 5_645
O(112) W(112) O(126) W(106) 145.2(19) . . .
O(130) W(108) O(121) Cs(4B1) 128.1(13) . . 6_645
O(130) W(108) O(121) W(106) -35(2) . . .
O(121) W(108) O(130) W(112) 77.5(13) . . .
O(130) W(108) O(138) W(112) 3.0(9) . . .
O(130) W(108) O(138) W(111) -92.9(10) . . .
O(130) W(108) O(138) Si(1) 135.1(16) . . .
O(138) W(108) O(130) W(112) -3.9(11) . . .
O(130) W(108) O(120) Cs(4C1) 163(2) . . 6_645
O(130) W(108) O(120) W(105) -26(4) . . .
O(120) W(108) O(130) W(112) -12(3) . . .
O(108) W(108) O(130) W(112) -178.3(13) . . .
O(130) W(108) O(129) W(111) 80.1(14) . . .
O(129) W(108) O(130) W(112) -80.0(14) . . .
O(121) W(108) O(138) W(112) -87.3(8) . . .
O(121) W(108) O(138) W(111) 176.8(9) . . .
O(121) W(108) O(138) Si(1) 44.8(14) . . .
O(138) W(108) O(121) Cs(4B1) -155.1(12) . . 6_645
O(138) W(108) O(121) W(106) 41.4(19) . . .
O(121) W(108) O(120) Cs(4C1) 74.4(13) . . 6_645
O(121) W(108) O(120) W(105) -115(2) . . .
O(120) W(108) O(121) Cs(4B1) -74.0(13) . . 6_645
O(120) W(108) O(121) W(106) 123(2) . . .
O(108) W(108) O(121) Cs(4B1) 24.0(15) . . 6_645
O(108) W(108) O(121) W(106) -139(2) . . .
O(121) W(108) O(129) W(111) 1(2) . . .
O(129) W(108) O(121) Cs(4B1) -153(2) . . 6_645
O(129) W(108) O(121) W(106) 43(3) . . .
O(138) W(108) O(120) Cs(4C1) 155.4(12) . . 6_645
O(138) W(108) O(120) W(105) -34(2) . . .
O(120) W(108) O(138) W(112) 180.0(9) . . .
O(120) W(108) O(138) W(111) 84.1(9) . . .
O(120) W(108) O(138) Si(1) -47.9(15) . . .
O(108) W(108) O(138) W(112) 102(11) . . .
O(108) W(108) O(138) W(111) 6(10) . . .
O(108) W(108) O(138) Si(1) -126(11) . . .
O(138) W(108) O(129) W(111) 3.1(11) . . .
O(129) W(108) O(138) W(112) 93.5(9) . . .
O(129) W(108) O(138) W(111) -2.4(8) . . .
O(129) W(108) O(138) Si(1) -134.4(16) . . .
O(108) W(108) O(120) Cs(4C1) -30.0(14) . . 6_645
O(108) W(108) O(120) W(105) 140(2) . . .
O(120) W(108) O(129) W(111) -79.4(13) . . .
O(129) W(108) O(120) Cs(4C1) -128.2(13) . . 6_645
O(129) W(108) O(120) W(105) 42(2) . . .
O(108) W(108) O(129) W(111) -176.1(14) . . .
O(138) W(111) O(133) W(112) -2.4(13) . . .
O(138) W(111) O(133) Cs(3) -172.4(14) . . .
O(133) W(111) O(138) W(112) 1.7(9) . . .
O(133) W(111) O(138) W(108) 94.0(10) . . .
O(133) W(111) O(138) Si(1) -131.0(17) . . .
O(138) W(111) O(111) Cs(1) 136(5) . . 5_655
O(111) W(111) O(138) W(112) -41(6) . . .
O(111) W(111) O(138) W(108) 52(6) . . .
O(111) W(111) O(138) Si(1) -173(5) . . .
O(138) W(111) O(132) Cs(4D1) 124.7(8) . . 1_565
O(138) W(111) O(132) W(110) 47(2) . . .
O(138) W(111) O(132) Cs(1) -174.7(8) . . 5_655
O(132) W(111) O(138) W(112) 93.0(9) . . .
O(132) W(111) O(138) W(108) -174.7(9) . . .
O(132) W(111) O(138) Si(1) -39.7(15) . . .
O(138) W(111) O(129) W(108) -3.1(11) . . .
O(129) W(111) O(138) W(112) -90.0(9) . . .
O(129) W(111) O(138) W(108) 2.3(8) . . .
O(129) W(111) O(138) Si(1) 137.3(17) . . .
O(138) W(111) O(125) Cs(4D1) -136.6(11) . . 1_565
O(138) W(111) O(125) W(105) 33(2) . . .
O(125) W(111) O(138) W(112) -177.2(11) . . .
O(125) W(111) O(138) W(108) -84.9(10) . . .
O(125) W(111) O(138) Si(1) 50.0(16) . . .
O(133) W(111) O(111) Cs(1) 95.4(11) . . 5_655
O(111) W(111) O(133) W(112) 170.0(16) . . .
O(133) W(111) O(132) Cs(4D1) -165.2(9) . . 1_565
O(133) W(111) O(132) W(110) 117(2) . . .
O(133) W(111) O(132) Cs(1) -104.5(9) . . 5_655
O(132) W(111) O(133) W(112) -89.9(16) . . .
O(132) W(111) O(133) Cs(3) 100.1(12) . . .
O(133) W(111) O(129) W(108) -73.6(14) . . .
O(129) W(111) O(133) W(112) 72.3(16) . . .
O(129) W(111) O(133) Cs(3) -97.6(12) . . .
O(133) W(111) O(125) Cs(4D1) -139(2) . . 1_565
O(133) W(111) O(125) W(105) 31(4) . . .
O(125) W(111) O(133) W(112) -0(3) . . .
O(125) W(111) O(133) Cs(3) -170(2) . . .
O(111) W(111) O(132) Cs(4D1) -63.5(11) . . 1_565
O(111) W(111) O(132) W(110) -141(2) . . .
O(111) W(111) O(132) Cs(1) -2.8(12) . . 5_655
O(132) W(111) O(111) Cs(1) 2.8(12) . . 5_655
O(111) W(111) O(129) W(108) -174.7(14) . . .
O(129) W(111) O(111) Cs(1) -176.8(10) . . 5_655
O(111) W(111) O(125) Cs(4D1) 51.2(14) . . 1_565
O(111) W(111) O(125) W(105) -139(2) . . .
O(125) W(111) O(111) Cs(1) -89.2(13) . . 5_655
O(132) W(111) O(129) W(108) 7(4) . . .
O(129) W(111) O(132) Cs(4D1) 115(3) . . 1_565
O(129) W(111) O(132) W(110) 38(5) . . .
O(129) W(111) O(132) Cs(1) 176(2) . . 5_655
O(132) W(111) O(125) Cs(4D1) -48.8(11) . . 1_565
O(132) W(111) O(125) W(105) 121(2) . . .
O(125) W(111) O(132) Cs(4D1) 41.1(9) . . 1_565
O(125) W(111) O(132) W(110) -36(2) . . .
O(125) W(111) O(132) Cs(1) 101.8(9) . . 5_655
O(129) W(111) O(125) Cs(4D1) 148.6(11) . . 1_565
O(129) W(111) O(125) W(105) -42(2) . . .
O(125) W(111) O(129) W(108) 81.3(14) . . .
O(128) W(110) O(137) W(107) -2.5(9) . . .
O(128) W(110) O(137) W(109) 88.8(10) . . .
O(128) W(110) O(137) Si(1) -141.6(16) . . .
O(137) W(110) O(128) W(107) 3.4(12) . . .
O(137) W(110) O(128) Cs(2) -125.0(8) . . .
O(128) W(110) O(124) Cs(4D1) -140.2(11) . . 1_565
O(128) W(110) O(124) W(104) 46(2) . . .
O(124) W(110) O(128) W(107) -81.3(14) . . .
O(124) W(110) O(128) Cs(2) 150.3(8) . . .
O(128) W(110) O(131) W(109) -72.0(15) . . .
O(128) W(110) O(131) Cs(2) 61.4(9) . . .
O(131) W(110) O(128) W(107) 75.9(14) . . .
O(131) W(110) O(128) Cs(2) -52.4(8) . . .
O(128) W(110) O(110) Cs(4A1) 53.8(13) . . 1_565
O(128) W(110) O(110) Cs(2) -52.6(10) . . .
O(128) W(110) O(110) Cs(4D1) 121.6(9) . . 1_565
O(128) W(110) O(110) Cs(1) 179.1(11) . . 5_655
O(110) W(110) O(128) W(107) 175.3(15) . . .
O(110) W(110) O(128) Cs(2) 46.9(11) . . .
O(128) W(110) O(132) Cs(4D1) -125(3) . . 1_565
O(128) W(110) O(132) W(111) -45(5) . . .
O(128) W(110) O(132) Cs(1) 176(3) . . 5_655
O(132) W(110) O(128) W(107) 2(4) . . .
O(132) W(110) O(128) Cs(2) -127(3) . . .
O(137) W(110) O(124) Cs(4D1) 144.9(10) . . 1_565
O(137) W(110) O(124) W(104) -29(2) . . .
O(124) W(110) O(137) W(107) 85.6(10) . . .
O(124) W(110) O(137) W(109) 176.8(10) . . .
O(124) W(110) O(137) Si(1) -53.5(14) . . .
O(137) W(110) O(131) W(109) 3.1(12) . . .
O(137) W(110) O(131) Cs(2) 136.6(9) . . .
O(131) W(110) O(137) W(107) -93.5(10) . . .
O(131) W(110) O(137) W(109) -2.2(8) . . .
O(131) W(110) O(137) Si(1) 127.4(15) . . .
O(137) W(110) O(110) Cs(4A1) 99(5) . . 1_565
O(137) W(110) O(110) Cs(2) -7(5) . . .
O(137) W(110) O(110) Cs(4D1) 167(5) . . 1_565
O(137) W(110) O(110) Cs(1) -136(4) . . 5_655
O(110) W(110) O(137) W(107) -49(5) . . .
O(110) W(110) O(137) W(109) 42(5) . . .
O(110) W(110) O(137) Si(1) 171(4) . . .
O(137) W(110) O(132) Cs(4D1) -126.5(8) . . 1_565
O(137) W(110) O(132) W(111) -47(2) . . .
O(137) W(110) O(132) Cs(1) 174.3(8) . . 5_655
O(132) W(110) O(137) W(107) 177.1(9) . . .
O(132) W(110) O(137) W(109) -91.7(9) . . .
O(132) W(110) O(137) Si(1) 37.9(14) . . .
O(124) W(110) O(131) W(109) 0.9(14) . . .
O(124) W(110) O(131) Cs(2) 134(2) . . .
O(131) W(110) O(124) Cs(4D1) 147(2) . . 1_565
O(131) W(110) O(124) W(104) -27(4) . . .
O(124) W(110) O(110) Cs(4A1) -34.5(14) . . 1_565
O(124) W(110) O(110) Cs(2) -140.9(9) . . .
O(124) W(110) O(110) Cs(4D1) 33.3(10) . . 1_565
O(124) W(110) O(110) Cs(1) 90.8(12) . . 5_655
O(110) W(110) O(124) Cs(4D1) -43.2(13) . . 1_565
O(110) W(110) O(124) W(104) 143(2) . . .
O(124) W(110) O(132) Cs(4D1) -42.5(9) . . 1_565
O(124) W(110) O(132) W(111) 37(2) . . .
O(124) W(110) O(132) Cs(1) -101.7(9) . . 5_655
O(132) W(110) O(124) Cs(4D1) 56.3(11) . . 1_565
O(132) W(110) O(124) W(104) -117(2) . . .
O(131) W(110) O(110) Cs(4A1) 141.3(11) . . 1_565
O(131) W(110) O(110) Cs(2) 34.9(10) . . .
O(131) W(110) O(110) Cs(4D1) -150.9(9) . . 1_565
O(131) W(110) O(110) Cs(1) -93.3(12) . . 5_655
O(110) W(110) O(131) W(109) -169.1(15) . . .
O(110) W(110) O(131) Cs(2) -35.6(11) . . .
O(131) W(110) O(132) Cs(4D1) 161.3(9) . . 1_565
O(131) W(110) O(132) W(111) -119(2) . . .
O(131) W(110) O(132) Cs(1) 102.1(9) . . 5_655
O(132) W(110) O(131) W(109) 92.0(15) . . .
O(132) W(110) O(131) Cs(2) -134.5(8) . . .
O(110) W(110) O(132) Cs(4D1) 61.6(11) . . 1_565
O(110) W(110) O(132) W(111) 141(2) . . .
O(110) W(110) O(132) Cs(1) 2.4(12) . . 5_655
O(132) W(110) O(110) Cs(4A1) -128.1(11) . . 1_565
O(132) W(110) O(110) Cs(2) 125.5(9) . . .
O(132) W(110) O(110) Cs(4D1) -60.3(9) . . 1_565
O(132) W(110) O(110) Cs(1) -2.7(13) . . 5_655
O(121) W(106) O(116) Cs(4B1) -36.2(10) . . 6_645
O(121) W(106) O(116) Cs(4D1) -137.9(9) . . .
O(121) W(106) O(116) Zr(1) 98(2) . . .
O(116) W(106) O(121) Cs(4B1) 40.7(12) . . 6_645
O(116) W(106) O(121) W(108) -155(2) . . .
O(121) W(106) O(126) W(112) -17.5(19) . . .
O(126) W(106) O(121) Cs(4B1) -156.5(11) . . 6_645
O(126) W(106) O(121) W(108) 8.0(19) . . .
O(121) W(106) O(135) W(103) -173.7(10) . . .
O(121) W(106) O(135) Si(1) 32.7(16) . . .
O(135) W(106) O(121) Cs(4B1) 123.6(11) . . 6_645
O(135) W(106) O(121) W(108) -72(2) . . .
O(121) W(106) O(122) W(103) -35(3) . . .
O(121) W(106) O(122) Cs(1) 155(2) . . 5_645
O(122) W(106) O(121) Cs(4B1) 143(2) . . 6_645
O(122) W(106) O(121) W(108) -53(3) . . .
O(121) W(106) O(106) Cs(1) -171.3(9) . . 5_645
O(106) W(106) O(121) Cs(4B1) -62.5(12) . . 6_645
O(106) W(106) O(121) W(108) 102(2) . . .
O(116) W(106) O(126) W(112) 57(4) . . .
O(126) W(106) O(116) Cs(4B1) -110(3) . . 6_645
O(126) W(106) O(116) Cs(4D1) 149(2) . . .
O(126) W(106) O(116) Zr(1) 24(5) . . .
O(116) W(106) O(135) W(103) -82.8(11) . . .
O(116) W(106) O(135) Si(1) 123.6(18) . . .
O(135) W(106) O(116) Cs(4B1) -120.7(11) . . 6_645
O(135) W(106) O(116) Cs(4D1) 137.6(10) . . .
O(135) W(106) O(116) Zr(1) 13(2) . . .
O(116) W(106) O(122) W(103) 66.4(14) . . .
O(116) W(106) O(122) Cs(1) -103.8(9) . . 5_645
O(122) W(106) O(116) Cs(4B1) 163.9(11) . . 6_645
O(122) W(106) O(116) Cs(4D1) 62.1(10) . . .
O(122) W(106) O(116) Zr(1) -62(2) . . .
O(116) W(106) O(106) Cs(1) 96.4(12) . . 5_645
O(106) W(106) O(116) Cs(4B1) 63.1(12) . . 6_645
O(106) W(106) O(116) Cs(4D1) -38.6(12) . . .
O(106) W(106) O(116) Zr(1) -163(2) . . .
O(126) W(106) O(135) W(103) 100.6(9) . . .
O(126) W(106) O(135) Si(1) -52.9(16) . . .
O(135) W(106) O(126) W(112) 67.9(19) . . .
O(126) W(106) O(122) W(103) -95.7(12) . . .
O(126) W(106) O(122) Cs(1) 94.1(7) . . 5_645
O(122) W(106) O(126) W(112) 145(2) . . .
O(126) W(106) O(106) Cs(1) -85.9(10) . . 5_645
O(106) W(106) O(126) W(112) -116(2) . . .
O(135) W(106) O(122) W(103) -15.3(11) . . .
O(135) W(106) O(122) Cs(1) 174.4(9) . . 5_645
O(122) W(106) O(135) W(103) 13.2(9) . . .
O(122) W(106) O(135) Si(1) -140.4(19) . . .
O(135) W(106) O(106) Cs(1) -51(8) . . 5_645
O(106) W(106) O(135) W(103) 66(8) . . .
O(106) W(106) O(135) Si(1) -88(8) . . .
O(122) W(106) O(106) Cs(1) -0.1(11) . . 5_645
O(106) W(106) O(122) W(103) 170.3(12) . . .
O(106) W(106) O(122) Cs(1) 0.1(9) . . 5_645
O(124) W(104) O(119) Cs(4B1) 101.5(14) . . 1_565
O(124) W(104) O(119) W(105) -92.9(13) . . .
O(124) W(104) O(119) Cs(4D1) 23.0(9) . . 1_565
O(119) W(104) O(124) Cs(4D1) -29.6(11) . . 1_565
O(119) W(104) O(124) W(110) 144(2) . . .
O(124) W(104) O(136) W(105) 94.1(9) . . .
O(124) W(104) O(136) Si(1) -50.4(16) . . .
O(136) W(104) O(124) Cs(4D1) -105.4(12) . . 1_565
O(136) W(104) O(124) W(110) 68(2) . . .
O(124) W(104) O(118) W(107) 7(2) . . .
O(118) W(104) O(124) Cs(4D1) 169.6(13) . . 1_565
O(118) W(104) O(124) W(110) -17(2) . . .
O(124) W(104) O(114) Zr(2) 13(6) . . .
O(114) W(104) O(124) Cs(4D1) -102(4) . . 1_565
O(114) W(104) O(124) W(110) 71(5) . . .
O(124) W(104) O(104) Cs(4C1) -91(4) . . 1_565
O(104) W(104) O(124) Cs(4D1) 67.8(14) . . 1_565
O(104) W(104) O(124) W(110) -119(2) . . .
O(119) W(104) O(136) W(105) 8.5(8) . . .
O(119) W(104) O(136) Si(1) -136.0(17) . . .
O(136) W(104) O(119) Cs(4B1) -176.9(15) . . 1_565
O(136) W(104) O(119) W(105) -11.3(11) . . .
O(136) W(104) O(119) Cs(4D1) 104.6(9) . . 1_565
O(119) W(104) O(118) W(107) -54(4) . . .
O(118) W(104) O(119) Cs(4B1) 163(2) . . 1_565
O(118) W(104) O(119) W(105) -32(3) . . .
O(118) W(104) O(119) Cs(4D1) 84(2) . . 1_565
O(119) W(104) O(114) Zr(2) -59(2) . . .
O(114) W(104) O(119) Cs(4B1) -92.2(15) . . 1_565
O(114) W(104) O(119) W(105) 73.4(14) . . .
O(114) W(104) O(119) Cs(4D1) -170.7(10) . . 1_565
O(119) W(104) O(104) Cs(4C1) -7(4) . . 1_565
O(104) W(104) O(119) Cs(4B1) 8.6(16) . . 1_565
O(104) W(104) O(119) W(105) 174.2(14) . . .
O(104) W(104) O(119) Cs(4D1) -69.9(12) . . 1_565
O(136) W(104) O(118) W(107) -73(2) . . .
O(118) W(104) O(136) W(105) -179.0(10) . . .
O(118) W(104) O(136) Si(1) 36.5(16) . . .
O(136) W(104) O(114) Zr(2) 16(2) . . .
O(114) W(104) O(136) W(105) -85.1(10) . . .
O(114) W(104) O(136) Si(1) 130.4(17) . . .
O(136) W(104) O(104) Cs(4C1) -43(10) . . 1_565
O(104) W(104) O(136) W(105) 45(8) . . .
O(104) W(104) O(136) Si(1) -99(7) . . .
O(118) W(104) O(114) Zr(2) 100(2) . . .
O(114) W(104) O(118) W(107) -158(2) . . .
O(118) W(104) O(104) Cs(4C1) -178(3) . . 1_565
O(104) W(104) O(118) W(107) 100(2) . . .
O(114) W(104) O(104) Cs(4C1) 87(4) . . 1_565
O(104) W(104) O(114) Zr(2) -157(2) . . .
O(128) W(107) O(137) W(110) 2.4(8) . . .
O(128) W(107) O(137) W(109) -93.7(9) . . .
O(128) W(107) O(137) Si(1) 137.4(17) . . .
O(137) W(107) O(128) W(110) -3.3(12) . . .
O(137) W(107) O(128) Cs(2) 104.6(12) . . .
O(128) W(107) O(117) W(103) -37(4) . . .
O(128) W(107) O(117) Cs(2) -178.5(18) . . 5_745
O(117) W(107) O(128) W(110) -5(3) . . .
O(117) W(107) O(128) Cs(2) 103(2) . . .
O(128) W(107) O(118) W(104) -31(2) . . .
O(118) W(107) O(128) W(110) 75.5(14) . . .
O(118) W(107) O(128) Cs(2) -176.5(12) . . .
O(128) W(107) O(127) Cs(4A1) -103.8(11) . . 5_755
O(128) W(107) O(127) W(109) 80.1(14) . . .
O(127) W(107) O(128) W(110) -81.1(15) . . .
O(127) W(107) O(128) Cs(2) 26.8(12) . . .
O(128) W(107) O(107) Cs(2) -179.1(8) . . 5_745
O(128) W(107) O(107) Cs(3) -37.0(16) . . 1_655
O(107) W(107) O(128) W(110) 179.4(11) . . .
O(107) W(107) O(128) Cs(2) -72.6(13) . . .
O(137) W(107) O(117) W(103) -39(2) . . .
O(137) W(107) O(117) Cs(2) 179.8(7) . . 5_745
O(117) W(107) O(137) W(110) -178.4(10) . . .
O(117) W(107) O(137) W(109) 85.5(9) . . .
O(117) W(107) O(137) Si(1) -43.4(15) . . .
O(137) W(107) O(118) W(104) 42(2) . . .
O(118) W(107) O(137) W(110) -88.4(9) . . .
O(118) W(107) O(137) W(109) 175.5(9) . . .
O(118) W(107) O(137) Si(1) 46.6(15) . . .
O(137) W(107) O(127) Cs(4A1) -177.0(11) . . 5_755
O(137) W(107) O(127) W(109) 6.9(11) . . .
O(127) W(107) O(137) W(110) 90.9(10) . . .
O(127) W(107) O(137) W(109) -5.2(9) . . .
O(127) W(107) O(137) Si(1) -134.1(16) . . .
O(137) W(107) O(107) Cs(2) 94(19) . . 5_745
O(137) W(107) O(107) Cs(3) -123(18) . . 1_655
O(107) W(107) O(137) W(110) 90(19) . . .
O(107) W(107) O(137) W(109) -6(19) . . .
O(107) W(107) O(137) Si(1) -135(18) . . .
O(117) W(107) O(118) W(104) 123(2) . . .
O(118) W(107) O(117) W(103) -118(2) . . .
O(118) W(107) O(117) Cs(2) 101.1(9) . . 5_745
O(117) W(107) O(127) Cs(4A1) 102.2(11) . . 5_755
O(117) W(107) O(127) W(109) -73.9(14) . . .
O(127) W(107) O(117) W(103) 38(2) . . .
O(127) W(107) O(117) Cs(2) -103.4(10) . . 5_745
O(117) W(107) O(107) Cs(2) 3.0(11) . . 5_745
O(117) W(107) O(107) Cs(3) 145.1(13) . . 1_655
O(107) W(107) O(117) W(103) 138(2) . . .
O(107) W(107) O(117) Cs(2) -2.9(11) . . 5_745
O(118) W(107) O(127) Cs(4A1) -175.4(19) . . 5_755
O(118) W(107) O(127) W(109) 9(3) . . .
O(127) W(107) O(118) W(104) 40(4) . . .
O(118) W(107) O(107) Cs(2) -87.5(10) . . 5_745
O(118) W(107) O(107) Cs(3) 54.6(15) . . 1_655
O(107) W(107) O(118) W(104) -138(2) . . .
O(127) W(107) O(107) Cs(2) 93.2(10) . . 5_745
O(127) W(107) O(107) Cs(3) -124.6(13) . . 1_655
O(107) W(107) O(127) Cs(4A1) 2.9(12) . . 5_755
O(107) W(107) O(127) W(109) -173.2(13) . . .
O(134) W(109) O(137) W(110) 92.2(9) . . .
O(134) W(109) O(137) W(107) -175.1(8) . . .
O(134) W(109) O(137) Si(1) -39.4(12) . . .
O(137) W(109) O(134) W(112) 58(3) . . .
O(137) W(109) O(134) Cs(1) -167.6(7) . . .
O(134) W(109) O(131) W(110) -88.6(15) . . .
O(134) W(109) O(131) Cs(2) 150.2(12) . . .
O(131) W(109) O(134) W(112) 128(3) . . .
O(131) W(109) O(134) Cs(1) -97.5(8) . . .
O(134) W(109) O(127) Cs(4A1) 177.9(19) . . 5_755
O(134) W(109) O(127) W(107) -7(3) . . .
O(127) W(109) O(134) W(112) 58(4) . . .
O(127) W(109) O(134) Cs(1) -168(2) . . .
O(134) W(109) O(123) W(103) 111(2) . . .
O(134) W(109) O(123) Cs(3) -105.6(10) . . 5_645
O(123) W(109) O(134) W(112) -25(3) . . .
O(123) W(109) O(134) Cs(1) 109.4(8) . . .
O(134) W(109) O(109) Cs(1) -6.6(11) . . .
O(134) W(109) O(109) Cs(3) 97.7(8) . . 5_645
O(109) W(109) O(134) W(112) -128(3) . . .
O(109) W(109) O(134) Cs(1) 6.1(10) . . .
O(137) W(109) O(131) W(110) -3.0(12) . . .
O(137) W(109) O(131) Cs(2) -124.2(13) . . .
O(131) W(109) O(137) W(110) 2.2(8) . . .
O(131) W(109) O(137) W(107) 95.0(9) . . .
O(131) W(109) O(137) Si(1) -129.3(14) . . .
O(137) W(109) O(127) Cs(4A1) 177.8(15) . . 5_755
O(137) W(109) O(127) W(107) -6.9(12) . . .
O(127) W(109) O(137) W(110) -87.9(10) . . .
O(127) W(109) O(137) W(107) 4.9(8) . . .
O(127) W(109) O(137) Si(1) 140.5(14) . . .
O(137) W(109) O(123) W(103) 26(2) . . .
O(137) W(109) O(123) Cs(3) 169.5(9) . . 5_645
O(123) W(109) O(137) W(110) -174.7(10) . . .
O(123) W(109) O(137) W(107) -82.0(9) . . .
O(123) W(109) O(137) Si(1) 53.7(13) . . .
O(137) W(109) O(109) Cs(1) 132(5) . . .
O(137) W(109) O(109) Cs(3) -124(5) . . 5_645
O(109) W(109) O(137) W(110) -47(6) . . .
O(109) W(109) O(137) W(107) 46(5) . . .
O(109) W(109) O(137) Si(1) -179(4) . . .
O(131) W(109) O(127) Cs(4A1) 107.1(14) . . 5_755
O(131) W(109) O(127) W(107) -77.6(14) . . .
O(127) W(109) O(131) W(110) 71.4(15) . . .
O(127) W(109) O(131) Cs(2) -49.8(13) . . .
O(131) W(109) O(123) W(103) 20(4) . . .
O(131) W(109) O(123) Cs(3) 163.3(18) . . 5_645
O(123) W(109) O(131) W(110) 4(3) . . .
O(123) W(109) O(131) Cs(2) -118(2) . . .
O(131) W(109) O(109) Cs(1) 84.5(11) . . .
O(131) W(109) O(109) Cs(3) -171.1(8) . . 5_645
O(109) W(109) O(131) W(110) 169.6(14) . . .
O(109) W(109) O(131) Cs(2) 48.4(14) . . .
O(127) W(109) O(123) W(103) -48(2) . . .
O(127) W(109) O(123) Cs(3) 95.5(11) . . 5_645
O(123) W(109) O(127) Cs(4A1) -97.9(14) . . 5_755
O(123) W(109) O(127) W(107) 77.4(14) . . .
O(127) W(109) O(109) Cs(1) 171.1(9) . . .
O(127) W(109) O(109) Cs(3) -84.6(9) . . 5_645
O(109) W(109) O(127) Cs(4A1) 4.0(16) . . 5_755
O(109) W(109) O(127) W(107) 179.3(12) . . .
O(123) W(109) O(109) Cs(1) -101.9(10) . . .
O(123) W(109) O(109) Cs(3) 2.4(10) . . 5_645
O(109) W(109) O(123) W(103) -146(2) . . .
O(109) W(109) O(123) Cs(3) -2.8(12) . . 5_645
O(120) W(105) O(115) Cs(4C1) 39.0(11) . . 6_645
O(120) W(105) O(115) Zr(2) -101(2) . . .
O(115) W(105) O(120) Cs(4C1) -38.2(11) . . 6_645
O(115) W(105) O(120) W(108) 150(2) . . .
O(120) W(105) O(119) Cs(4B1) -166(2) . . 1_565
O(120) W(105) O(119) W(104) 31(3) . . .
O(120) W(105) O(119) Cs(4D1) -80(3) . . 1_565
O(119) W(105) O(120) Cs(4C1) -141(2) . . 6_645
O(119) W(105) O(120) W(108) 47(4) . . .
O(120) W(105) O(136) W(104) 177.4(9) . . .
O(120) W(105) O(136) Si(1) -34.9(15) . . .
O(136) W(105) O(120) Cs(4C1) -122.0(10) . . 6_645
O(136) W(105) O(120) W(108) 67(2) . . .
O(120) W(105) O(125) Cs(4D1) -176.6(12) . . 1_565
O(120) W(105) O(125) W(111) 14(2) . . .
O(125) W(105) O(120) Cs(4C1) 157.0(12) . . 6_645
O(125) W(105) O(120) W(108) -14(2) . . .
O(105) W(105) O(120) Cs(4C1) 64.1(16) . . 6_645
O(105) W(105) O(120) W(108) -107(2) . . .
O(115) W(105) O(119) Cs(4B1) 91.8(17) . . 1_565
O(115) W(105) O(119) W(104) -71.9(13) . . .
O(115) W(105) O(119) Cs(4D1) 177.1(10) . . 1_565
O(119) W(105) O(115) Cs(4C1) -160.2(11) . . 6_645
O(119) W(105) O(115) Zr(2) 59(2) . . .
O(115) W(105) O(136) W(104) 86.4(9) . . .
O(115) W(105) O(136) Si(1) -126.0(15) . . .
O(136) W(105) O(115) Cs(4C1) 124.8(10) . . 6_645
O(136) W(105) O(115) Zr(2) -15.5(19) . . .
O(115) W(105) O(125) Cs(4D1) 109(3) . . 1_565
O(115) W(105) O(125) W(111) -60(5) . . .
O(125) W(105) O(115) Cs(4C1) 113(3) . . 6_645
O(125) W(105) O(115) Zr(2) -28(5) . . .
O(105) W(105) O(115) Cs(4C1) -64.5(16) . . 6_645
O(105) W(105) O(115) Zr(2) 155(2) . . .
O(119) W(105) O(136) W(104) -9.2(9) . . .
O(119) W(105) O(136) Si(1) 138.5(16) . . .
O(136) W(105) O(119) Cs(4B1) 174.5(17) . . 1_565
O(136) W(105) O(119) W(104) 10.7(10) . . .
O(136) W(105) O(119) Cs(4D1) -100.2(10) . . 1_565
O(119) W(105) O(125) Cs(4D1) 20.7(12) . . 1_565
O(119) W(105) O(125) W(111) -148(2) . . .
O(125) W(105) O(119) Cs(4B1) -104.0(17) . . 1_565
O(125) W(105) O(119) W(104) 92.3(13) . . .
O(125) W(105) O(119) Cs(4D1) -18.7(11) . . 1_565
O(105) W(105) O(119) Cs(4B1) -10(2) . . 1_565
O(105) W(105) O(119) W(104) -174.1(16) . . .
O(105) W(105) O(119) Cs(4D1) 74.9(15) . . 1_565
O(136) W(105) O(125) Cs(4D1) 96.7(11) . . 1_565
O(136) W(105) O(125) W(111) -72(2) . . .
O(125) W(105) O(136) W(104) -96.9(9) . . .
O(125) W(105) O(136) Si(1) 50.7(15) . . .
O(105) W(105) O(136) W(104) -36(7) . . .
O(105) W(105) O(136) Si(1) 112(6) . . .
O(105) W(105) O(125) Cs(4D1) -73.8(16) . . 1_565
O(105) W(105) O(125) W(111) 117(2) . . .
O(135) W(103) O(113) Cs(4A1) -153.6(8) . . .
O(135) W(103) O(113) Zr(1) -10(2) . . .
O(113) W(103) O(135) W(106) 81.0(10) . . .
O(113) W(103) O(135) Si(1) -128(2) . . .
O(135) W(103) O(117) W(107) 67(2) . . .
O(135) W(103) O(117) Cs(2) -151.0(9) . . 5_745
O(117) W(103) O(135) W(106) 177.7(10) . . .
O(117) W(103) O(135) Si(1) -31.0(19) . . .
O(135) W(103) O(103) Cs(4A1) 118(7) . . .
O(135) W(103) O(103) Cs(2) -151(7) . . 5_745
O(135) W(103) O(103) Cs(3) -9(8) . . 5_645
O(103) W(103) O(135) W(106) -63(8) . . .
O(103) W(103) O(135) Si(1) 88(8) . . .
O(135) W(103) O(123) W(109) -65(2) . . .
O(135) W(103) O(123) Cs(3) 149.9(9) . . 5_645
O(123) W(103) O(135) W(106) -97.7(9) . . .
O(123) W(103) O(135) Si(1) 53.6(19) . . .
O(135) W(103) O(122) W(106) 15.8(11) . . .
O(135) W(103) O(122) Cs(1) 175(2) . . 5_645
O(122) W(103) O(135) W(106) -12.8(9) . . .
O(122) W(103) O(135) Si(1) 138(2) . . .
O(113) W(103) O(117) W(107) 152(2) . . .
O(113) W(103) O(117) Cs(2) -66.3(11) . . 5_745
O(117) W(103) O(113) Cs(4A1) 121.8(8) . . .
O(117) W(103) O(113) Zr(1) -94(2) . . .
O(113) W(103) O(103) Cs(4A1) -25.8(12) . . .
O(113) W(103) O(103) Cs(2) 65.3(10) . . 5_745
O(113) W(103) O(103) Cs(3) -152.1(10) . . 5_645
O(103) W(103) O(113) Cs(4A1) 21.8(10) . . .
O(103) W(103) O(113) Zr(1) 166(2) . . .
O(113) W(103) O(123) W(109) -70(5) . . .
O(113) W(103) O(123) Cs(3) 145(3) . . 5_645
O(123) W(103) O(113) Cs(4A1) -149(3) . . .
O(123) W(103) O(113) Zr(1) -5(6) . . .
O(113) W(103) O(122) W(106) -68.8(14) . . .
O(113) W(103) O(122) Cs(1) 90(2) . . 5_645
O(122) W(103) O(113) Cs(4A1) -76.9(9) . . .
O(122) W(103) O(113) Zr(1) 67(2) . . .
O(117) W(103) O(103) Cs(4A1) -123.9(10) . . .
O(117) W(103) O(103) Cs(2) -32.8(10) . . 5_745
O(117) W(103) O(103) Cs(3) 109.8(9) . . 5_645
O(103) W(103) O(117) W(107) -106(2) . . .
O(103) W(103) O(117) Cs(2) 35.9(11) . . 5_745
O(117) W(103) O(123) W(109) 21(2) . . .
O(117) W(103) O(123) Cs(3) -123.9(9) . . 5_645
O(123) W(103) O(117) W(107) -12(2) . . .
O(123) W(103) O(117) Cs(2) 129.3(9) . . 5_745
O(117) W(103) O(122) W(106) 47(3) . . .
O(117) W(103) O(122) Cs(1) -154(2) . . 5_645
O(122) W(103) O(117) W(107) 37(5) . . .
O(122) W(103) O(117) Cs(2) 179(2) . . 5_745
O(103) W(103) O(123) W(109) 119(2) . . .
O(103) W(103) O(123) Cs(3) -25.7(10) . . 5_645
O(123) W(103) O(103) Cs(4A1) 151.7(10) . . .
O(123) W(103) O(103) Cs(2) -117.2(8) . . 5_745
O(123) W(103) O(103) Cs(3) 25.4(10) . . 5_645
O(103) W(103) O(122) W(106) -170.3(13) . . .
O(103) W(103) O(122) Cs(1) -11(2) . . 5_645
O(122) W(103) O(103) Cs(4A1) 68.5(11) . . .
O(122) W(103) O(103) Cs(2) 159.6(9) . . 5_745
O(122) W(103) O(103) Cs(3) -57.8(11) . . 5_645
O(123) W(103) O(122) W(106) 96.4(13) . . .
O(123) W(103) O(122) Cs(1) -104(2) . . 5_645
O(122) W(103) O(123) W(109) -143(2) . . .
O(122) W(103) O(123) Cs(3) 71.8(10) . . 5_645
O(201) Zr(1) Zr(2) O(201) 106.1(11) . . 6_645
O(201) Zr(1) Zr(2) O(1A1) -124(3) . . .
O(201) Zr(1) Zr(2) O(1C1) -73(2) . . .
O(201) Zr(1) Zr(2) O(1B1) 178.3(18) . . .
O(201) Zr(1) Zr(2) O(2) 59.2(13) . . .
O(201) Zr(1) Zr(2) O(202) 1.4(9) . . .
O(201) Zr(1) Zr(2) O(115) -169.5(11) . . .
O(201) Zr(1) Zr(2) O(114) -81.1(11) . . .
O(201) Zr(1) Zr(2) O(102) 55(3) . . .
O(201) Zr(1) O(116) Cs(4B1) -148(2) . . 6_645
O(201) Zr(1) O(116) Cs(4D1) -44(3) . . .
O(201) Zr(1) O(116) W(106) 80(3) . . .
O(201) Zr(1) O(113) Cs(4A1) -66.8(9) . . .
O(201) Zr(1) O(113) W(103) 152(2) . . .
O(201) Zr(1) O(2) Zr(1) 121.3(14) . . 6_645
O(201) Zr(1) O(2) Zr(2) -113.9(11) . . .
O(201) Zr(1) O(2) Zr(2) -0.7(10) . . 6_645
O(1A1) Zr(1) Zr(2) O(201) -130(3) . . 6_645
O(1A1) Zr(1) Zr(2) O(1C1) 51(3) . . .
O(1A1) Zr(1) Zr(2) O(1B1) -58(4) . . .
O(1A1) Zr(1) Zr(2) O(2) -177(3) . . .
O(1A1) Zr(1) Zr(2) O(202) 125(3) . . .
O(1A1) Zr(1) Zr(2) O(115) -46(3) . . .
O(1A1) Zr(1) Zr(2) O(114) 43(3) . . .
O(1A1) Zr(1) Zr(2) O(102) 179(4) . . .
O(1A1) Zr(1) O(116) Cs(4B1) 82(2) . . 6_645
O(1A1) Zr(1) O(116) Cs(4D1) -174(2) . . .
O(1A1) Zr(1) O(116) W(106) -50(3) . . .
O(1A1) Zr(1) O(113) Cs(4A1) -173.2(19) . . .
O(1A1) Zr(1) O(113) W(103) 46(3) . . .
O(1A1) Zr(1) O(2) Zr(1) -123(2) . . 6_645
O(1A1) Zr(1) O(2) Zr(2) 2(2) . . .
O(1A1) Zr(1) O(2) Zr(2) 115(2) . . 6_645
O(1C1) Zr(1) Zr(2) O(201) 178.8(19) . . 6_645
O(1C1) Zr(1) Zr(2) O(1A1) -51(3) . . .
O(1C1) Zr(1) Zr(2) O(1B1) -109(3) . . .
O(1C1) Zr(1) Zr(2) O(2) 132(2) . . .
O(1C1) Zr(1) Zr(2) O(202) 74.0(18) . . .
O(1C1) Zr(1) Zr(2) O(115) -96.8(19) . . .
O(1C1) Zr(1) Zr(2) O(114) -8.5(19) . . .
O(1C1) Zr(1) Zr(2) O(102) 128(3) . . .
O(1C1) Zr(1) O(116) Cs(4B1) 107.6(19) . . 6_645
O(1C1) Zr(1) O(116) Cs(4D1) -147.5(17) . . .
O(1C1) Zr(1) O(116) W(106) -24(3) . . .
O(1C1) Zr(1) O(113) Cs(4A1) -143.8(16) . . .
O(1C1) Zr(1) O(113) W(103) 75(2) . . .
O(1C1) Zr(1) O(2) Zr(1) -157.9(18) . . 6_645
O(1C1) Zr(1) O(2) Zr(2) -33.1(14) . . .
O(1C1) Zr(1) O(2) Zr(2) 80.1(15) . . 6_645
O(1B1) Zr(1) Zr(2) O(201) -72(2) . . 6_645
O(1B1) Zr(1) Zr(2) O(1A1) 58(4) . . .
O(1B1) Zr(1) Zr(2) O(1C1) 109(3) . . .
O(1B1) Zr(1) Zr(2) O(2) -119(2) . . .
O(1B1) Zr(1) Zr(2) O(202) -177(2) . . .
O(1B1) Zr(1) Zr(2) O(115) 12(2) . . .
O(1B1) Zr(1) Zr(2) O(114) 101(2) . . .
O(1B1) Zr(1) Zr(2) O(102) -123(4) . . .
O(1B1) Zr(1) O(116) Cs(4B1) 49.7(19) . . 6_645
O(1B1) Zr(1) O(116) Cs(4D1) 154.5(19) . . .
O(1B1) Zr(1) O(116) W(106) -82(3) . . .
O(1B1) Zr(1) O(113) Cs(4A1) 159.3(15) . . .
O(1B1) Zr(1) O(113) W(103) 18(3) . . .
O(1B1) Zr(1) O(2) Zr(1) -84.8(18) . . 6_645
O(1B1) Zr(1) O(2) Zr(2) 40.0(16) . . .
O(1B1) Zr(1) O(2) Zr(2) 153.2(18) . . 6_645
O(101) Zr(1) Zr(2) O(201) 35(4) . . 6_645
O(101) Zr(1) Zr(2) O(1A1) 165(5) . . .
O(101) Zr(1) Zr(2) O(1C1) -144(4) . . .
O(101) Zr(1) Zr(2) O(1B1) 107(4) . . .
O(101) Zr(1) Zr(2) O(2) -12(4) . . .
O(101) Zr(1) Zr(2) O(202) -70(4) . . .
O(101) Zr(1) Zr(2) O(115) 119(4) . . .
O(101) Zr(1) Zr(2) O(114) -152(4) . . .
O(101) Zr(1) Zr(2) O(102) -16(5) . . .
O(101) Zr(1) O(116) Cs(4B1) -97(2) . . 6_645
O(101) Zr(1) O(116) Cs(4D1) 8(2) . . .
O(101) Zr(1) O(116) W(106) 132(3) . . .
O(101) Zr(1) O(113) Cs(4A1) 16(2) . . .
O(101) Zr(1) O(113) W(103) -125(3) . . .
O(101) Zr(1) O(2) Zr(1) 49(2) . . 6_645
O(101) Zr(1) O(2) Zr(2) 174(2) . . .
O(101) Zr(1) O(2) Zr(2) -73(2) . . 6_645
O(151) Zr(1) Zr(2) O(201) 78(5) . . 6_645
O(151) Zr(1) Zr(2) O(1A1) -152(6) . . .
O(151) Zr(1) Zr(2) O(1C1) -101(6) . . .
O(151) Zr(1) Zr(2) O(1B1) 150(6) . . .
O(151) Zr(1) Zr(2) O(2) 31(5) . . .
O(151) Zr(1) Zr(2) O(202) -27(5) . . .
O(151) Zr(1) Zr(2) O(115) 162(5) . . .
O(151) Zr(1) Zr(2) O(114) -109(5) . . .
O(151) Zr(1) Zr(2) O(102) 27(6) . . .
O(151) Zr(1) O(116) Cs(4B1) -114(2) . . 6_645
O(151) Zr(1) O(116) Cs(4D1) -9(2) . . .
O(151) Zr(1) O(116) W(106) 114(3) . . .
O(151) Zr(1) O(113) Cs(4A1) 4(2) . . .
O(151) Zr(1) O(113) W(103) -137(3) . . .
O(151) Zr(1) O(2) Zr(1) 69(2) . . 6_645
O(151) Zr(1) O(2) Zr(2) -166(2) . . .
O(151) Zr(1) O(2) Zr(2) -53(2) . . 6_645
O(203) Zr(1) Zr(2) O(201) 5(2) . . 6_645
O(203) Zr(1) Zr(2) O(1A1) 135(4) . . .
O(203) Zr(1) Zr(2) O(1C1) -174(2) . . .
O(203) Zr(1) Zr(2) O(1B1) 77(3) . . .
O(203) Zr(1) Zr(2) O(2) -42(2) . . .
O(203) Zr(1) Zr(2) O(202) -100(2) . . .
O(203) Zr(1) Zr(2) O(115) 89(2) . . .
O(203) Zr(1) Zr(2) O(114) 178(2) . . .
O(203) Zr(1) Zr(2) O(102) -46(3) . . .
O(203) Zr(1) O(116) Cs(4B1) -44(2) . . 6_645
O(203) Zr(1) O(116) Cs(4D1) 61(2) . . .
O(203) Zr(1) O(116) W(106) -175(3) . . .
O(203) Zr(1) O(113) Cs(4A1) 37(3) . . .
O(203) Zr(1) O(113) W(103) -104(4) . . .
O(203) Zr(1) O(2) Zr(1) 13(2) . . 6_645
O(203) Zr(1) O(2) Zr(2) 138(2) . . .
O(203) Zr(1) O(2) Zr(2) -109(2) . . 6_645
O(203) Zr(1) Zr(2) O(201) -9.4(19) 6_645 . 6_645
O(203) Zr(1) Zr(2) O(1A1) 121(3) 6_645 . .
O(203) Zr(1) Zr(2) O(1C1) 172(2) 6_645 . .
O(203) Zr(1) Zr(2) O(1B1) 63(2) 6_645 . .
O(203) Zr(1) Zr(2) O(2) -56(2) 6_645 . .
O(203) Zr(1) Zr(2) O(202) -114.1(18) 6_645 . .
O(203) Zr(1) Zr(2) O(115) 75.0(19) 6_645 . .
O(203) Zr(1) Zr(2) O(114) 163.4(19) 6_645 . .
O(203) Zr(1) Zr(2) O(102) -60(3) 6_645 . .
O(203) Zr(1) O(116) Cs(4B1) -20(2) 6_645 . 6_645
O(203) Zr(1) O(116) Cs(4D1) 85.2(19) 6_645 . .
O(203) Zr(1) O(116) W(106) -151(3) 6_645 . .
O(203) Zr(1) O(113) Cs(4A1) 77(4) 6_645 . .
O(203) Zr(1) O(113) W(103) -64(5) 6_645 . .
O(203) Zr(1) O(2) Zr(1) -11(2) 6_645 . 6_645
O(203) Zr(1) O(2) Zr(2) 114(2) 6_645 . .
O(203) Zr(1) O(2) Zr(2) -133(2) 6_645 . 6_645
O(253) Zr(1) Zr(2) O(201) 5(2) . . 6_645
O(253) Zr(1) Zr(2) O(1A1) 135(4) . . .
O(253) Zr(1) Zr(2) O(1C1) -174(2) . . .
O(253) Zr(1) Zr(2) O(1B1) 77(3) . . .
O(253) Zr(1) Zr(2) O(2) -42(2) . . .
O(253) Zr(1) Zr(2) O(202) -100(2) . . .
O(253) Zr(1) Zr(2) O(115) 89(2) . . .
O(253) Zr(1) Zr(2) O(114) 178(2) . . .
O(253) Zr(1) Zr(2) O(102) -46(3) . . .
O(253) Zr(1) O(116) Cs(4B1) -44(2) . . 6_645
O(253) Zr(1) O(116) Cs(4D1) 61(2) . . .
O(253) Zr(1) O(116) W(106) -175(3) . . .
O(253) Zr(1) O(113) Cs(4A1) 37(3) . . .
O(253) Zr(1) O(113) W(103) -104(4) . . .
O(253) Zr(1) O(2) Zr(1) 13(2) . . 6_645
O(253) Zr(1) O(2) Zr(2) 138(2) . . .
O(253) Zr(1) O(2) Zr(2) -109(2) . . 6_645
O(253) Zr(1) Zr(2) O(201) -9.4(19) 6_645 . 6_645
O(253) Zr(1) Zr(2) O(1A1) 121(3) 6_645 . .
O(253) Zr(1) Zr(2) O(1C1) 172(2) 6_645 . .
O(253) Zr(1) Zr(2) O(1B1) 63(2) 6_645 . .
O(253) Zr(1) Zr(2) O(2) -56(2) 6_645 . .
O(253) Zr(1) Zr(2) O(202) -114.1(18) 6_645 . .
O(253) Zr(1) Zr(2) O(115) 75.0(19) 6_645 . .
O(253) Zr(1) Zr(2) O(114) 163.4(19) 6_645 . .
O(253) Zr(1) Zr(2) O(102) -60(3) 6_645 . .
O(253) Zr(1) O(116) Cs(4B1) -20(2) 6_645 . 6_645
O(253) Zr(1) O(116) Cs(4D1) 85.2(19) 6_645 . .
O(253) Zr(1) O(116) W(106) -151(3) 6_645 . .
O(253) Zr(1) O(113) Cs(4A1) 77(4) 6_645 . .
O(253) Zr(1) O(113) W(103) -64(5) 6_645 . .
O(253) Zr(1) O(2) Zr(1) -11(2) 6_645 . 6_645
O(253) Zr(1) O(2) Zr(2) 114(2) 6_645 . .
O(253) Zr(1) O(2) Zr(2) -133(2) 6_645 . 6_645
Zr(2) Zr(1) O(116) Cs(4B1) 58.6(12) . . 6_645
Zr(2) Zr(1) O(116) Cs(4D1) 163.5(5) . . .
Zr(2) Zr(1) O(116) W(106) -73(2) . . .
O(116) Zr(1) Zr(2) O(201) -84.6(11) . . 6_645
O(116) Zr(1) Zr(2) O(1A1) 45(3) . . .
O(116) Zr(1) Zr(2) O(1C1) 97(2) . . .
O(116) Zr(1) Zr(2) O(1B1) -12(2) . . .
O(116) Zr(1) Zr(2) O(2) -131.5(12) . . .
O(116) Zr(1) Zr(2) O(202) 170.7(9) . . .
O(116) Zr(1) Zr(2) O(115) -0.2(9) . . .
O(116) Zr(1) Zr(2) O(114) 88.2(11) . . .
O(116) Zr(1) Zr(2) O(102) -135(3) . . .
Zr(2) Zr(1) O(113) Cs(4A1) -153.3(4) . . .
Zr(2) Zr(1) O(113) W(103) 66(2) . . .
O(113) Zr(1) Zr(2) O(201) -168.4(10) . . 6_645
O(113) Zr(1) Zr(2) O(1A1) -38(3) . . .
O(113) Zr(1) Zr(2) O(1C1) 12.8(19) . . .
O(113) Zr(1) Zr(2) O(1B1) -96(2) . . .
O(113) Zr(1) Zr(2) O(2) 144.7(11) . . .
O(113) Zr(1) Zr(2) O(202) 86.9(8) . . .
O(113) Zr(1) Zr(2) O(115) -84.0(10) . . .
O(113) Zr(1) Zr(2) O(114) 4.4(10) . . .
O(113) Zr(1) Zr(2) O(102) 141(3) . . .
Zr(2) Zr(1) O(2) Zr(1) -124.7(15) . . 6_645
Zr(2) Zr(1) O(2) Zr(2) 113.2(12) . . 6_645
O(2) Zr(1) Zr(2) O(201) 46.9(11) . . 6_645
O(2) Zr(1) Zr(2) O(1A1) 177(3) . . .
O(2) Zr(1) Zr(2) O(1C1) -132(2) . . .
O(2) Zr(1) Zr(2) O(1B1) 119(2) . . .
O(2) Zr(1) Zr(2) O(202) -57.9(9) . . .
O(2) Zr(1) Zr(2) O(115) 131.3(11) . . .
O(2) Zr(1) Zr(2) O(114) -140.4(11) . . .
O(2) Zr(1) Zr(2) O(102) -4(3) . . .
O(116) Zr(1) O(113) Cs(4A1) 97.6(10) . . .
O(116) Zr(1) O(113) W(103) -43(2) . . .
O(113) Zr(1) O(116) Cs(4B1) 170.1(13) . . 6_645
O(113) Zr(1) O(116) Cs(4D1) -85.1(10) . . .
O(113) Zr(1) O(116) W(106) 39(2) . . .
O(116) Zr(1) O(2) Zr(1) -53.1(17) . . 6_645
O(116) Zr(1) O(2) Zr(2) 71.7(14) . . .
O(116) Zr(1) O(2) Zr(2) -175.1(10) . . 6_645
O(2) Zr(1) O(116) Cs(4B1) 18.5(17) . . 6_645
O(2) Zr(1) O(116) Cs(4D1) 123.3(11) . . .
O(2) Zr(1) O(116) W(106) -113(2) . . .
O(113) Zr(1) O(2) Zr(1) 176.0(11) . . 6_645
O(113) Zr(1) O(2) Zr(2) -59.3(17) . . .
O(113) Zr(1) O(2) Zr(2) 53.9(18) . . 6_645
O(2) Zr(1) O(113) Cs(4A1) -117.0(13) . . .
O(2) Zr(1) O(113) W(103) 102(2) . . .
O(201) Zr(2) O(2) Zr(1) -127.7(12) 6_645 . .
O(201) Zr(2) O(2) Zr(1) 0.7(10) 6_645 . 6_645
O(201) Zr(2) O(2) Zr(2) 114.7(8) 6_645 . 6_645
O(201) Zr(2) O(202) Zr(2) -60.0(8) 6_645 . 6_645
O(201) Zr(2) O(115) Cs(4C1) 23.3(12) 6_645 . 6_645
O(201) Zr(2) O(115) W(105) 162(2) 6_645 . .
O(201) Zr(2) O(114) W(104) 86(3) 6_645 . .
O(1A1) Zr(2) O(2) Zr(1) -2(2) . . .
O(1A1) Zr(2) O(2) Zr(1) 127(2) . . 6_645
O(1A1) Zr(2) O(2) Zr(2) -119.4(19) . . 6_645
O(1A1) Zr(2) O(202) Zr(2) 58.8(19) . . 6_645
O(1A1) Zr(2) O(115) Cs(4C1) -88(2) . . 6_645
O(1A1) Zr(2) O(115) W(105) 51(2) . . .
O(1A1) Zr(2) O(114) W(104) -54(2) . . .
O(1C1) Zr(2) O(2) Zr(1) 31.5(13) . . .
O(1C1) Zr(2) O(2) Zr(1) 159.9(16) . . 6_645
O(1C1) Zr(2) O(2) Zr(2) -86.1(13) . . 6_645
O(1C1) Zr(2) O(202) Zr(2) 70.6(12) . . 6_645
O(1C1) Zr(2) O(115) Cs(4C1) -109.7(16) . . 6_645
O(1C1) Zr(2) O(115) W(105) 29(2) . . .
O(1C1) Zr(2) O(114) W(104) -81(2) . . .
O(1B1) Zr(2) O(2) Zr(1) -37.0(17) . . .
O(1B1) Zr(2) O(2) Zr(1) 91.4(19) . . 6_645
O(1B1) Zr(2) O(2) Zr(2) -154.6(16) . . 6_645
O(1B1) Zr(2) O(202) Zr(2) 28.6(18) . . 6_645
O(1B1) Zr(2) O(115) Cs(4C1) -57.4(17) . . 6_645
O(1B1) Zr(2) O(115) W(105) 81(2) . . .
O(1B1) Zr(2) O(114) W(104) -35(2) . . .
Zr(1) Zr(2) O(2) Zr(1) 128.4(15) . . 6_645
Zr(1) Zr(2) O(2) Zr(2) -117.6(7) . . 6_645
Zr(1) Zr(2) O(202) Zr(2) 30.9(2) . . 6_645
Zr(1) Zr(2) O(115) Cs(4C1) -64.9(11) . . 6_645
Zr(1) Zr(2) O(115) W(105) 74(2) . . .
Zr(1) Zr(2) O(114) W(104) -75(2) . . .
O(202) Zr(2) O(2) Zr(1) 117.6(7) . . .
O(202) Zr(2) O(2) Zr(1) -114.0(8) . . 6_645
O(2) Zr(2) O(115) Cs(4C1) -27.9(15) . . 6_645
O(2) Zr(2) O(115) W(105) 110.7(18) . . .
O(115) Zr(2) O(2) Zr(1) -70.3(11) . . .
O(115) Zr(2) O(2) Zr(1) 58.1(13) . . 6_645
O(115) Zr(2) O(2) Zr(2) 172.0(9) . . 6_645
O(2) Zr(2) O(114) W(104) -107(2) . . .
O(114) Zr(2) O(2) Zr(1) 58.0(15) . . .
O(114) Zr(2) O(2) Zr(1) -173.5(9) . . 6_645
O(114) Zr(2) O(2) Zr(2) -59.6(10) . . 6_645
O(102) Zr(2) O(2) Zr(1) 178.6(12) . . .
O(102) Zr(2) O(2) Zr(1) -53.0(17) . . 6_645
O(102) Zr(2) O(2) Zr(2) 61.0(12) . . 6_645
O(202) Zr(2) O(115) Cs(4C1) 135.4(12) . . 6_645
O(202) Zr(2) O(115) W(105) -86(2) . . .
O(115) Zr(2) O(202) Zr(2) -167.4(15) . . 6_645
O(202) Zr(2) O(114) W(104) -163(2) . . .
O(114) Zr(2) O(202) Zr(2) 142.5(6) . . 6_645
O(102) Zr(2) O(202) Zr(2) -135.2(9) . . 6_645
O(115) Zr(2) O(114) W(104) 38(2) . . .
O(114) Zr(2) O(115) Cs(4C1) -174.0(12) . . 6_645
O(114) Zr(2) O(115) W(105) -35.5(19) . . .
O(102) Zr(2) O(115) Cs(4C1) 103.0(14) . . 6_645
O(102) Zr(2) O(115) W(105) -119(2) . . .
O(102) Zr(2) O(114) W(104) 117(2) . . .
Cs(4D1) Cs(1) O(134) W(112) 23(6) 5_655 . .
Cs(4D1) Cs(1) O(134) W(109) -139(5) 5_655 . .
Cs(4D1) Cs(1) O(111) W(111) 67.5(11) 5_655 5_645 5_645
Cs(4D1) Cs(1) O(110) Cs(4A1) 55.8(8) 5_655 5_645 5_655
Cs(4D1) Cs(1) O(110) W(110) -71.7(14) 5_655 5_645 5_645
Cs(4D1) Cs(1) O(110) Cs(2) 172.4(11) 5_655 5_645 5_645
Cs(4D1) Cs(1) O(132) W(111) -84.7(9) 5_655 5_645 5_645
Cs(4D1) Cs(1) O(132) W(110) 76.7(9) 5_655 5_645 5_645
Cs(4D1) Cs(1) O(122) W(106) 76.4(9) 5_655 5_655 5_655
Cs(4D1) Cs(1) O(122) W(103) -84(2) 5_655 5_655 5_655
Cs(4D1) Cs(1) O(112) W(112) -178.8(9) 5_655 . .
Cs(4D1) Cs(1) O(112) Cs(2) -11.5(11) 5_655 . 5_645
Cs(4D1) Cs(1) O(109) W(109) 179.0(8) 5_655 . .
Cs(4D1) Cs(1) O(109) Cs(3) 76.1(9) 5_655 . 5_645
Cs(4D1) Cs(1) O(106) W(106) -83.0(11) 5_655 5_655 5_655
O(901) Cs(1) O(134) W(112) -97.8(11) 5_655 . .
O(901) Cs(1) O(134) W(109) 100.0(11) 5_655 . .
O(901) Cs(1) O(111) W(111) -168.0(12) 5_655 5_645 5_645
O(901) Cs(1) O(110) Cs(4A1) -63.6(12) 5_655 5_645 5_655
O(901) Cs(1) O(110) W(110) 168.9(13) 5_655 5_645 5_645
O(901) Cs(1) O(110) Cs(2) 53.0(12) 5_655 5_645 5_645
O(901) Cs(1) O(110) Cs(4D1) -119.4(9) 5_655 5_645 5_655
O(901) Cs(1) O(132) Cs(4D1) -125(2) 5_655 5_645 5_655
O(901) Cs(1) O(132) W(111) 150(2) 5_655 5_645 5_645
O(901) Cs(1) O(132) W(110) -48(3) 5_655 5_645 5_645
O(901) Cs(1) O(122) W(106) -96.1(11) 5_655 5_655 5_655
O(901) Cs(1) O(122) W(103) 104(2) 5_655 5_655 5_655
O(901) Cs(1) O(112) W(112) 56.8(12) 5_655 . .
O(901) Cs(1) O(112) Cs(2) -135.9(10) 5_655 . 5_645
O(901) Cs(1) O(109) W(109) -50.4(12) 5_655 . .
O(901) Cs(1) O(109) Cs(3) -153.3(8) 5_655 . 5_645
O(901) Cs(1) O(106) W(106) 59.5(12) 5_655 5_655 5_655
O(134) Cs(1) O(111) W(111) -106.0(12) . 5_645 5_645
O(111) Cs(1) O(134) W(112) 120.9(8) 5_645 . .
O(111) Cs(1) O(134) W(109) -41.4(9) 5_645 . .
O(134) Cs(1) O(110) Cs(4A1) -125.3(8) . 5_645 5_655
O(134) Cs(1) O(110) W(110) 107.2(14) . 5_645 5_645
O(134) Cs(1) O(110) Cs(2) -8.7(10) . 5_645 5_645
O(134) Cs(1) O(110) Cs(4D1) 178.9(6) . 5_645 5_655
O(110) Cs(1) O(134) W(112) 13.4(10) 5_645 . .
O(110) Cs(1) O(134) W(109) -148.9(7) 5_645 . .
O(134) Cs(1) O(132) Cs(4D1) -175.1(6) . 5_645 5_655
O(134) Cs(1) O(132) W(111) 100.2(9) . 5_645 5_645
O(134) Cs(1) O(132) W(110) -98.4(8) . 5_645 5_645
O(132) Cs(1) O(134) W(112) 67.5(9) 5_645 . .
O(132) Cs(1) O(134) W(109) -94.7(8) 5_645 . .
O(134) Cs(1) O(122) W(106) -109.8(9) . 5_655 5_655
O(134) Cs(1) O(122) W(103) 90(2) . 5_655 5_655
O(122) Cs(1) O(134) W(112) -84.1(9) 5_655 . .
O(122) Cs(1) O(134) W(109) 113.7(8) 5_655 . .
O(134) Cs(1) O(112) W(112) -1.5(8) . . .
O(134) Cs(1) O(112) Cs(2) 165.8(12) . . 5_645
O(112) Cs(1) O(134) W(112) 1.3(7) . . .
O(112) Cs(1) O(134) W(109) -160.9(12) . . .
O(134) Cs(1) O(109) W(109) 4.9(8) . . .
O(134) Cs(1) O(109) Cs(3) -98.0(8) . . 5_645
O(109) Cs(1) O(134) W(112) 158.2(12) . . .
O(109) Cs(1) O(134) W(109) -4.0(7) . . .
O(134) Cs(1) O(106) W(106) 95.1(11) . 5_655 5_655
O(106) Cs(1) O(134) W(112) -139.9(8) 5_655 . .
O(106) Cs(1) O(134) W(109) 57.9(9) 5_655 . .
O(111) Cs(1) O(110) Cs(4A1) 118.1(8) 5_645 5_645 5_655
O(111) Cs(1) O(110) W(110) -9.4(15) 5_645 5_645 5_645
O(111) Cs(1) O(110) Cs(2) -125.4(9) 5_645 5_645 5_645
O(111) Cs(1) O(110) Cs(4D1) 62.3(7) 5_645 5_645 5_655
O(110) Cs(1) O(111) W(111) 9.5(13) 5_645 5_645 5_645
O(111) Cs(1) O(132) Cs(4D1) 86.5(9) 5_645 5_645 5_655
O(111) Cs(1) O(132) W(111) 1.8(8) 5_645 5_645 5_645
O(111) Cs(1) O(132) W(110) 163.2(13) 5_645 5_645 5_645
O(132) Cs(1) O(111) W(111) -2.1(9) 5_645 5_645 5_645
O(111) Cs(1) O(122) W(106) 39.0(13) 5_645 5_655 5_655
O(111) Cs(1) O(122) W(103) -121(2) 5_645 5_655 5_655
O(122) Cs(1) O(111) W(111) 105.4(12) 5_655 5_645 5_645
O(111) Cs(1) O(112) W(112) -90.1(12) 5_645 . .
O(111) Cs(1) O(112) Cs(2) 77.2(10) 5_645 . 5_645
O(112) Cs(1) O(111) W(111) -51.7(15) . 5_645 5_645
O(111) Cs(1) O(109) W(109) 148.1(13) 5_645 . .
O(111) Cs(1) O(109) Cs(3) 45.2(6) 5_645 . 5_645
O(109) Cs(1) O(111) W(111) -136.0(13) . 5_645 5_645
O(111) Cs(1) O(106) W(106) -151.5(11) 5_645 5_655 5_655
O(106) Cs(1) O(111) W(111) 134.8(12) 5_655 5_645 5_645
O(110) Cs(1) O(132) Cs(4D1) -78.3(9) 5_645 5_645 5_655
O(110) Cs(1) O(132) W(111) -163.0(13) 5_645 5_645 5_645
O(110) Cs(1) O(132) W(110) -1.6(8) 5_645 5_645 5_645
O(132) Cs(1) O(110) Cs(4A1) 129.6(12) 5_645 5_645 5_655
O(132) Cs(1) O(110) W(110) 2.1(10) 5_645 5_645 5_645
O(132) Cs(1) O(110) Cs(2) -113.9(11) 5_645 5_645 5_645
O(132) Cs(1) O(110) Cs(4D1) 73.7(8) 5_645 5_645 5_655
O(110) Cs(1) O(122) W(106) 138.6(10) 5_645 5_655 5_655
O(110) Cs(1) O(122) W(103) -22(2) 5_645 5_655 5_655
O(122) Cs(1) O(110) Cs(4A1) -13.2(9) 5_655 5_645 5_655
O(122) Cs(1) O(110) W(110) -140.7(14) 5_655 5_645 5_645
O(122) Cs(1) O(110) Cs(2) 103.3(9) 5_655 5_645 5_645
O(122) Cs(1) O(110) Cs(4D1) -69.1(7) 5_655 5_645 5_655
O(110) Cs(1) O(112) W(112) -168.8(14) 5_645 . .
O(110) Cs(1) O(112) Cs(2) -1.5(7) 5_645 . 5_645
O(112) Cs(1) O(110) Cs(4A1) -115.0(10) . 5_645 5_655
O(112) Cs(1) O(110) W(110) 117.5(15) . 5_645 5_645
O(112) Cs(1) O(110) Cs(2) 1.5(7) . 5_645 5_645
O(112) Cs(1) O(110) Cs(4D1) -170.9(8) . 5_645 5_655
O(110) Cs(1) O(109) W(109) 73.1(16) 5_645 . .
O(110) Cs(1) O(109) Cs(3) -29.8(14) 5_645 . 5_645
O(109) Cs(1) O(110) Cs(4A1) -175.4(7) . 5_645 5_655
O(109) Cs(1) O(110) W(110) 57(2) . 5_645 5_645
O(109) Cs(1) O(110) Cs(2) -58.9(15) . 5_645 5_645
O(109) Cs(1) O(110) Cs(4D1) 128.7(11) . 5_645 5_655
O(110) Cs(1) O(106) W(106) -53.8(14) 5_645 5_655 5_655
O(106) Cs(1) O(110) Cs(4A1) 25.6(12) 5_655 5_645 5_655
O(106) Cs(1) O(110) W(110) -101.9(13) 5_655 5_645 5_645
O(106) Cs(1) O(110) Cs(2) 142.2(8) 5_655 5_645 5_645
O(106) Cs(1) O(110) Cs(4D1) -30.2(9) 5_655 5_645 5_655
O(132) Cs(1) O(122) W(106) 103.2(9) 5_645 5_655 5_655
O(132) Cs(1) O(122) W(103) -57(2) 5_645 5_655 5_655
O(122) Cs(1) O(132) Cs(4D1) -29.0(9) 5_655 5_645 5_655
O(122) Cs(1) O(132) W(111) -113.7(10) 5_655 5_645 5_645
O(122) Cs(1) O(132) W(110) 47.7(12) 5_655 5_645 5_645
O(132) Cs(1) O(112) W(112) -125.0(11) 5_645 . .
O(132) Cs(1) O(112) Cs(2) 42.3(8) 5_645 . 5_645
O(112) Cs(1) O(132) Cs(4D1) -131.4(7) . 5_645 5_655
O(112) Cs(1) O(132) W(111) 143.9(9) . 5_645 5_645
O(112) Cs(1) O(132) W(110) -54.7(9) . 5_645 5_645
O(132) Cs(1) O(109) W(109) 113.8(11) 5_645 . .
O(132) Cs(1) O(109) Cs(3) 10.9(7) 5_645 . 5_645
O(109) Cs(1) O(132) Cs(4D1) 131.3(6) . 5_645 5_655
O(109) Cs(1) O(132) W(111) 46.6(10) . 5_645 5_645
O(109) Cs(1) O(132) W(110) -152.0(8) . 5_645 5_645
O(132) Cs(1) O(106) W(106) -114.4(10) 5_645 5_655 5_655
O(106) Cs(1) O(132) Cs(4D1) 33.3(8) 5_655 5_645 5_655
O(106) Cs(1) O(132) W(111) -51.4(11) 5_655 5_645 5_645
O(106) Cs(1) O(132) W(110) 110.0(9) 5_655 5_645 5_645
O(122) Cs(1) O(112) W(112) 107.3(11) 5_655 . .
O(122) Cs(1) O(112) Cs(2) -85.4(8) 5_655 . 5_645
O(112) Cs(1) O(122) W(106) -159.7(9) . 5_655 5_655
O(112) Cs(1) O(122) W(103) 40(2) . 5_655 5_655
O(122) Cs(1) O(109) W(109) -85.2(12) 5_655 . .
O(122) Cs(1) O(109) Cs(3) 171.9(6) 5_655 . 5_645
O(109) Cs(1) O(122) W(106) -53.8(12) . 5_655 5_655
O(109) Cs(1) O(122) W(103) 146(2) . 5_655 5_655
O(122) Cs(1) O(106) W(106) 0.1(7) 5_655 5_655 5_655
O(106) Cs(1) O(122) W(106) -0.1(6) 5_655 5_655 5_655
O(106) Cs(1) O(122) W(103) -160(3) 5_655 5_655 5_655
O(112) Cs(1) O(109) W(109) 22.3(12) . . .
O(112) Cs(1) O(109) Cs(3) -80.6(6) . . 5_645
O(109) Cs(1) O(112) W(112) -19.4(12) . . .
O(109) Cs(1) O(112) Cs(2) 147.9(8) . . 5_645
O(112) Cs(1) O(106) W(106) 37.7(18) . 5_655 5_655
O(106) Cs(1) O(112) W(112) 78.5(16) 5_655 . .
O(106) Cs(1) O(112) Cs(2) -114.2(11) 5_655 . 5_645
O(109) Cs(1) O(106) W(106) 138.2(11) . 5_655 5_655
O(106) Cs(1) O(109) W(109) -123.9(11) 5_655 . .
O(106) Cs(1) O(109) Cs(3) 133.2(6) 5_655 . 5_645
O(902) Cs(2) O(128) W(110) -135.9(15) 2_645 . .
O(902) Cs(2) O(128) W(107) 100(2) 2_645 . .
O(902) Cs(2) O(131) W(110) 137.8(13) 2_645 . .
O(902) Cs(2) O(131) W(109) -89.3(19) 2_645 . .
O(902) Cs(2) O(117) W(107) -81.6(10) 2_645 5_755 5_755
O(902) Cs(2) O(117) W(103) 117.9(10) 2_645 5_755 5_755
O(902) Cs(2) O(103) Cs(4A1) 99.0(7) 2_645 5_755 5_755
O(902) Cs(2) O(103) W(103) -10.2(11) 2_645 5_755 5_755
O(902) Cs(2) O(110) Cs(4A1) 70.5(11) 2_645 . 1_565
O(902) Cs(2) O(110) W(110) -173.1(8) 2_645 . .
O(902) Cs(2) O(110) Cs(4D1) 60(8) 2_645 . 1_565
O(902) Cs(2) O(110) Cs(1) -50.2(13) 2_645 . 5_655
O(902) Cs(2) O(107) W(107) 69.8(10) 2_645 5_755 5_755
O(902) Cs(2) O(112) W(112) -46.0(15) 2_645 5_655 5_655
O(902) Cs(2) O(112) Cs(1) 149.7(8) 2_645 5_655 5_655
O(907) Cs(2) O(128) W(110) 118.1(13) 5_755 . .
O(907) Cs(2) O(128) W(107) -6.3(17) 5_755 . .
O(907) Cs(2) O(131) W(110) -154.8(13) 5_755 . .
O(907) Cs(2) O(131) W(109) -21.9(16) 5_755 . .
O(907) Cs(2) O(117) W(107) -152.0(12) 5_755 5_755 5_755
O(907) Cs(2) O(117) W(103) 47.5(13) 5_755 5_755 5_755
O(907) Cs(2) O(103) Cs(4A1) 24.1(10) 5_755 5_755 5_755
O(907) Cs(2) O(103) W(103) -85.1(13) 5_755 5_755 5_755
O(907) Cs(2) O(110) Cs(4A1) -137.6(19) 5_755 . 1_565
O(907) Cs(2) O(110) W(110) -21(2) 5_755 . .
O(907) Cs(2) O(110) Cs(4D1) -148(7) 5_755 . 1_565
O(907) Cs(2) O(110) Cs(1) 102(2) 5_755 . 5_655
O(907) Cs(2) O(107) W(107) 42(2) 5_755 5_755 5_755
O(907) Cs(2) O(112) W(112) 27(2) 5_755 5_655 5_655
O(907) Cs(2) O(112) Cs(1) -137.0(12) 5_755 5_655 5_655
O(128) Cs(2) O(131) W(110) -41.0(7) . . .
O(128) Cs(2) O(131) W(109) 92.0(14) . . .
O(131) Cs(2) O(128) W(110) 42.6(8) . . .
O(131) Cs(2) O(128) W(107) -81.8(13) . . .
O(128) Cs(2) O(117) W(107) 97.0(9) . 5_755 5_755
O(128) Cs(2) O(117) W(103) -63.6(9) . 5_755 5_755
O(117) Cs(2) O(128) W(110) -139.7(8) 5_755 . .
O(117) Cs(2) O(128) W(107) 96.0(12) 5_755 . .
O(128) Cs(2) O(103) Cs(4A1) -93.7(7) . 5_755 5_755
O(128) Cs(2) O(103) W(103) 157.0(13) . 5_755 5_755
O(103) Cs(2) O(128) W(110) -173.9(10) 5_755 . .
O(103) Cs(2) O(128) W(107) 61.7(12) 5_755 . .
O(128) Cs(2) O(110) Cs(4A1) -80.5(8) . . 1_565
O(128) Cs(2) O(110) W(110) 35.8(8) . . .
O(128) Cs(2) O(110) Cs(4D1) -91(8) . . 1_565
O(128) Cs(2) O(110) Cs(1) 158.7(13) . . 5_655
O(110) Cs(2) O(128) W(110) -30.6(7) . . .
O(110) Cs(2) O(128) W(107) -155.0(16) . . .
O(128) Cs(2) O(107) W(107) -94.3(10) . 5_755 5_755
O(107) Cs(2) O(128) W(110) -89.4(8) 5_755 . .
O(107) Cs(2) O(128) W(107) 146.2(12) 5_755 . .
O(128) Cs(2) O(112) W(112) 151.1(14) . 5_655 5_655
O(128) Cs(2) O(112) Cs(1) -13.1(9) . 5_655 5_655
O(112) Cs(2) O(128) W(110) -13.0(9) 5_655 . .
O(112) Cs(2) O(128) W(107) -137.4(12) 5_655 . .
O(131) Cs(2) O(117) W(107) 99.6(12) . 5_755 5_755
O(131) Cs(2) O(117) W(103) -61.0(14) . 5_755 5_755
O(117) Cs(2) O(131) W(110) -44.6(14) 5_755 . .
O(117) Cs(2) O(131) W(109) 88.4(15) 5_755 . .
O(131) Cs(2) O(103) Cs(4A1) -68.2(7) . 5_755 5_755
O(131) Cs(2) O(103) W(103) -177.4(10) . 5_755 5_755
O(103) Cs(2) O(131) W(110) -72.8(9) 5_755 . .
O(103) Cs(2) O(131) W(109) 60.2(13) 5_755 . .
O(131) Cs(2) O(110) Cs(4A1) -142.8(10) . . 1_565
O(131) Cs(2) O(110) W(110) -26.5(8) . . .
O(131) Cs(2) O(110) Cs(4D1) -153(8) . . 1_565
O(131) Cs(2) O(110) Cs(1) 96.4(10) . . 5_655
O(110) Cs(2) O(131) W(110) 22.1(7) . . .
O(110) Cs(2) O(131) W(109) 155.1(16) . . .
O(131) Cs(2) O(107) W(107) -134.9(9) . 5_755 5_755
O(107) Cs(2) O(131) W(110) 23.0(12) 5_755 . .
O(107) Cs(2) O(131) W(109) 156.0(10) 5_755 . .
O(131) Cs(2) O(112) W(112) 113.9(16) . 5_655 5_655
O(131) Cs(2) O(112) Cs(1) -50.4(8) . 5_655 5_655
O(112) Cs(2) O(131) W(110) 84.0(9) 5_655 . .
O(112) Cs(2) O(131) W(109) -143.0(13) 5_655 . .
O(117) Cs(2) O(103) Cs(4A1) 134.3(10) 5_755 5_755 5_755
O(117) Cs(2) O(103) W(103) 25.0(8) 5_755 5_755 5_755
O(103) Cs(2) O(117) W(107) 137.9(13) 5_755 5_755 5_755
O(103) Cs(2) O(117) W(103) -22.7(8) 5_755 5_755 5_755
O(117) Cs(2) O(110) Cs(4A1) 1.1(8) 5_755 . 1_565
O(117) Cs(2) O(110) W(110) 117.5(10) 5_755 . .
O(117) Cs(2) O(110) Cs(4D1) -9(8) 5_755 . 1_565
O(117) Cs(2) O(110) Cs(1) -119.6(8) 5_755 . 5_655
O(110) Cs(2) O(117) W(107) 51.0(10) . 5_755 5_755
O(110) Cs(2) O(117) W(103) -109.6(9) . 5_755 5_755
O(117) Cs(2) O(107) W(107) -2.2(8) 5_755 5_755 5_755
O(107) Cs(2) O(117) W(107) 2.0(7) 5_755 5_755 5_755
O(107) Cs(2) O(117) W(103) -158.6(12) 5_755 5_755 5_755
O(117) Cs(2) O(112) W(112) -100.6(15) 5_755 5_655 5_655
O(117) Cs(2) O(112) Cs(1) 95.1(9) 5_755 5_655 5_655
O(112) Cs(2) O(117) W(107) -15.1(12) 5_655 5_755 5_755
O(112) Cs(2) O(117) W(103) -175.7(7) 5_655 5_755 5_755
O(103) Cs(2) O(110) Cs(4A1) -48.4(7) 5_755 . 1_565
O(103) Cs(2) O(110) W(110) 67.9(11) 5_755 . .
O(103) Cs(2) O(110) Cs(4D1) -59(8) 5_755 . 1_565
O(103) Cs(2) O(110) Cs(1) -169.2(8) 5_755 . 5_655
O(110) Cs(2) O(103) Cs(4A1) -119.7(6) . 5_755 5_755
O(110) Cs(2) O(103) W(103) 131.0(10) . 5_755 5_755
O(103) Cs(2) O(107) W(107) -33.7(10) 5_755 5_755 5_755
O(107) Cs(2) O(103) Cs(4A1) 166.4(7) 5_755 5_755 5_755
O(107) Cs(2) O(103) W(103) 57.2(10) 5_755 5_755 5_755
O(103) Cs(2) O(112) W(112) -161.6(13) 5_755 5_655 5_655
O(103) Cs(2) O(112) Cs(1) 34(2) 5_755 5_655 5_655
O(112) Cs(2) O(103) Cs(4A1) -148.1(13) 5_655 5_755 5_755
O(112) Cs(2) O(103) W(103) 102.6(18) 5_655 5_755 5_755
O(110) Cs(2) O(107) W(107) -134.2(11) . 5_755 5_755
O(107) Cs(2) O(110) Cs(4A1) 37.9(6) 5_755 . 1_565
O(107) Cs(2) O(110) W(110) 154.2(11) 5_755 . .
O(107) Cs(2) O(110) Cs(4D1) 28(8) 5_755 . 1_565
O(107) Cs(2) O(110) Cs(1) -82.8(8) 5_755 . 5_655
O(110) Cs(2) O(112) W(112) 165.7(18) . 5_655 5_655
O(110) Cs(2) O(112) Cs(1) 1.4(7) . 5_655 5_655
O(112) Cs(2) O(110) Cs(4A1) 119.2(9) 5_655 . 1_565
O(112) Cs(2) O(110) W(110) -124.4(12) 5_655 . .
O(112) Cs(2) O(110) Cs(4D1) 109(8) 5_655 . 1_565
O(112) Cs(2) O(110) Cs(1) -1.5(7) 5_655 . 5_655
O(107) Cs(2) O(112) W(112) -114.1(16) 5_755 5_655 5_655
O(107) Cs(2) O(112) Cs(1) 81.6(8) 5_755 5_655 5_655
O(112) Cs(2) O(107) W(107) 163.0(11) 5_655 5_755 5_755
O(901) Cs(3) O(133) W(112) 89.1(16) 5_655 . .
O(901) Cs(3) O(133) W(111) -100.6(14) 5_655 . .
O(901) Cs(3) O(103) Cs(4A1) -85.6(11) 5_655 5_655 5_655
O(901) Cs(3) O(103) W(103) 35.4(12) 5_655 5_655 5_655
O(901) Cs(3) O(123) W(109) 97.8(11) 5_655 5_655 5_655
O(901) Cs(3) O(123) W(103) -102.4(10) 5_655 5_655 5_655
O(901) Cs(3) O(107) W(107) 166.4(13) 5_655 1_455 1_455
O(901) Cs(3) O(109) W(109) -73.0(11) 5_655 5_655 5_655
O(901) Cs(3) O(109) Cs(1) 38.3(8) 5_655 5_655 5_655
O(905) Cs(3) O(133) W(112) -91.8(15) . . .
O(905) Cs(3) O(133) W(111) 78.6(14) . . .
O(905) Cs(3) O(103) Cs(4A1) 65.4(13) . 5_655 5_655
O(905) Cs(3) O(103) W(103) -173.6(10) . 5_655 5_655
O(905) Cs(3) O(123) W(109) -39(2) . 5_655 5_655
O(905) Cs(3) O(123) W(103) 121(2) . 5_655 5_655
O(905) Cs(3) O(107) W(107) -73.5(15) . 1_455 1_455
O(905) Cs(3) O(109) W(109) 163.2(10) . 5_655 5_655
O(905) Cs(3) O(109) Cs(1) -85.6(9) . 5_655 5_655
O(906) Cs(3) O(133) W(112) -130(2) 1_465 . .
O(906) Cs(3) O(133) W(111) 40(2) 1_465 . .
O(906) Cs(3) O(103) Cs(4A1) 129.0(17) 1_465 5_655 5_655
O(906) Cs(3) O(103) W(103) -110.0(17) 1_465 5_655 5_655
O(906) Cs(3) O(123) W(109) -62.3(17) 1_465 5_655 5_655
O(906) Cs(3) O(123) W(103) 97.5(16) 1_465 5_655 5_655
O(906) Cs(3) O(107) W(107) 7.1(19) 1_465 1_455 1_455
O(906) Cs(3) O(109) W(109) 98.5(19) 1_465 5_655 5_655
O(906) Cs(3) O(109) Cs(1) -150.3(17) 1_465 5_655 5_655
O(133) Cs(3) O(103) Cs(4A1) -36.4(18) . 5_655 5_655
O(133) Cs(3) O(103) W(103) 84.5(16) . 5_655 5_655
O(103) Cs(3) O(133) W(112) 30(2) 5_655 . .
O(103) Cs(3) O(133) W(111) -159.6(10) 5_655 . .
O(133) Cs(3) O(123) W(109) 79.5(12) . 5_655 5_655
O(133) Cs(3) O(123) W(103) -120.6(9) . 5_655 5_655
O(123) Cs(3) O(133) W(112) 109.0(13) 5_655 . .
O(123) Cs(3) O(133) W(111) -80.6(15) 5_655 . .
O(133) Cs(3) O(107) W(107) -127.1(14) . 1_455 1_455
O(107) Cs(3) O(133) W(112) -33.0(15) 1_455 . .
O(107) Cs(3) O(133) W(111) 137.4(11) 1_455 . .
O(133) Cs(3) O(109) W(109) -129.2(10) . 5_655 5_655
O(133) Cs(3) O(109) Cs(1) -17.9(8) . 5_655 5_655
O(109) Cs(3) O(133) W(112) 160.6(12) 5_655 . .
O(109) Cs(3) O(133) W(111) -29.0(14) 5_655 . .
O(103) Cs(3) O(123) W(109) -142.2(13) 5_655 5_655 5_655
O(103) Cs(3) O(123) W(103) 17.6(7) 5_655 5_655 5_655
O(123) Cs(3) O(103) Cs(4A1) -141.6(12) 5_655 5_655 5_655
O(123) Cs(3) O(103) W(103) -20.6(8) 5_655 5_655 5_655
O(103) Cs(3) O(107) W(107) 86.9(14) 5_655 1_455 1_455
O(107) Cs(3) O(103) Cs(4A1) 41.2(8) 1_455 5_655 5_655
O(107) Cs(3) O(103) W(103) 162.2(13) 1_455 5_655 5_655
O(103) Cs(3) O(109) W(109) 26.3(10) 5_655 5_655 5_655
O(103) Cs(3) O(109) Cs(1) 137.6(7) 5_655 5_655 5_655
O(109) Cs(3) O(103) Cs(4A1) -168.9(8) 5_655 5_655 5_655
O(109) Cs(3) O(103) W(103) -47.9(11) 5_655 5_655 5_655
O(123) Cs(3) O(107) W(107) 84.5(14) 5_655 1_455 1_455
O(107) Cs(3) O(123) W(109) -139.6(9) 1_455 5_655 5_655
O(107) Cs(3) O(123) W(103) 20.2(10) 1_455 5_655 5_655
O(123) Cs(3) O(109) W(109) -1.9(8) 5_655 5_655 5_655
O(123) Cs(3) O(109) Cs(1) 109.4(9) 5_655 5_655 5_655
O(109) Cs(3) O(123) W(109) 1.8(7) 5_655 5_655 5_655
O(109) Cs(3) O(123) W(103) 161.6(12) 5_655 5_655 5_655
O(107) Cs(3) O(109) W(109) 72.7(14) 1_455 5_655 5_655
O(107) Cs(3) O(109) Cs(1) -176.0(7) 1_455 5_655 5_655
O(109) Cs(3) O(107) W(107) 31(2) 5_655 1_455 1_455
O(137) Si(1) O(138) W(112) -61.8(16) . . .
O(137) Si(1) O(138) W(108) 178.8(12) . . .
O(137) Si(1) O(138) W(111) 59.0(17) . . .
O(138) Si(1) O(137) W(110) -58.3(16) . . .
O(138) Si(1) O(137) W(107) 177.9(12) . . .
O(138) Si(1) O(137) W(109) 60.7(15) . . .
O(137) Si(1) O(135) W(106) 134.3(15) . . .
O(137) Si(1) O(135) W(103) -9(2) . . .
O(135) Si(1) O(137) W(110) -177.9(12) . . .
O(135) Si(1) O(137) W(107) 58.4(17) . . .
O(135) Si(1) O(137) W(109) -58.9(14) . . .
O(137) Si(1) O(136) W(104) 5.7(18) . . .
O(137) Si(1) O(136) W(105) -129.5(13) . . .
O(136) Si(1) O(137) W(110) 62.6(15) . . .
O(136) Si(1) O(137) W(107) -61.2(16) . . .
O(136) Si(1) O(137) W(109) -178.5(11) . . .
O(138) Si(1) O(135) W(106) 12(2) . . .
O(138) Si(1) O(135) W(103) -131.5(17) . . .
O(135) Si(1) O(138) W(112) 55.7(17) . . .
O(135) Si(1) O(138) W(108) -63.6(17) . . .
O(135) Si(1) O(138) W(111) 176.6(13) . . .
O(138) Si(1) O(136) W(104) 128.7(15) . . .
O(138) Si(1) O(136) W(105) -6.5(18) . . .
O(136) Si(1) O(138) W(112) -179.2(12) . . .
O(136) Si(1) O(138) W(108) 61.4(17) . . .
O(136) Si(1) O(138) W(111) -58.4(17) . . .
O(135) Si(1) O(136) W(104) -108.6(17) . . .
O(135) Si(1) O(136) W(105) 116.2(14) . . .
O(136) Si(1) O(135) W(106) -112.1(16) . . .
O(136) Si(1) O(135) W(103) 105.0(19) . . .
